data_4128362
loop_
_publ_author_name
'Meng, Dong'
'Liu, Guogang'
'Xiao, Chengyi'
'Shi, Yanjun'
'Zhang, Lei'
'Jiang, Lang'
'Baldridge, Kim K.'
'Li, Yan'
'Siegel, Jay S.'
'Wang, Zhaohui'

_publ_section_title
;
 Corannurylene Pentapetalae.
;
_journal_issue 13
_journal_name_full 'Journal of the American Chemical Society'
_journal_page_first 5402
_journal_page_last 5408
_journal_paper_doi 10.1021/jacs.9b00053
_journal_volume 141
_journal_year 2019
_chemical_formula_sum 'C191 H142 N10 O20'
_chemical_formula_weight 2897.14
_space_group_IT_number 2
_space_group_name_Hall '-P 1'
_space_group_name_H-M_alt 'P -1'
_symmetry_cell_setting triclinic
_symmetry_space_group_name_H-M 'P -1'
_atom_sites_solution_hydrogens geom
_atom_sites_solution_primary direct
_atom_sites_solution_secondary difmap
_audit_creation_method SHELXL-97
_cell_angle_alpha 96.640(4)
_cell_angle_beta 100.370(6)
_cell_angle_gamma 109.800(9)
_cell_formula_units_Z 4
_cell_length_a 21.504(4)
_cell_length_b 22.883(5)
_cell_length_c 44.815(9)
_cell_measurement_reflns_used 9735
_cell_measurement_temperature 100
_cell_measurement_theta_max 30.518
_cell_measurement_theta_min 2.287
_cell_volume 20035(7)
_computing_cell_refinement 'Bruker FRAMBO'
_computing_data_collection 'Bruker FRAMBO'
_computing_data_reduction 'Bruker SAINT'
_computing_molecular_graphics 'Bruker SHELXTL'
_computing_publication_material 'Bruker SHELXTL'
_computing_structure_refinement 'SHELXL-97 (Sheldrick, 1997)'
_computing_structure_solution 'SHELXS-97 (Sheldrick, 1990)'
_diffrn_ambient_temperature 100
_diffrn_measured_fraction_theta_full 0.910
_diffrn_measured_fraction_theta_max 0.910
_diffrn_measurement_device_type 'multiwire proportional'
_diffrn_measurement_method 'phi and omega scans'
_diffrn_radiation_monochromator graphite
_diffrn_radiation_source 'fine-focus sealed tube'
_diffrn_radiation_type synchrotron
_diffrn_radiation_wavelength 0.88557
_diffrn_reflns_av_R_equivalents 0.1962
_diffrn_reflns_av_sigmaI/netI 0.1352
_diffrn_reflns_limit_h_max 21
_diffrn_reflns_limit_h_min -21
_diffrn_reflns_limit_k_max 22
_diffrn_reflns_limit_k_min -22
_diffrn_reflns_limit_l_max 44
_diffrn_reflns_limit_l_min -44
_diffrn_reflns_number 256413
_diffrn_reflns_theta_full 20.99
_diffrn_reflns_theta_max 20.99
_diffrn_reflns_theta_min 0.94
_exptl_absorpt_coefficient_mu 0.063
_exptl_absorpt_correction_T_max 0.9956
_exptl_absorpt_correction_T_min 0.9919
_exptl_absorpt_correction_type multi-scan
_exptl_absorpt_process_details sadabs
_exptl_crystal_colour red
_exptl_crystal_density_diffrn 0.960
_exptl_crystal_density_method 'not measured'
_exptl_crystal_description strip
_exptl_crystal_F_000 6072
_exptl_crystal_size_max 0.13
_exptl_crystal_size_mid 0.08
_exptl_crystal_size_min 0.07
_platon_squeeze_details
;
;
_refine_diff_density_max 1.441
_refine_diff_density_min -1.018
_refine_diff_density_rms 0.209
_refine_ls_extinction_method none
_refine_ls_goodness_of_fit_ref 1.973
_refine_ls_hydrogen_treatment mixed
_refine_ls_matrix_type fullcycle
_refine_ls_number_parameters 4002
_refine_ls_number_reflns 39076
_refine_ls_number_restraints 0
_refine_ls_restrained_S_all 1.973
_refine_ls_R_factor_all 0.3473
_refine_ls_R_factor_gt 0.2807
_refine_ls_shift/su_max 0.001
_refine_ls_shift/su_mean 0.000
_refine_ls_structure_factor_coef Fsqd
_refine_ls_weighting_details 'calc w=1/[\s^2^(Fo^2^)+(0.1890P)^2^+0.0000P] where P=(Fo^2^+2Fc^2^)/3'
_refine_ls_weighting_scheme calc
_refine_ls_wR_factor_gt 0.5710
_refine_ls_wR_factor_ref 0.6103
_reflns_number_gt 18591
_reflns_number_total 39076
_reflns_threshold_expression >2sigma(I)
_cod_data_source_file ja9b00053_si_002.cif
_cod_data_source_block 1
_cod_depositor_comments
;
The following automatic conversions were performed:

data item '_symmetry_cell_setting' value 'Triclinic' was changed to
'triclinic' in accordance with the
/home/data/users/saulius/crontab/automatic-downloads/current/ACS/lib/dictionaries/cif_core.dic
dictionary named 'cif_core.dic' version 2.4.2 last updated on
2011-04-26.

Automatic conversion script
Id: cif_fix_values 6909 2019-04-08 15:41:33Z antanas 

2020-06-08
Z value and formula fixed to values more according to usual
chemical conventions.                 miguel
;
_cod_original_formula_sum 'C382 H284 N20 O40'
_cod_original_formula_weight 5794.29
_cod_original_formula_units_Z 2
_cod_original_sg_symbol_H-M P-1
_cod_database_code 4128362

loop_
_symmetry_equiv_pos_as_xyz
'x, y, z'
'-x, -y, -z'

loop_
_atom_site_label
_atom_site_type_symbol
_atom_site_fract_x
_atom_site_fract_y
_atom_site_fract_z
_atom_site_U_iso_or_equiv
_atom_site_adp_type
_atom_site_occupancy
_atom_site_symmetry_multiplicity
_atom_site_calc_flag
_atom_site_refinement_flags
N1 N 0.6117(7) 0.9097(6) 0.3182(3) 0.037(4) Uani 1 1 d .
N2 N 0.7411(7) 0.4997(6) 0.3821(3) 0.041(4) Uani 1 1 d .
N3 N 0.8396(7) 0.6843(6) 0.4942(3) 0.048(4) Uani 1 1 d .
N4 N 0.3771(6) 0.2597(5) 0.4964(3) 0.019(3) Uani 1 1 d .
N5 N 0.4561(10) 0.2361(8) 0.3735(4) 0.085(6) Uani 1 1 d .
N6 N -0.0230(8) 0.3176(8) 0.3932(4) 0.076(6) Uani 1 1 d .
N7 N 0.0546(9) 0.2787(7) 0.2819(4) 0.074(5) Uani 1 1 d .
N8 N 0.0876(7) 0.7717(6) 0.3698(3) 0.048(4) Uani 1 1 d .
N9 N 0.1528(7) 0.7311(7) 0.2653(3) 0.041(4) Uani 1 1 d .
N10 N 0.6244(8) 1.0038(7) 0.4505(4) 0.067(5) Uani 1 1 d .
N1K N 0.1293(17) 0.3106(17) -0.0858(9) 0.182(14) Uani 1 1 d .
N2K N 0.2879(11) 0.8334(11) -0.0700(5) 0.110(7) Uani 1 1 d .
N1L N 0.4013(14) 0.4830(13) -0.1288(7) 0.143(10) Uani 1 1 d .
N2L N 0.5222(10) 0.2683(9) 0.0766(5) 0.094(7) Uani 1 1 d .
N1M N 0.2607(13) 0.1845(13) 0.0261(6) 0.131(10) Uani 1 1 d .
N2M N 0.2494(13) 0.4771(13) 0.2393(6) 0.143(10) Uani 1 1 d .
N1N N 0.5034(11) 0.6038(10) 0.2607(5) 0.107(8) Uani 1 1 d .
N2N N 0.2069(17) 0.8632(17) 0.1635(9) 0.189(17) Uani 1 1 d .
N1O N 0.4470(14) 0.9850(15) 0.1690(7) 0.141(11) Uani 1 1 d .
N2O N 0.0505(19) 0.6723(18) -0.0392(8) 0.186(15) Uani 1 1 d .
O1 O 0.5104(5) 0.8591(4) 0.3271(2) 0.029(3) Uani 1 1 d .
O2 O 0.7208(6) 0.9587(6) 0.3122(3) 0.075(4) Uani 1 1 d .
O3 O 0.6429(5) 0.4666(5) 0.3966(3) 0.047(3) Uani 1 1 d .
O4 O 0.8384(7) 0.5383(6) 0.3674(3) 0.067(4) Uani 1 1 d .
O5 O 0.7733(6) 0.7091(5) 0.4548(3) 0.060(4) Uani 1 1 d .
O6 O 0.8981(6) 0.6543(5) 0.5313(3) 0.054(4) Uani 1 1 d .
O7 O 0.3123(5) 0.3028(4) 0.4681(2) 0.024(3) Uani 1 1 d .
O8 O 0.4475(5) 0.2233(5) 0.5252(3) 0.042(3) Uani 1 1 d .
O9 O 0.5094(7) 0.3403(6) 0.3802(4) 0.081(5) Uani 1 1 d .
O10 O 0.3966(8) 0.1269(6) 0.3578(4) 0.092(5) Uani 1 1 d .
O11 O 0.0344(8) 0.4171(9) 0.4044(5) 0.126(7) Uani 1 1 d .
O12 O -0.0807(8) 0.2071(7) 0.3835(4) 0.106(6) Uani 1 1 d .
O13 O 0.1616(7) 0.3024(5) 0.3123(3) 0.059(4) Uani 1 1 d .
O14 O -0.0491(10) 0.2587(8) 0.2498(4) 0.124(7) Uani 1 1 d .
O15 O 0.1963(6) 0.7967(5) 0.3897(3) 0.052(4) Uani 1 1 d .
O16 O -0.0274(6) 0.7454(5) 0.3477(3) 0.061(4) Uani 1 1 d .
O17 O 0.1579(6) 0.6372(6) 0.2785(3) 0.059(4) Uani 1 1 d .
O18 O 0.1458(8) 0.8230(7) 0.2542(3) 0.087(5) Uani 1 1 d .
O19 O 0.6409(6) 0.9133(5) 0.4549(3) 0.045(3) Uani 1 1 d .
O20 O 0.6095(7) 1.0970(6) 0.4429(3) 0.080(5) Uani 1 1 d .
O1K O 0.2000(12) 0.3268(11) -0.0383(7) 0.179(11) Uani 1 1 d .
O2K O 0.0583(14) 0.2970(14) -0.1319(6) 0.183(11) Uani 1 1 d .
O3K O 0.3310(10) 0.8446(9) -0.0188(4) 0.127(7) Uani 1 1 d .
O4K O 0.2389(11) 0.8174(10) -0.1206(5) 0.141(8) Uani 1 1 d .
O1L O 0.3762(15) 0.5517(15) -0.0976(7) 0.219(14) Uani 1 1 d .
O2L O 0.4313(11) 0.4112(10) -0.1558(4) 0.146(8) Uani 1 1 d .
O3L O 0.4858(10) 0.3277(9) 0.1055(4) 0.137(8) Uani 1 1 d .
O4L O 0.5570(19) 0.2063(18) 0.0460(9) 0.265(18) Uani 1 1 d .
O1M O 0.2879(12) 0.2702(11) 0.0045(6) 0.159(9) Uani 1 1 d .
O2M O 0.2349(13) 0.0997(13) 0.0479(6) 0.170(10) Uani 1 1 d .
O3M O 0.2900(16) 0.5638(16) 0.2192(7) 0.227(14) Uani 1 1 d .
O4M O 0.2132(12) 0.3878(11) 0.2561(5) 0.164(10) Uani 1 1 d .
O1N O 0.5016(15) 0.5509(15) 0.2152(7) 0.223(14) Uani 1 1 d .
O2N O 0.5125(10) 0.6574(9) 0.3076(5) 0.140(8) Uani 1 1 d .
O3N O 0.1876(10) 0.8146(9) 0.1151(5) 0.126(8) Uani 1 1 d .
O4N O 0.2299(15) 0.9160(15) 0.2149(8) 0.222(13) Uani 1 1 d .
O1O O 0.4755(12) 0.9026(10) 0.1778(6) 0.155(9) Uani 1 1 d .
O2O O 0.4247(12) 1.0708(12) 0.1633(6) 0.170(10) Uani 1 1 d .
O3O O 0.0969(11) 0.5991(12) -0.0411(5) 0.158(9) Uani 1 1 d .
O4O O -0.0049(11) 0.7387(10) -0.0415(5) 0.143(8) Uani 1 1 d .
C1 C 0.3873(14) 0.5834(15) 0.0418(7) 0.116(10) Uani 1 1 d .
C2 C 0.3760(16) 0.6389(15) 0.0503(7) 0.127(11) Uani 1 1 d .
C3 C 0.3232(15) 0.6496(14) 0.0320(7) 0.114(10) Uani 1 1 d .
C4 C 0.3139(15) 0.6234(16) -0.0006(8) 0.127(11) Uani 1 1 d .
C5 C 0.3181(16) 0.5643(16) -0.0083(8) 0.121(11) Uani 1 1 d .
C6 C 0.3631(16) 0.5457(15) 0.0125(7) 0.122(11) Uani 1 1 d .
C7 C 0.3899(15) 0.4969(15) 0.0101(7) 0.116(10) Uani 1 1 d .
C8 C 0.3929(15) 0.4624(15) 0.0339(7) 0.121(11) Uani 1 1 d .
C9 C 0.3815(15) 0.4897(16) 0.0642(7) 0.128(12) Uani 1 1 d .
C10 C 0.3896(14) 0.5516(15) 0.0668(7) 0.118(11) Uani 1 1 d .
C11 C 0.3846(15) 0.5908(15) 0.0918(7) 0.118(11) Uani 1 1 d .
C12 C 0.3726(16) 0.5731(16) 0.1189(7) 0.138(12) Uani 1 1 d .
C13 C 0.3684(15) 0.5049(15) 0.1189(7) 0.125(11) Uani 1 1 d .
C14 C 0.3631(15) 0.4642(15) 0.0923(7) 0.125(11) Uani 1 1 d .
C15 C 0.3715(16) 0.6299(15) 0.1396(7) 0.127(13) Uani 1 1 d .
C16 C 0.3494(15) 0.6754(16) 0.1292(7) 0.129(12) Uani 1 1 d .
C17 C 0.3570(14) 0.6870(14) 0.0988(7) 0.118(11) Uani 1 1 d .
C18 C 0.3749(14) 0.6432(15) 0.0825(6) 0.114(11) Uani 1 1 d .
C19 C 0.3376(15) 0.7266(16) 0.0802(7) 0.120(12) Uani 1 1 d .
C20 C 0.3071(17) 0.6979(16) 0.0497(8) 0.132(12) Uani 1 1 d .
C21 C 0.3222(6) 0.7331(6) 0.3534(3) 0.014(4) Uani 1 1 d .
C22 C 0.3666(7) 0.3059(6) 0.4801(3) 0.021(4) Uani 1 1 d .
C23 C 0.5964(7) 0.5623(6) 0.4568(3) 0.019(4) Uani 1 1 d .
C24 C 0.4320(8) 0.3593(7) 0.4790(4) 0.033(4) Uani 1 1 d .
C25 C 0.2768(7) 0.3222(6) 0.3886(3) 0.019(4) Uani 1 1 d .
C26 C 0.6024(8) 0.5133(7) 0.4733(3) 0.024(4) Uani 1 1 d .
C27 C 0.0621(9) 0.4599(7) 0.3157(4) 0.040(5) Uani 1 1 d .
C28 C 0.0712(8) 0.5849(7) 0.3377(4) 0.029(4) Uani 1 1 d .
C29 C 0.6162(8) 0.4181(6) 0.5067(3) 0.023(4) Uani 1 1 d .
C30 C 0.1260(7) 0.5674(7) 0.3467(3) 0.025(4) Uani 1 1 d .
C31 C 0.3964(6) 0.5482(6) 0.4194(3) 0.013(3) Uani 1 1 d .
C32 C 0.2827(6) 0.5135(6) 0.3927(3) 0.007(3) Uani 1 1 d .
C33 C 0.2743(8) 0.2595(7) 0.3788(3) 0.030(4) Uani 1 1 d .
C34 C 0.4690(6) 0.6969(6) 0.3970(3) 0.017(4) Uani 1 1 d .
C35 C 0.6087(7) 0.6341(6) 0.3933(3) 0.017(4) Uani 1 1 d .
C36 C 0.5358(6) 0.6986(6) 0.3942(3) 0.014(4) Uani 1 1 d .
C37 C 0.5443(7) 0.4614(6) 0.4738(3) 0.024(4) Uani 1 1 d .
C38 C 0.5791(7) 0.7369(6) 0.3765(3) 0.017(4) Uani 1 1 d .
C39 C 0.4415(8) 0.9066(7) 0.3871(4) 0.036(4) Uani 1 1 d .
C40 C 0.7269(9) 0.5742(8) 0.4934(4) 0.041(5) Uani 1 1 d .
C41 C 0.5139(7) 0.8381(6) 0.4138(3) 0.018(4) Uani 1 1 d .
H41 H 0.5377 0.8160 0.4238 0.021 Uiso 1 1 calc R
C42 C 0.4356(8) 0.2602(7) 0.5093(4) 0.037(4) Uani 1 1 d .
C43 C 0.5583(7) 0.6480(6) 0.4046(3) 0.017(4) Uani 1 1 d .
C44 C 0.5587(7) 0.7805(6) 0.3610(3) 0.025(4) Uani 1 1 d .
H44 H 0.5149 0.7795 0.3605 0.030 Uiso 1 1 calc R
C45 C 0.1384(7) 0.6932(6) 0.3662(3) 0.025(4) Uani 1 1 d .
C46 C 0.4140(8) 0.8358(6) 0.3787(3) 0.026(4) Uani 1 1 d .
C47 C 0.4018(6) 0.4916(6) 0.4218(3) 0.008(3) Uani 1 1 d .
C48 C 0.4541(7) 0.8069(7) 0.3931(3) 0.030(4) Uani 1 1 d .
C49 C 0.5195(7) 0.6066(6) 0.4208(3) 0.016(4) Uani 1 1 d .
C50 C 0.5334(8) 0.5523(6) 0.4385(3) 0.025(4) Uani 1 1 d .
C51 C 0.3613(6) 0.6213(6) 0.3991(3) 0.010(3) Uani 1 1 d .
C52 C 0.3413(6) 0.5572(6) 0.4063(3) 0.011(3) Uani 1 1 d .
C53 C 0.5649(9) 0.8642(7) 0.3325(4) 0.036(5) Uani 1 1 d .
C54 C 0.4221(8) 0.4027(7) 0.4621(3) 0.027(4) Uani 1 1 d .
H54 H 0.3784 0.3999 0.4533 0.032 Uiso 1 1 calc R
C55 C 0.1892(7) 0.6743(7) 0.3726(3) 0.025(4) Uani 1 1 d .
H55 H 0.2291 0.7043 0.3852 0.030 Uiso 1 1 calc R
C56 C 0.0077(8) 0.5411(7) 0.3185(4) 0.030(4) Uani 1 1 d .
C57 C 0.7158(7) 0.6216(7) 0.4739(4) 0.027(4) Uani 1 1 d .
C58 C 0.1538(8) 0.2812(7) 0.3838(4) 0.032(4) Uani 1 1 d .
C59 C 0.4813(8) 0.4538(7) 0.4581(4) 0.031(4) Uani 1 1 d .
C60 C 0.0200(8) 0.6633(7) 0.3401(4) 0.029(4) Uani 1 1 d .
C61 C 0.3544(6) 0.7046(6) 0.3755(3) 0.010(3) Uani 1 1 d .
C62 C 0.4970(8) 0.3612(7) 0.4915(3) 0.027(4) Uani 1 1 d .
C63 C 0.3497(9) 0.9024(8) 0.3432(4) 0.045(5) Uani 1 1 d .
C64 C 0.3416(7) 0.4393(6) 0.4059(3) 0.016(4) Uani 1 1 d .
C65 C 0.6680(8) 0.5212(7) 0.4913(4) 0.035(4) Uani 1 1 d .
C66 C 0.2769(7) 0.4467(6) 0.3970(3) 0.021(4) Uani 1 1 d .
C67 C 0.2369(8) 0.7321(7) 0.3091(4) 0.035(4) Uani 1 1 d .
C68 C 0.4678(8) 0.4967(6) 0.4363(3) 0.026(4) Uani 1 1 d .
C69 C 0.4582(7) 0.6016(6) 0.4192(3) 0.016(4) Uani 1 1 d .
C70 C 0.3414(7) 0.3743(6) 0.3964(3) 0.023(4) Uani 1 1 d .
C71 C 0.3208(7) 0.8331(7) 0.3377(3) 0.021(4) Uani 1 1 d .
C72 C 0.6586(7) 0.6831(7) 0.3796(3) 0.028(4) Uani 1 1 d .
C73 C 0.2462(7) 0.5978(6) 0.3721(3) 0.019(4) Uani 1 1 d .
C74 C 0.0059(9) 0.4781(8) 0.3071(4) 0.049(5) Uani 1 1 d .
C75 C 0.6215(8) 0.3667(7) 0.5207(3) 0.034(4) Uani 1 1 d .
H75 H 0.6643 0.3677 0.5299 0.040 Uiso 1 1 calc R
C76 C 0.4327(7) 0.6460(6) 0.4070(3) 0.018(4) Uani 1 1 d .
C77 C 0.6358(7) 0.7341(6) 0.3725(3) 0.017(4) Uani 1 1 d .
C78 C 0.6741(7) 0.5681(7) 0.3864(3) 0.024(4) Uani 1 1 d .
C79 C 0.5955(7) 0.8210(6) 0.3477(3) 0.020(4) Uani 1 1 d .
C80 C 0.1137(9) 0.3835(7) 0.3139(4) 0.036(5) Uani 1 1 d .
C81 C 0.1435(9) 0.7585(8) 0.3761(4) 0.047(5) Uani 1 1 d .
C82 C 0.0699(8) 0.6477(7) 0.3459(4) 0.029(4) Uani 1 1 d .
C83 C 0.3981(8) 0.3627(7) 0.3936(3) 0.024(4) Uani 1 1 d .
H83 H 0.4388 0.3974 0.3991 0.029 Uiso 1 1 calc R
C84 C 0.0645(9) 0.4019(8) 0.3053(4) 0.047(5) Uani 1 1 d .
C85 C 0.2686(7) 0.7022(7) 0.3289(3) 0.024(4) Uani 1 1 d .
H85 H 0.2518 0.6582 0.3250 0.029 Uiso 1 1 calc R
C86 C 0.2345(6) 0.5312(6) 0.3719(3) 0.015(4) Uani 1 1 d .
C87 C 0.3194(7) 0.6430(6) 0.3816(3) 0.017(4) Uani 1 1 d .
C88 C 0.4243(7) 0.7314(6) 0.3871(3) 0.017(4) Uani 1 1 d .
C89 C 0.0989(8) 0.3549(7) 0.3939(4) 0.037(5) Uani 1 1 d .
C90 C 0.3533(7) 0.8016(6) 0.3571(3) 0.020(4) Uani 1 1 d .
C91 C 0.5004(8) 0.9359(7) 0.4053(4) 0.035(4) Uani 1 1 d .
C92 C 0.2136(7) 0.3952(6) 0.3935(3) 0.021(4) Uani 1 1 d .
C93 C 0.5056(7) 0.3157(6) 0.5084(3) 0.020(4) Uani 1 1 d .
C94 C 0.5581(8) 0.4153(7) 0.4922(3) 0.030(4) Uani 1 1 d .
C95 C 0.6205(7) 0.5768(6) 0.3924(3) 0.027(4) Uani 1 1 d .
H95 H 0.5870 0.5424 0.3964 0.032 Uiso 1 1 calc R
C96 C 0.0225(10) 0.7267(9) 0.3515(5) 0.056(6) Uani 1 1 d .
C97 C 0.2179(8) 0.3331(7) 0.3897(3) 0.030(4) Uani 1 1 d .
C98 C 0.6812(7) 0.7768(6) 0.3576(3) 0.022(4) Uani 1 1 d .
C99 C 0.5392(8) 0.9038(7) 0.4199(4) 0.032(4) Uani 1 1 d .
C100 C 0.1545(7) 0.4040(7) 0.3951(3) 0.031(4) Uani 1 1 d .
H100 H 0.1534 0.4445 0.3970 0.037 Uiso 1 1 calc R
C101 C 0.3348(9) 0.2519(7) 0.3767(4) 0.040(5) Uani 1 1 d .
C102 C 0.6522(8) 0.6138(7) 0.4587(4) 0.037(5) Uani 1 1 d .
H102 H 0.6467 0.6461 0.4490 0.044 Uiso 1 1 calc R
C103 C 0.2146(9) 0.2103(7) 0.3729(4) 0.044(5) Uani 1 1 d .
C104 C 0.1218(8) 0.5028(7) 0.3372(3) 0.030(4) Uani 1 1 d .
C105 C 0.1116(11) 0.3170(9) 0.3026(5) 0.066(6) Uani 1 1 d .
C106 C 0.2262(9) 0.8308(8) 0.2980(4) 0.045(5) Uani 1 1 d .
C107 C 0.6560(8) 0.8244(7) 0.3470(4) 0.032(4) Uani 1 1 d .
C108 C 0.1676(8) 0.4268(7) 0.3359(3) 0.026(4) Uani 1 1 d .
H108 H 0.2026 0.4136 0.3438 0.031 Uiso 1 1 calc R
C109 C 0.7453(8) 0.7745(7) 0.3550(4) 0.039(5) Uani 1 1 d .
C110 C 0.7760(10) 0.6756(9) 0.4752(5) 0.059(6) Uani 1 1 d .
C111 C 0.5317(9) 1.0034(8) 0.4124(4) 0.051(5) Uani 1 1 d .
C112 C 0.3348(10) 0.1896(8) 0.3675(4) 0.053(6) Uani 1 1 d .
C113 C 0.0035(12) 0.2954(10) 0.2696(5) 0.076(7) Uani 1 1 d .
C114 C 0.4017(9) 0.3071(7) 0.3838(4) 0.038(5) Uani 1 1 d .
C115 C -0.0475(9) 0.5585(8) 0.3132(4) 0.044(5) Uani 1 1 d .
H115 H -0.0890 0.5274 0.3027 0.053 Uiso 1 1 calc R
C116 C 0.7127(8) 0.6746(7) 0.3740(4) 0.035(4) Uani 1 1 d .
C117 C 0.6841(8) 0.5074(7) 0.3865(4) 0.042(5) Uani 1 1 d .
C118 C 0.1749(7) 0.4865(6) 0.3472(3) 0.017(4) Uani 1 1 d .
C119 C 0.1819(9) 0.6975(8) 0.2844(4) 0.041(5) Uani 1 1 d .
C120 C 0.1532(8) 0.2170(7) 0.3745(4) 0.037(5) Uani 1 1 d .
C121 C 0.7400(8) 0.4873(7) 0.5274(4) 0.036(4) Uani 1 1 d .
H121 H 0.7469 0.4571 0.5385 0.043 Uiso 1 1 calc R
C122 C 0.1916(7) 0.6139(6) 0.3627(3) 0.021(4) Uani 1 1 d .
C123 C 0.2152(10) 0.1469(8) 0.3623(4) 0.052(5) Uani 1 1 d .
H123 H 0.1752 0.1115 0.3572 0.062 Uiso 1 1 calc R
C124 C 0.7864(8) 0.5863(7) 0.5110(4) 0.036(4) Uani 1 1 d .
C125 C 0.7936(9) 0.5430(7) 0.5285(4) 0.040(5) Uani 1 1 d .
H125 H 0.8357 0.5511 0.5415 0.049 Uiso 1 1 calc R
C126 C 0.0983(9) 0.2924(8) 0.3858(4) 0.048(5) Uani 1 1 d .
C127 C 0.4263(9) 0.9996(8) 0.3755(4) 0.046(5) Uani 1 1 d .
H127 H 0.4022 1.0212 0.3652 0.056 Uiso 1 1 calc R
C128 C 0.6082(9) 0.9375(8) 0.4435(4) 0.048(5) Uani 1 1 d .
C129 C 0.5669(7) 0.3174(6) 0.5211(3) 0.022(4) Uani 1 1 d .
H129 H 0.5717 0.2843 0.5303 0.026 Uiso 1 1 calc R
C130 C 0.2616(9) 0.8006(8) 0.3181(4) 0.037(5) Uani 1 1 d .
C131 C 0.4032(8) 0.9363(8) 0.3685(4) 0.041(5) Uani 1 1 d .
C132 C 0.7836(8) 0.6073(7) 0.3694(4) 0.039(5) Uani 1 1 d .
C133 C 0.2748(9) 0.1412(8) 0.3602(4) 0.051(5) Uani 1 1 d .
H133 H 0.2741 0.1010 0.3532 0.061 Uiso 1 1 calc R
C134 C 0.3954(11) 0.1833(9) 0.3645(5) 0.067(6) Uani 1 1 d .
C135 C 0.3078(10) 0.9273(9) 0.3249(4) 0.053(5) Uani 1 1 d .
H135 H 0.3219 0.9712 0.3282 0.064 Uiso 1 1 calc R
C136 C 0.4830(11) 1.0318(9) 0.3969(5) 0.070(6) Uani 1 1 d .
H136 H 0.4937 1.0751 0.4029 0.084 Uiso 1 1 calc R
C137 C 0.6788(8) 0.4775(7) 0.5106(3) 0.025(4) Uani 1 1 d .
C138 C 0.7037(8) 0.8708(7) 0.3346(4) 0.036(4) Uani 1 1 d .
C139 C -0.0465(8) 0.6202(8) 0.3224(4) 0.041(5) Uani 1 1 d .
H139 H -0.0842 0.6317 0.3177 0.049 Uiso 1 1 calc R
C140 C 0.7255(8) 0.6163(8) 0.3764(4) 0.045(5) Uani 1 1 d .
C141 C 0.4574(10) 0.2989(9) 0.3782(5) 0.060(6) Uani 1 1 d .
C142 C 0.2523(9) 0.8963(8) 0.3043(4) 0.051(5) Uani 1 1 d .
H142 H 0.2294 0.9182 0.2935 0.061 Uiso 1 1 calc R
C143 C 0.0872(9) 0.1663(8) 0.3679(4) 0.051(5) Uani 1 1 d .
H143 H 0.0825 0.1249 0.3607 0.061 Uiso 1 1 calc R
C144 C 0.8474(9) 0.6465(8) 0.5134(4) 0.046(5) Uani 1 1 d .
C145 C 0.0377(11) 0.3647(11) 0.3945(6) 0.078(7) Uani 1 1 d .
C146 C 0.0028(11) 0.3598(9) 0.2815(5) 0.065(6) Uani 1 1 d .
C147 C 0.8169(8) 0.7108(8) 0.3585(4) 0.045(5) Uani 1 1 d .
H147 H 0.8492 0.7425 0.3522 0.054 Uiso 1 1 calc R
C148 C 0.1748(10) 0.7957(9) 0.2716(5) 0.054(6) Uani 1 1 d .
C149 C 0.0350(9) 0.2380(8) 0.3779(4) 0.054(5) Uani 1 1 d .
C150 C -0.0483(11) 0.3753(9) 0.2741(5) 0.068(6) Uani 1 1 d .
H150 H -0.0870 0.3458 0.2604 0.081 Uiso 1 1 calc R
C151 C 0.7910(9) 0.5505(8) 0.3714(4) 0.048(5) Uani 1 1 d .
C152 C 0.8338(9) 0.6546(8) 0.3629(4) 0.049(5) Uani 1 1 d .
H152 H 0.8753 0.6520 0.3613 0.059 Uiso 1 1 calc R
C153 C 0.5901(11) 1.0367(9) 0.4367(5) 0.071(6) Uani 1 1 d .
C154 C 0.7890(9) 0.8246(8) 0.3439(4) 0.046(5) Uani 1 1 d .
H154 H 0.8325 0.8262 0.3431 0.056 Uiso 1 1 calc R
C155 C 0.7616(7) 0.7229(7) 0.3623(4) 0.030(4) Uani 1 1 d .
C156 C -0.0495(10) 0.4360(9) 0.2858(5) 0.062(6) Uani 1 1 d .
H156 H -0.0872 0.4463 0.2790 0.074 Uiso 1 1 calc R
C157 C 0.7668(9) 0.8716(8) 0.3341(4) 0.053(6) Uani 1 1 d .
H157 H 0.7962 0.9042 0.3270 0.064 Uiso 1 1 calc R
C158 C 0.6778(10) 0.9142(9) 0.3212(5) 0.063(6) Uani 1 1 d .
C159 C 0.0352(9) 0.1787(8) 0.3722(4) 0.053(5) Uani 1 1 d .
H159 H -0.0047 0.1450 0.3712 0.063 Uiso 1 1 calc R
C160 C -0.0269(10) 0.2549(10) 0.3832(5) 0.071(7) Uani 1 1 d .
C1A C 0.095(3) 0.243(3) -0.0847(13) 0.28(3) Uani 1 1 d .
H1A1 H 0.1171 0.2333 -0.0665 0.416 Uiso 1 1 calc R
H1A2 H 0.0967 0.2169 -0.1027 0.416 Uiso 1 1 calc R
H1A3 H 0.0482 0.2349 -0.0843 0.416 Uiso 1 1 calc R
C1B C 0.3024(12) 0.9026(11) -0.0649(6) 0.089(8) Uani 1 1 d .
H1B H 0.3194 0.9207 -0.0427 0.107 Uiso 1 1 calc R
C2B C 0.3601(13) 0.9248(12) -0.0815(6) 0.096(8) Uani 1 1 d .
H2B1 H 0.3978 0.9139 -0.0719 0.115 Uiso 1 1 calc R
H2B2 H 0.3443 0.9027 -0.1029 0.115 Uiso 1 1 calc R
C3B C 0.3848(12) 0.9957(12) -0.0807(6) 0.102(9) Uani 1 1 d .
H3B1 H 0.4009 1.0175 -0.0593 0.122 Uiso 1 1 calc R
H3B2 H 0.3467 1.0064 -0.0900 0.122 Uiso 1 1 calc R
C4B C 0.442(2) 1.019(2) -0.0975(10) 0.213(19) Uani 1 1 d .
H4B1 H 0.4843 1.0247 -0.0843 0.320 Uiso 1 1 calc R
H4B2 H 0.4433 1.0591 -0.1029 0.320 Uiso 1 1 calc R
H4B3 H 0.4330 0.9891 -0.1159 0.320 Uiso 1 1 calc R
C7B C 0.2421(13) 0.9198(12) -0.0779(6) 0.104(9) Uani 1 1 d .
H7B1 H 0.2310 0.9091 -0.1001 0.156 Uiso 1 1 calc R
H7B2 H 0.2533 0.9644 -0.0716 0.156 Uiso 1 1 calc R
H7B3 H 0.2037 0.8969 -0.0703 0.156 Uiso 1 1 calc R
C1C C 0.387(2) 0.5106(18) -0.1562(9) 0.172(16) Uani 1 1 d .
H1C H 0.3874 0.5511 -0.1462 0.207 Uiso 1 1 calc R
C2C C 0.3177(18) 0.4856(18) -0.1792(9) 0.166(15) Uani 1 1 d .
H2C1 H 0.3096 0.5205 -0.1873 0.199 Uiso 1 1 calc R
H2C2 H 0.3180 0.4557 -0.1963 0.199 Uiso 1 1 calc R
C3C C 0.260(2) 0.453(2) -0.1641(10) 0.213(19) Uani 1 1 d .
H3C1 H 0.2762 0.4326 -0.1486 0.320 Uiso 1 1 calc R
H3C2 H 0.2230 0.4222 -0.1795 0.320 Uiso 1 1 calc R
H3C3 H 0.2450 0.4841 -0.1547 0.320 Uiso 1 1 calc R
C7C C 0.442(2) 0.534(2) -0.1748(11) 0.22(2) Uani 1 1 d .
H7C1 H 0.4859 0.5450 -0.1618 0.332 Uiso 1 1 calc R
H7C2 H 0.4382 0.5711 -0.1823 0.332 Uiso 1 1 calc R
H7C3 H 0.4342 0.5017 -0.1921 0.332 Uiso 1 1 calc R
C1D C 0.538(2) 0.2411(19) 0.1040(10) 0.201(18) Uani 1 1 d .
H1D1 H 0.4977 0.2090 0.1062 0.302 Uiso 1 1 calc R
H1D2 H 0.5559 0.2739 0.1222 0.302 Uiso 1 1 calc R
H1D3 H 0.5716 0.2228 0.1016 0.302 Uiso 1 1 calc R
C1E C 0.2380(19) 0.1409(18) -0.0042(9) 0.158(15) Uani 1 1 d .
H1E H 0.1974 0.1092 -0.0006 0.190 Uiso 1 1 calc R
C2E C 0.273(2) 0.0970(19) -0.0143(10) 0.184(16) Uani 1 1 d .
H2E1 H 0.3210 0.1216 -0.0118 0.221 Uiso 1 1 calc R
H2E2 H 0.2540 0.0789 -0.0361 0.221 Uiso 1 1 calc R
C3E C 0.266(2) 0.0434(19) 0.0038(9) 0.176(16) Uani 1 1 d .
H3E1 H 0.2318 0.0045 -0.0086 0.211 Uiso 1 1 calc R
H3E2 H 0.2512 0.0532 0.0223 0.211 Uiso 1 1 calc R
C4E C 0.334(2) 0.034(2) 0.0129(11) 0.23(2) Uani 1 1 d .
H4E1 H 0.3546 0.0359 -0.0044 0.339 Uiso 1 1 calc R
H4E2 H 0.3257 -0.0063 0.0188 0.339 Uiso 1 1 calc R
H4E3 H 0.3634 0.0670 0.0299 0.339 Uiso 1 1 calc R
C7E C 0.204(2) 0.164(2) -0.0306(12) 0.24(2) Uani 1 1 d .
H7E1 H 0.1631 0.1300 -0.0423 0.353 Uiso 1 1 calc R
H7E2 H 0.2342 0.1775 -0.0439 0.353 Uiso 1 1 calc R
H7E3 H 0.1924 0.1986 -0.0225 0.353 Uiso 1 1 calc R
C1F C 0.2312(18) 0.5095(15) 0.2654(8) 0.141(13) Uani 1 1 d .
H1F H 0.2142 0.4808 0.2792 0.170 Uiso 1 1 calc R
C2F C 0.1753(16) 0.5255(14) 0.2469(8) 0.137(13) Uani 1 1 d .
H2F1 H 0.1777 0.5190 0.2254 0.164 Uiso 1 1 calc R
H2F2 H 0.1856 0.5703 0.2534 0.164 Uiso 1 1 calc R
C3F C 0.1018(14) 0.4906(13) 0.2481(7) 0.125(11) Uani 1 1 d .
H3F1 H 0.0917 0.5129 0.2652 0.150 Uiso 1 1 calc R
H3F2 H 0.0968 0.4486 0.2521 0.150 Uiso 1 1 calc R
C4F C 0.0499(18) 0.4841(18) 0.2184(9) 0.177(16) Uani 1 1 d .
H4F1 H 0.0628 0.5246 0.2118 0.213 Uiso 1 1 calc R
H4F2 H 0.0539 0.4538 0.2025 0.213 Uiso 1 1 calc R
C5F C -0.0248(16) 0.4637(15) 0.2193(8) 0.152(13) Uani 1 1 d .
H5F1 H -0.0338 0.4341 0.2333 0.183 Uiso 1 1 calc R
H5F2 H -0.0525 0.4415 0.1989 0.183 Uiso 1 1 calc R
C6F C -0.0468(17) 0.5181(17) 0.2296(9) 0.168(14) Uani 1 1 d .
H6F1 H -0.0231 0.5378 0.2506 0.253 Uiso 1 1 calc R
H6F2 H -0.0949 0.5021 0.2282 0.253 Uiso 1 1 calc R
H6F3 H -0.0362 0.5487 0.2166 0.253 Uiso 1 1 calc R
C7F C 0.2950(16) 0.5645(14) 0.2820(7) 0.135(12) Uani 1 1 d .
H7F1 H 0.2814 0.6000 0.2871 0.162 Uiso 1 1 calc R
H7F2 H 0.3225 0.5753 0.2670 0.162 Uiso 1 1 calc R
C8F C 0.3418(15) 0.5619(13) 0.3109(7) 0.120(11) Uani 1 1 d .
H8F1 H 0.3193 0.5630 0.3278 0.145 Uiso 1 1 calc R
H8F2 H 0.3823 0.6001 0.3157 0.145 Uiso 1 1 calc R
C9F C 0.3641(17) 0.5059(15) 0.3104(8) 0.145(12) Uani 1 1 d .
H9F1 H 0.3913 0.5072 0.2952 0.174 Uiso 1 1 calc R
H9F2 H 0.3239 0.4674 0.3036 0.174 Uiso 1 1 calc R
C10F C 0.4049(12) 0.5022(11) 0.3411(6) 0.088(8) Uani 1 1 d .
H10A H 0.4228 0.5437 0.3543 0.106 Uiso 1 1 calc R
H10B H 0.3744 0.4734 0.3510 0.106 Uiso 1 1 calc R
C11F C 0.464(2) 0.481(2) 0.3388(11) 0.23(2) Uani 1 1 d .
H11A H 0.4527 0.4386 0.3430 0.342 Uiso 1 1 calc R
H11B H 0.5039 0.5088 0.3535 0.342 Uiso 1 1 calc R
H11C H 0.4712 0.4808 0.3183 0.342 Uiso 1 1 calc R
C1G C 0.5488(14) 0.5712(13) 0.2721(6) 0.114(10) Uani 1 1 d .
H1G1 H 0.5953 0.5988 0.2750 0.171 Uiso 1 1 calc R
H1G2 H 0.5396 0.5337 0.2573 0.171 Uiso 1 1 calc R
H1G3 H 0.5411 0.5599 0.2915 0.171 Uiso 1 1 calc R
C1H C 0.166(2) 0.897(2) 0.1486(11) 0.19(2) Uani 1 1 d .
H1H H 0.1940 0.9415 0.1576 0.232 Uiso 1 1 calc R
C2H C 0.124(2) 0.902(2) 0.1185(11) 0.192(19) Uani 1 1 d .
H2H1 H 0.1276 0.8737 0.1017 0.231 Uiso 1 1 calc R
H2H2 H 0.0764 0.8873 0.1196 0.231 Uiso 1 1 calc R
C3H C 0.144(2) 0.968(2) 0.1112(11) 0.20(2) Uani 1 1 d .
H3H1 H 0.1886 0.9804 0.1071 0.239 Uiso 1 1 calc R
H3H2 H 0.1456 0.9974 0.1291 0.239 Uiso 1 1 calc R
C4H C 0.093(2) 0.972(2) 0.0833(12) 0.26(3) Uani 1 1 d .
H4H1 H 0.0839 0.9370 0.0668 0.386 Uiso 1 1 calc R
H4H2 H 0.1130 1.0110 0.0765 0.386 Uiso 1 1 calc R
H4H3 H 0.0520 0.9702 0.0890 0.386 Uiso 1 1 calc R
C7H C 0.126(2) 0.876(2) 0.1727(11) 0.24(2) Uani 1 1 d .
H7H1 H 0.0813 0.8459 0.1626 0.356 Uiso 1 1 calc R
H7H2 H 0.1212 0.9125 0.1840 0.356 Uiso 1 1 calc R
H7H3 H 0.1489 0.8577 0.1867 0.356 Uiso 1 1 calc R
C1I C 0.4977(17) 1.0197(15) 0.1983(8) 0.136(12) Uani 1 1 d .
H1I H 0.5000 0.9811 0.2051 0.163 Uiso 1 1 calc R
C2I C 0.4860(15) 1.0461(14) 0.2282(8) 0.136(11) Uani 1 1 d .
H2I1 H 0.4868 1.0886 0.2276 0.164 Uiso 1 1 calc R
H2I2 H 0.5228 1.0489 0.2450 0.164 Uiso 1 1 calc R
C3I C 0.4187(14) 1.0061(14) 0.2344(7) 0.125(11) Uani 1 1 d .
H3I1 H 0.4232 0.9692 0.2418 0.150 Uiso 1 1 calc R
H3I2 H 0.3840 0.9914 0.2152 0.150 Uiso 1 1 calc R
C4I C 0.395(2) 1.042(2) 0.2582(12) 0.24(2) Uani 1 1 d .
H4I1 H 0.4223 1.0466 0.2785 0.359 Uiso 1 1 calc R
H4I2 H 0.3484 1.0196 0.2574 0.359 Uiso 1 1 calc R
H4I3 H 0.4012 1.0836 0.2537 0.359 Uiso 1 1 calc R
C7I C 0.571(2) 1.0434(19) 0.1950(10) 0.210(19) Uani 1 1 d .
H7I1 H 0.5716 1.0466 0.1738 0.316 Uiso 1 1 calc R
H7I2 H 0.5920 1.0143 0.2010 0.316 Uiso 1 1 calc R
H7I3 H 0.5957 1.0843 0.2080 0.316 Uiso 1 1 calc R
C1J C -0.006(2) 0.628(2) -0.0647(11) 0.23(2) Uani 1 1 d .
H1J1 H -0.0266 0.5892 -0.0580 0.341 Uiso 1 1 calc R
H1J2 H 0.0117 0.6199 -0.0823 0.341 Uiso 1 1 calc R
H1J3 H -0.0390 0.6469 -0.0702 0.341 Uiso 1 1 calc R
C1K C 0.2566(17) 0.5465(17) -0.0611(8) 0.132(12) Uani 1 1 d .
C2K C 0.2757(15) 0.5214(15) -0.0364(8) 0.117(10) Uani 1 1 d .
C3K C 0.2537(16) 0.4570(16) -0.0387(8) 0.139(12) Uani 1 1 d .
H3K H 0.2671 0.4403 -0.0218 0.167 Uiso 1 1 calc R
C4K C 0.2110(16) 0.4157(16) -0.0661(8) 0.125(11) Uani 1 1 d .
C5K C 0.1927(17) 0.4422(18) -0.0901(8) 0.131(12) Uani 1 1 d .
C6K C 0.2069(17) 0.5053(17) -0.0867(8) 0.131(12) Uani 1 1 d .
C7K C 0.1777(17) 0.5288(18) -0.1108(8) 0.141(13) Uani 1 1 d .
C8K C 0.1315(15) 0.4844(14) -0.1363(7) 0.116(10) Uani 1 1 d .
H8K H 0.1185 0.4976 -0.1545 0.140 Uiso 1 1 calc R
C9K C 0.1057(16) 0.4223(16) -0.1347(7) 0.129(12) Uani 1 1 d .
H9K H 0.0653 0.3954 -0.1482 0.155 Uiso 1 1 calc R
C10K C 0.1389(19) 0.3999(17) -0.1132(9) 0.138(12) Uani 1 1 d .
C11K C 0.1807(19) 0.348(2) -0.0619(9) 0.153(15) Uani 1 1 d .
C12K C 0.1052(19) 0.3324(19) -0.1116(9) 0.149(15) Uani 1 1 d .
C13K C 0.2593(15) 0.6094(16) -0.0551(8) 0.121(11) Uani 1 1 d .
C14K C 0.2929(14) 0.6484(14) -0.0267(7) 0.104(9) Uani 1 1 d .
C15K C 0.3067(13) 0.7122(14) -0.0240(7) 0.106(9) Uani 1 1 d .
H15K H 0.3306 0.7385 -0.0050 0.127 Uiso 1 1 calc R
C16K C 0.2868(14) 0.7386(14) -0.0479(7) 0.105(9) Uani 1 1 d .
C17K C 0.2552(16) 0.6996(17) -0.0766(8) 0.135(12) Uani 1 1 d .
C18K C 0.2386(16) 0.6360(16) -0.0796(8) 0.124(11) Uani 1 1 d .
C19K C 0.1965(14) 0.5970(15) -0.1076(7) 0.113(10) Uani 1 1 d .
C20K C 0.1813(13) 0.6239(13) -0.1319(7) 0.099(9) Uani 1 1 d .
H20K H 0.1551 0.5982 -0.1507 0.118 Uiso 1 1 calc R
C21K C 0.2038(13) 0.6887(14) -0.1293(7) 0.109(9) Uani 1 1 d .
H21K H 0.1950 0.7063 -0.1466 0.131 Uiso 1 1 calc R
C22K C 0.2394(13) 0.7271(12) -0.1011(6) 0.093(8) Uani 1 1 d .
C23K C 0.3021(14) 0.8072(14) -0.0444(7) 0.103(9) Uani 1 1 d .
C24K C 0.2557(14) 0.7971(14) -0.0976(7) 0.100(9) Uani 1 1 d .
C1L C 0.4226(14) 0.4219(13) -0.0218(6) 0.102(9) Uani 1 1 d .
C2L C 0.4052(13) 0.4751(12) -0.0183(5) 0.090(8) Uani 1 1 d .
C3L C 0.4123(14) 0.5096(13) -0.0413(6) 0.110(10) Uani 1 1 d .
H3L H 0.4199 0.5525 -0.0371 0.133 Uiso 1 1 calc R
C4L C 0.4083(15) 0.4805(14) -0.0709(7) 0.120(10) Uani 1 1 d .
C5L C 0.4293(12) 0.4302(12) -0.0741(5) 0.086(8) Uani 1 1 d .
C6L C 0.4310(12) 0.3990(11) -0.0501(5) 0.085(8) Uani 1 1 d .
C7L C 0.4424(13) 0.3428(13) -0.0540(6) 0.098(8) Uani 1 1 d .
C8L C 0.4448(12) 0.3175(11) -0.0826(6) 0.085(8) Uani 1 1 d .
H8L H 0.4442 0.2765 -0.0863 0.102 Uiso 1 1 calc R
C9L C 0.4479(12) 0.3504(12) -0.1058(6) 0.094(8) Uani 1 1 d .
H9L H 0.4575 0.3355 -0.1239 0.113 Uiso 1 1 calc R
C10L C 0.4368(14) 0.4064(12) -0.1023(6) 0.100(9) Uani 1 1 d .
C11L C 0.3942(18) 0.5058(18) -0.1007(9) 0.151(14) Uani 1 1 d .
C12L C 0.4229(16) 0.4330(15) -0.1311(8) 0.128(12) Uani 1 1 d .
C13L C 0.4243(14) 0.3878(14) 0.0022(6) 0.104(9) Uani 1 1 d .
C14L C 0.4239(16) 0.4176(15) 0.0310(7) 0.125(12) Uani 1 1 d .
C15L C 0.4489(13) 0.3936(14) 0.0559(7) 0.108(10) Uani 1 1 d .
H15L H 0.4477 0.4108 0.0755 0.130 Uiso 1 1 calc R
C16L C 0.4742(15) 0.3481(14) 0.0538(7) 0.115(10) Uani 1 1 d .
C17L C 0.4859(13) 0.3266(12) 0.0253(6) 0.096(9) Uani 1 1 d .
C18L C 0.4527(16) 0.3421(14) 0.0005(7) 0.120(11) Uani 1 1 d .
C19L C 0.4526(15) 0.3143(14) -0.0283(7) 0.116(10) Uani 1 1 d .
C20L C 0.4821(15) 0.2696(13) -0.0313(7) 0.114(10) Uani 1 1 d .
H20L H 0.4810 0.2506 -0.0510 0.137 Uiso 1 1 calc R
C21L C 0.5132(14) 0.2521(13) -0.0061(7) 0.110(9) Uani 1 1 d .
H21L H 0.5334 0.2223 -0.0085 0.131 Uiso 1 1 calc R
C22L C 0.5133(15) 0.2797(14) 0.0225(6) 0.114(10) Uani 1 1 d .
C23L C 0.4952(12) 0.3159(12) 0.0787(6) 0.093(8) Uani 1 1 d .
C24L C 0.5323(18) 0.2483(17) 0.0486(9) 0.148(14) Uani 1 1 d .
C1M C 0.3278(16) 0.3693(16) 0.1159(8) 0.131(12) Uani 1 1 d .
C2M C 0.3408(15) 0.3963(15) 0.0906(7) 0.123(11) Uani 1 1 d .
C3M C 0.3171(16) 0.3554(16) 0.0620(8) 0.137(12) Uani 1 1 d .
H3M H 0.3075 0.3708 0.0442 0.164 Uiso 1 1 calc R
C4M C 0.3077(16) 0.2917(16) 0.0600(8) 0.132(12) Uani 1 1 d .
C5M C 0.3045(17) 0.2661(17) 0.0867(8) 0.135(12) Uani 1 1 d .
C6M C 0.3129(17) 0.3041(19) 0.1138(9) 0.148(14) Uani 1 1 d .
C7M C 0.3009(17) 0.2777(17) 0.1395(8) 0.139(12) Uani 1 1 d .
C8M C 0.2865(15) 0.2136(16) 0.1378(7) 0.132(12) Uani 1 1 d .
H8M H 0.2762 0.1949 0.1546 0.159 Uiso 1 1 calc R
C9M C 0.2875(16) 0.1778(17) 0.1113(8) 0.145(13) Uani 1 1 d .
H9M H 0.2932 0.1393 0.1116 0.174 Uiso 1 1 calc R
C10M C 0.2799(17) 0.2002(18) 0.0843(9) 0.142(13) Uani 1 1 d .
C11M C 0.2855(17) 0.2490(17) 0.0289(9) 0.140(13) Uani 1 1 d .
C12M C 0.2583(18) 0.1593(19) 0.0530(9) 0.152(14) Uani 1 1 d .
C13M C 0.3339(17) 0.4106(18) 0.1428(8) 0.145(13) Uani 1 1 d .
C14M C 0.3427(16) 0.4729(16) 0.1431(7) 0.126(11) Uani 1 1 d .
C15M C 0.3096(16) 0.4989(15) 0.1618(7) 0.140(13) Uani 1 1 d .
H15M H 0.2938 0.5302 0.1563 0.168 Uiso 1 1 calc R
C16M C 0.3010(18) 0.4766(18) 0.1892(8) 0.149(13) Uani 1 1 d .
C17M C 0.2886(18) 0.4133(18) 0.1877(8) 0.147(13) Uani 1 1 d .
C18M C 0.3133(17) 0.3827(16) 0.1673(8) 0.132(12) Uani 1 1 d .
C19M C 0.2907(18) 0.3159(19) 0.1652(9) 0.156(14) Uani 1 1 d .
C20M C 0.2916(18) 0.2987(17) 0.1940(9) 0.166(15) Uani 1 1 d .
H20M H 0.3097 0.2689 0.1996 0.199 Uiso 1 1 calc R
C21M C 0.2637(18) 0.3284(19) 0.2143(9) 0.170(16) Uani 1 1 d .
H21M H 0.2482 0.3099 0.2302 0.204 Uiso 1 1 calc R
C22M C 0.2600(17) 0.3852(18) 0.2098(8) 0.146(14) Uani 1 1 d .
C23M C 0.2784(19) 0.5054(19) 0.2172(9) 0.157(15) Uani 1 1 d .
C24M C 0.2398(18) 0.4139(18) 0.2363(8) 0.153(14) Uani 1 1 d .
C1N C 0.3807(17) 0.6912(16) 0.1897(7) 0.134(15) Uani 1 1 d .
C2N C 0.3781(18) 0.6367(17) 0.1718(8) 0.146(15) Uani 1 1 d .
C3N C 0.4234(16) 0.6112(14) 0.1840(7) 0.124(13) Uani 1 1 d .
H3N H 0.4408 0.5879 0.1718 0.149 Uiso 1 1 calc R
C4N C 0.4415(18) 0.6227(17) 0.2160(8) 0.146(14) Uani 1 1 d .
C5N C 0.4262(15) 0.6636(14) 0.2343(7) 0.112(12) Uani 1 1 d .
C6N C 0.3885(17) 0.6962(16) 0.2211(8) 0.143(15) Uani 1 1 d .
C7N C 0.3834(16) 0.7464(14) 0.2401(7) 0.124(13) Uani 1 1 d .
C8N C 0.3931(17) 0.7478(15) 0.2709(8) 0.146(14) Uani 1 1 d .
H8N H 0.3703 0.7655 0.2828 0.175 Uiso 1 1 calc R
C9N C 0.4385(12) 0.7217(10) 0.2842(6) 0.083(8) Uani 1 1 d .
H9N H 0.4608 0.7344 0.3050 0.100 Uiso 1 1 calc R
C10N C 0.4486(17) 0.6766(16) 0.2653(8) 0.144(14) Uani 1 1 d .
C11N C 0.4842(16) 0.5907(15) 0.2287(7) 0.126(13) Uani 1 1 d .
C12N C 0.4903(15) 0.6440(13) 0.2792(6) 0.104(11) Uani 1 1 d .
C13N C 0.3385(17) 0.7215(16) 0.1797(8) 0.137(15) Uani 1 1 d .
C14N C 0.3235(16) 0.7138(14) 0.1478(7) 0.125(13) Uani 1 1 d .
C15N C 0.2820(15) 0.7430(14) 0.1354(7) 0.129(14) Uani 1 1 d .
H15N H 0.2694 0.7381 0.1140 0.155 Uiso 1 1 calc R
C16N C 0.2580(19) 0.7798(17) 0.1536(9) 0.153(15) Uani 1 1 d .
C17N C 0.2843(17) 0.7946(16) 0.1846(8) 0.131(14) Uani 1 1 d .
C18N C 0.3278(17) 0.7689(15) 0.1985(7) 0.134(15) Uani 1 1 d .
C19N C 0.3409(18) 0.7784(17) 0.2309(8) 0.154(16) Uani 1 1 d .
C20N C 0.3321(12) 0.8299(11) 0.2474(6) 0.091(10) Uani 1 1 d .
H20N H 0.3544 0.8461 0.2680 0.109 Uiso 1 1 calc R
C21N C 0.2901(16) 0.8556(15) 0.2322(8) 0.133(13) Uani 1 1 d .
H21N H 0.2752 0.8834 0.2431 0.160 Uiso 1 1 calc R
C22N C 0.2705(18) 0.8397(19) 0.2008(9) 0.154(16) Uani 1 1 d .
C23N C 0.2158(19) 0.8177(19) 0.1426(10) 0.159(18) Uani 1 1 d .
C24N C 0.2335(19) 0.8787(18) 0.1930(9) 0.156(19) Uani 1 1 d .
C1O C 0.2996(18) 0.8150(18) 0.0754(8) 0.138(14) Uani 1 1 d .
C2O C 0.3444(18) 0.7912(17) 0.0910(8) 0.137(13) Uani 1 1 d .
C3O C 0.3868(15) 0.8285(16) 0.1190(7) 0.124(11) Uani 1 1 d .
H3O H 0.4140 0.8115 0.1308 0.149 Uiso 1 1 calc R
C4O C 0.3909(18) 0.8870(19) 0.1299(8) 0.137(13) Uani 1 1 d .
C5O C 0.3525(19) 0.914(2) 0.1115(10) 0.146(15) Uani 1 1 d .
C6O C 0.3101(19) 0.8797(19) 0.0848(9) 0.145(14) Uani 1 1 d .
C7O C 0.2600(17) 0.9023(17) 0.0709(8) 0.133(13) Uani 1 1 d .
C8O C 0.2733(19) 0.966(2) 0.0810(9) 0.162(15) Uani 1 1 d .
H8O H 0.2484 0.9849 0.0693 0.195 Uiso 1 1 calc R
C9O C 0.3200(18) 1.0019(19) 0.1068(9) 0.156(15) Uani 1 1 d .
H9O H 0.3231 1.0428 0.1139 0.187 Uiso 1 1 calc R
C10O C 0.3636(18) 0.976(2) 0.1227(9) 0.140(13) Uani 1 1 d .
C11O C 0.4407(18) 0.9234(19) 0.1598(9) 0.143(14) Uani 1 1 d .
C12O C 0.4130(19) 1.014(2) 0.1528(10) 0.150(15) Uani 1 1 d .
C13O C 0.2516(17) 0.7727(17) 0.0497(8) 0.133(13) Uani 1 1 d .
C14O C 0.2613(17) 0.7216(16) 0.0342(8) 0.129(12) Uani 1 1 d .
C15O C 0.2078(17) 0.6791(16) 0.0116(8) 0.133(12) Uani 1 1 d .
H15O H 0.2056 0.6379 0.0060 0.159 Uiso 1 1 calc R
C16O C 0.157(2) 0.6981(18) -0.0027(9) 0.158(15) Uani 1 1 d .
C17O C 0.1565(15) 0.7562(10) 0.0091(6) 0.148(15) Uani 1 1 d G
C18O C 0.2095(11) 0.7963(14) 0.0333(6) 0.144(14) Uani 1 1 d G
C19O C 0.2091(11) 0.8546(12) 0.0457(5) 0.155(15) Uani 1 1 d G
C20O C 0.1558(15) 0.8730(9) 0.0340(6) 0.180(17) Uani 1 1 d G
H20O H 0.1555 0.9121 0.0423 0.216 Uiso 1 1 calc R
C21O C 0.1027(12) 0.8330(14) 0.0098(6) 0.187(18) Uani 1 1 d G
H21O H 0.0670 0.8453 0.0020 0.224 Uiso 1 1 calc R
C22O C 0.1031(12) 0.7746(13) -0.0026(5) 0.172(17) Uani 1 1 d G
C23O C 0.102(2) 0.652(2) -0.0285(9) 0.146(15) Uani 1 1 d .
C24O C 0.046(2) 0.729(2) -0.0288(11) 0.187(19) Uani 1 1 d .
C1P C 0.5826(10) 0.9454(9) 0.2974(4) 0.062(6) Uani 1 1 d .
H1P H 0.6195 0.9817 0.2942 0.075 Uiso 1 1 calc R
C2P C 0.5359(13) 0.9688(13) 0.3133(6) 0.115(9) Uani 1 1 d .
H2P1 H 0.5144 0.9904 0.2999 0.138 Uiso 1 1 calc R
H2P2 H 0.5004 0.9331 0.3172 0.138 Uiso 1 1 calc R
C3P C 0.5766(12) 1.0141(11) 0.3438(6) 0.092(8) Uani 1 1 d .
H3P1 H 0.5456 1.0225 0.3554 0.110 Uiso 1 1 calc R
H3P2 H 0.6028 0.9942 0.3560 0.110 Uiso 1 1 calc R
C4P C 0.6246(18) 1.0762(18) 0.3385(9) 0.185(16) Uani 1 1 d .
H4P1 H 0.6484 1.0677 0.3234 0.277 Uiso 1 1 calc R
H4P2 H 0.6568 1.0991 0.3576 0.277 Uiso 1 1 calc R
H4P3 H 0.5989 1.1010 0.3313 0.277 Uiso 1 1 calc R
C7P C 0.5438(13) 0.9013(13) 0.2664(6) 0.112(9) Uani 1 1 d .
H7P1 H 0.5210 0.9225 0.2534 0.134 Uiso 1 1 calc R
H7P2 H 0.5094 0.8638 0.2697 0.134 Uiso 1 1 calc R
C8P C 0.5928(14) 0.8820(13) 0.2502(7) 0.118(10) Uani 1 1 d .
H8P1 H 0.6259 0.9194 0.2462 0.141 Uiso 1 1 calc R
H8P2 H 0.6172 0.8627 0.2638 0.141 Uiso 1 1 calc R
C9P C 0.555(2) 0.8354(19) 0.2198(10) 0.203(18) Uani 1 1 d .
H9P1 H 0.5152 0.8040 0.2227 0.304 Uiso 1 1 calc R
H9P2 H 0.5846 0.8152 0.2133 0.304 Uiso 1 1 calc R
H9P3 H 0.5431 0.8578 0.2043 0.304 Uiso 1 1 calc R
C1Q C 0.7480(8) 0.4386(7) 0.3806(4) 0.041(5) Uani 1 1 d .
H1Q H 0.7916 0.4439 0.3752 0.049 Uiso 1 1 calc R
C2Q C 0.7538(10) 0.4212(8) 0.4126(5) 0.061(6) Uani 1 1 d .
H2Q1 H 0.7128 0.4184 0.4195 0.073 Uiso 1 1 calc R
H2Q2 H 0.7577 0.3800 0.4114 0.073 Uiso 1 1 calc R
C3Q C 0.8153(10) 0.4699(10) 0.4361(5) 0.073(7) Uani 1 1 d .
H3Q1 H 0.8069 0.5087 0.4406 0.088 Uiso 1 1 calc R
H3Q2 H 0.8547 0.4795 0.4272 0.088 Uiso 1 1 calc R
C4Q C 0.8309(11) 0.4469(11) 0.4663(5) 0.080(7) Uani 1 1 d .
H4Q1 H 0.7926 0.4396 0.4759 0.096 Uiso 1 1 calc R
H4Q2 H 0.8374 0.4072 0.4619 0.096 Uiso 1 1 calc R
C5Q C 0.8945(11) 0.4955(12) 0.4884(6) 0.095(8) Uani 1 1 d .
H5Q1 H 0.9328 0.5013 0.4789 0.114 Uiso 1 1 calc R
H5Q2 H 0.8885 0.5357 0.4917 0.114 Uiso 1 1 calc R
C6Q C 0.9110(13) 0.4769(13) 0.5196(6) 0.116(10) Uani 1 1 d .
H6Q1 H 0.8699 0.4595 0.5264 0.174 Uiso 1 1 calc R
H6Q2 H 0.9418 0.5137 0.5344 0.174 Uiso 1 1 calc R
H6Q3 H 0.9317 0.4460 0.5175 0.174 Uiso 1 1 calc R
C7Q C 0.6942(10) 0.3844(9) 0.3564(5) 0.064(6) Uani 1 1 d .
H7Q1 H 0.7068 0.3475 0.3563 0.077 Uiso 1 1 calc R
H7Q2 H 0.6514 0.3742 0.3627 0.077 Uiso 1 1 calc R
C8Q C 0.6832(11) 0.3969(11) 0.3238(6) 0.093(8) Uani 1 1 d .
H8Q1 H 0.6826 0.4392 0.3244 0.111 Uiso 1 1 calc R
H8Q2 H 0.6392 0.3671 0.3119 0.111 Uiso 1 1 calc R
C9Q C 0.7383(14) 0.3907(14) 0.3079(6) 0.126(10) Uani 1 1 d .
H9Q1 H 0.7822 0.4153 0.3211 0.188 Uiso 1 1 calc R
H9Q2 H 0.7338 0.4058 0.2888 0.188 Uiso 1 1 calc R
H9Q3 H 0.7335 0.3470 0.3038 0.188 Uiso 1 1 calc R
C1R C 0.9002(11) 0.7372(10) 0.4899(6) 0.089(8) Uani 1 1 d .
H1R H 0.8812 0.7578 0.4746 0.106 Uiso 1 1 calc R
C2R C 0.9389(13) 0.7896(11) 0.5183(6) 0.103(9) Uani 1 1 d .
H2R1 H 0.9660 0.7744 0.5329 0.124 Uiso 1 1 calc R
H2R2 H 0.9696 0.8256 0.5121 0.124 Uiso 1 1 calc R
C3R C 0.8903(13) 0.8100(12) 0.5336(6) 0.117(10) Uani 1 1 d .
H3R1 H 0.8510 0.8059 0.5182 0.176 Uiso 1 1 calc R
H3R2 H 0.9125 0.8533 0.5441 0.176 Uiso 1 1 calc R
H3R3 H 0.8765 0.7837 0.5483 0.176 Uiso 1 1 calc R
C7R C 0.9490(11) 0.7145(10) 0.4752(5) 0.082(7) Uani 1 1 d .
H7R1 H 0.9898 0.7507 0.4762 0.098 Uiso 1 1 calc R
H7R2 H 0.9620 0.6859 0.4870 0.098 Uiso 1 1 calc R
C8R C 0.9181(16) 0.6810(15) 0.4416(8) 0.153(13) Uani 1 1 d .
H8R1 H 0.8786 0.6444 0.4404 0.229 Uiso 1 1 calc R
H8R2 H 0.9509 0.6684 0.4334 0.229 Uiso 1 1 calc R
H8R3 H 0.9055 0.7093 0.4297 0.229 Uiso 1 1 calc R
C1S C 0.3222(8) 0.2077(7) 0.4973(4) 0.038(5) Uani 1 1 d .
H1S H 0.2826 0.2151 0.4864 0.046 Uiso 1 1 calc R
C2S C 0.3099(8) 0.2004(7) 0.5295(3) 0.028(4) Uani 1 1 d .
H2S1 H 0.3452 0.1884 0.5407 0.034 Uiso 1 1 calc R
H2S2 H 0.3143 0.2412 0.5405 0.034 Uiso 1 1 calc R
C3S C 0.2411(9) 0.1520(8) 0.5298(4) 0.046(5) Uani 1 1 d .
H3S1 H 0.2388 0.1100 0.5216 0.055 Uiso 1 1 calc R
H3S2 H 0.2055 0.1604 0.5165 0.055 Uiso 1 1 calc R
C4S C 0.2287(9) 0.1538(8) 0.5624(4) 0.047(5) Uani 1 1 d .
H4S1 H 0.2299 0.1955 0.5703 0.057 Uiso 1 1 calc R
H4S2 H 0.2650 0.1465 0.5758 0.057 Uiso 1 1 calc R
C5S C 0.1605(14) 0.1044(13) 0.5633(7) 0.120(10) Uani 1 1 d .
H5S1 H 0.1484 0.0682 0.5469 0.144 Uiso 1 1 calc R
H5S2 H 0.1649 0.0899 0.5828 0.144 Uiso 1 1 calc R
C6S C 0.1041(18) 0.1309(18) 0.5598(9) 0.182(16) Uani 1 1 d .
H6S1 H 0.0902 0.1344 0.5789 0.273 Uiso 1 1 calc R
H6S2 H 0.0660 0.1031 0.5437 0.273 Uiso 1 1 calc R
H6S3 H 0.1205 0.1720 0.5544 0.273 Uiso 1 1 calc R
C7S C 0.3195(9) 0.1460(8) 0.4787(4) 0.045(5) Uani 1 1 d .
H7S1 H 0.3510 0.1309 0.4907 0.054 Uiso 1 1 calc R
H7S2 H 0.2742 0.1144 0.4754 0.054 Uiso 1 1 calc R
C8S C 0.3370(10) 0.1533(8) 0.4474(4) 0.057(6) Uani 1 1 d .
H8S1 H 0.3809 0.1870 0.4505 0.068 Uiso 1 1 calc R
H8S2 H 0.3033 0.1649 0.4346 0.068 Uiso 1 1 calc R
C9S C 0.3391(10) 0.0916(8) 0.4307(4) 0.065(6) Uani 1 1 d .
H9S1 H 0.3567 0.0993 0.4125 0.078 Uiso 1 1 calc R
H9S2 H 0.3694 0.0776 0.4443 0.078 Uiso 1 1 calc R
C10S C 0.2680(10) 0.0396(9) 0.4212(5) 0.068(6) Uani 1 1 d .
H10C H 0.2362 0.0563 0.4106 0.082 Uiso 1 1 calc R
H10D H 0.2536 0.0274 0.4396 0.082 Uiso 1 1 calc R
C11S C 0.2659(12) -0.0190(10) 0.4000(6) 0.103(9) Uani 1 1 d .
H11D H 0.2712 -0.0091 0.3802 0.155 Uiso 1 1 calc R
H11E H 0.2230 -0.0528 0.3977 0.155 Uiso 1 1 calc R
H11F H 0.3021 -0.0318 0.4090 0.155 Uiso 1 1 calc R
C1T C 0.5181(15) 0.2313(13) 0.3741(7) 0.111(10) Uani 1 1 d .
H1T H 0.5453 0.2761 0.3825 0.133 Uiso 1 1 calc R
C2T C 0.5429(16) 0.2068(15) 0.4017(8) 0.144(12) Uani 1 1 d .
H2T1 H 0.5717 0.1848 0.3961 0.173 Uiso 1 1 calc R
H2T2 H 0.5038 0.1759 0.4063 0.173 Uiso 1 1 calc R
C3T C 0.5823(16) 0.2556(15) 0.4313(8) 0.143(12) Uani 1 1 d .
H3T1 H 0.5601 0.2450 0.4480 0.172 Uiso 1 1 calc R
H3T2 H 0.5836 0.2972 0.4282 0.172 Uiso 1 1 calc R
C4T C 0.6550(18) 0.2561(18) 0.4397(9) 0.178(16) Uani 1 1 d .
H4T1 H 0.6536 0.2136 0.4334 0.213 Uiso 1 1 calc R
H4T2 H 0.6822 0.2832 0.4280 0.213 Uiso 1 1 calc R
C5T C 0.6897(18) 0.2787(16) 0.4738(8) 0.161(14) Uani 1 1 d .
H5T1 H 0.6972 0.3227 0.4797 0.242 Uiso 1 1 calc R
H5T2 H 0.7325 0.2731 0.4776 0.242 Uiso 1 1 calc R
H5T3 H 0.6613 0.2546 0.4858 0.242 Uiso 1 1 calc R
C7T C 0.5491(16) 0.2263(15) 0.3466(8) 0.141(12) Uani 1 1 d .
H7T1 H 0.5784 0.2023 0.3501 0.169 Uiso 1 1 calc R
H7T2 H 0.5770 0.2684 0.3446 0.169 Uiso 1 1 calc R
C8T C 0.495(2) 0.194(2) 0.3165(10) 0.212(19) Uani 1 1 d .
H8T1 H 0.4511 0.1774 0.3211 0.319 Uiso 1 1 calc R
H8T2 H 0.5049 0.1606 0.3061 0.319 Uiso 1 1 calc R
H8T3 H 0.4949 0.2247 0.3035 0.319 Uiso 1 1 calc R
C1U C -0.0864(11) 0.3254(12) 0.3969(6) 0.093(8) Uani 1 1 d .
H1U H -0.0654 0.3625 0.4137 0.111 Uiso 1 1 calc R
C2U C -0.1088(12) 0.3598(12) 0.3723(7) 0.109(10) Uani 1 1 d .
H2U1 H -0.1578 0.3415 0.3649 0.130 Uiso 1 1 calc R
H2U2 H -0.0887 0.3545 0.3549 0.130 Uiso 1 1 calc R
C3U C -0.0867(18) 0.4306(18) 0.3857(9) 0.181(16) Uani 1 1 d .
H3U1 H -0.1263 0.4397 0.3887 0.217 Uiso 1 1 calc R
H3U2 H -0.0555 0.4406 0.4057 0.217 Uiso 1 1 calc R
C4U C -0.0522(18) 0.4725(17) 0.3646(9) 0.179(16) Uani 1 1 d .
H4U1 H -0.0559 0.4466 0.3454 0.269 Uiso 1 1 calc R
H4U2 H -0.0051 0.4952 0.3745 0.269 Uiso 1 1 calc R
H4U3 H -0.0740 0.5021 0.3606 0.269 Uiso 1 1 calc R
C7U C -0.143(2) 0.289(2) 0.4114(11) 0.23(2) Uani 1 1 d .
H7U1 H -0.1720 0.2504 0.3975 0.338 Uiso 1 1 calc R
H7U2 H -0.1695 0.3146 0.4154 0.338 Uiso 1 1 calc R
H7U3 H -0.1238 0.2801 0.4305 0.338 Uiso 1 1 calc R
C1V C 0.0523(14) 0.2052(12) 0.2746(7) 0.116(10) Uani 1 1 d .
H1V H 0.0831 0.1962 0.2908 0.139 Uiso 1 1 calc R
C2V C 0.0762(14) 0.2084(13) 0.2445(7) 0.122(10) Uani 1 1 d .
H2V1 H 0.0516 0.2281 0.2314 0.147 Uiso 1 1 calc R
H2V2 H 0.0662 0.1659 0.2337 0.147 Uiso 1 1 calc R
C3V C 0.1525(19) 0.2462(18) 0.2506(9) 0.185(16) Uani 1 1 d .
H3V1 H 0.1714 0.2591 0.2725 0.278 Uiso 1 1 calc R
H3V2 H 0.1599 0.2830 0.2413 0.278 Uiso 1 1 calc R
H3V3 H 0.1743 0.2203 0.2419 0.278 Uiso 1 1 calc R
C7V C -0.0216(19) 0.1612(18) 0.2696(9) 0.194(17) Uani 1 1 d .
H7V1 H -0.0510 0.1826 0.2622 0.291 Uiso 1 1 calc R
H7V2 H -0.0298 0.1495 0.2889 0.291 Uiso 1 1 calc R
H7V3 H -0.0305 0.1239 0.2548 0.291 Uiso 1 1 calc R
C1W C 0.0922(11) 0.8391(11) 0.3835(6) 0.087(8) Uani 1 1 d .
H1W H 0.1409 0.8634 0.3916 0.104 Uiso 1 1 calc R
C2W C 0.0695(13) 0.8727(12) 0.3588(6) 0.102(9) Uani 1 1 d .
H2W1 H 0.0838 0.9174 0.3673 0.123 Uiso 1 1 calc R
H2W2 H 0.0203 0.8554 0.3521 0.123 Uiso 1 1 calc R
C3W C 0.1001(11) 0.8645(10) 0.3311(5) 0.079(7) Uani 1 1 d .
H3W1 H 0.0804 0.8204 0.3209 0.095 Uiso 1 1 calc R
H3W2 H 0.1486 0.8753 0.3384 0.095 Uiso 1 1 calc R
C4W C 0.0881(15) 0.9055(13) 0.3078(7) 0.128(11) Uani 1 1 d .
H4W1 H 0.0403 0.8998 0.3032 0.153 Uiso 1 1 calc R
H4W2 H 0.0983 0.8908 0.2887 0.153 Uiso 1 1 calc R
C5W C 0.1307(13) 0.9762(12) 0.3188(6) 0.111(9) Uani 1 1 d .
H5W1 H 0.1177 0.9925 0.3367 0.133 Uiso 1 1 calc R
H5W2 H 0.1785 0.9823 0.3248 0.133 Uiso 1 1 calc R
C6W C 0.1196(15) 1.0124(12) 0.2929(7) 0.127(11) Uani 1 1 d .
H6W1 H 0.1521 1.0138 0.2805 0.191 Uiso 1 1 calc R
H6W2 H 0.1254 1.0547 0.3017 0.191 Uiso 1 1 calc R
H6W3 H 0.0744 0.9913 0.2801 0.191 Uiso 1 1 calc R
C7W C 0.0611(12) 0.8424(12) 0.4113(6) 0.100(9) Uani 1 1 d .
H7W1 H 0.0213 0.8043 0.4086 0.119 Uiso 1 1 calc R
H7W2 H 0.0466 0.8782 0.4124 0.119 Uiso 1 1 calc R
C8W C 0.1114(19) 0.8492(18) 0.4414(9) 0.193(17) Uani 1 1 d .
H8W1 H 0.0871 0.8306 0.4560 0.290 Uiso 1 1 calc R
H8W2 H 0.1373 0.8932 0.4496 0.290 Uiso 1 1 calc R
H8W3 H 0.1416 0.8280 0.4374 0.290 Uiso 1 1 calc R
C1X C 0.0942(11) 0.6952(11) 0.2391(5) 0.081(7) Uani 1 1 d .
H1X1 H 0.1135 0.6778 0.2239 0.097 Uiso 1 1 calc R
H1X2 H 0.0809 0.7273 0.2304 0.097 Uiso 1 1 calc R
C2X C 0.0275(16) 0.6423(17) 0.2380(8) 0.168(15) Uani 1 1 d .
H2X1 H 0.0124 0.6141 0.2183 0.253 Uiso 1 1 calc R
H2X2 H -0.0061 0.6600 0.2408 0.253 Uiso 1 1 calc R
H2X3 H 0.0341 0.6193 0.2541 0.253 Uiso 1 1 calc R
C1Y C 0.6867(12) 1.0384(10) 0.4742(5) 0.085(7) Uani 1 1 d .
H1Y H 0.6938 1.0831 0.4744 0.102 Uiso 1 1 calc R
C2Y C 0.6814(13) 1.0294(13) 0.5069(6) 0.115(10) Uani 1 1 d .
H2Y1 H 0.7242 1.0559 0.5211 0.138 Uiso 1 1 calc R
H2Y2 H 0.6744 0.9857 0.5083 0.138 Uiso 1 1 calc R
C3Y C 0.6241(12) 1.0455(10) 0.5169(5) 0.088(8) Uani 1 1 d .
H3Y1 H 0.5969 1.0535 0.4995 0.131 Uiso 1 1 calc R
H3Y2 H 0.6431 1.0825 0.5330 0.131 Uiso 1 1 calc R
H3Y3 H 0.5963 1.0106 0.5244 0.131 Uiso 1 1 calc R
C7Y C 0.7500(16) 1.0311(15) 0.4664(7) 0.142(12) Uani 1 1 d .
H7Y1 H 0.7564 0.9956 0.4745 0.170 Uiso 1 1 calc R
H7Y2 H 0.7891 1.0688 0.4767 0.170 Uiso 1 1 calc R
C8Y C 0.748(2) 1.0207(19) 0.4319(10) 0.210(18) Uani 1 1 d .
H8Y1 H 0.7123 1.0327 0.4211 0.315 Uiso 1 1 calc R
H8Y2 H 0.7382 0.9769 0.4244 0.315 Uiso 1 1 calc R
H8Y3 H 0.7905 1.0460 0.4285 0.315 Uiso 1 1 calc R

loop_
_atom_site_aniso_label
_atom_site_aniso_U_11
_atom_site_aniso_U_22
_atom_site_aniso_U_33
_atom_site_aniso_U_23
_atom_site_aniso_U_13
_atom_site_aniso_U_12
N1 0.054(9) 0.025(9) 0.046(10) 0.018(7) 0.021(8) 0.022(7)
N2 0.053(10) 0.021(9) 0.052(10) 0.004(7) 0.016(8) 0.016(7)
N3 0.065(11) 0.035(10) 0.044(11) 0.006(8) 0.008(9) 0.022(9)
N4 0.037(8) 0.019(8) 0.015(8) 0.013(6) 0.016(7) 0.019(7)
N5 0.101(15) 0.062(14) 0.097(16) 0.013(12) 0.038(14) 0.030(12)
N6 0.058(11) 0.069(14) 0.102(16) 0.023(11) 0.034(11) 0.014(10)
N7 0.102(15) 0.040(12) 0.073(14) -0.006(10) 0.010(12) 0.030(11)
N8 0.060(10) 0.035(10) 0.064(11) 0.004(8) 0.023(9) 0.033(9)
N9 0.047(9) 0.049(11) 0.044(11) 0.009(9) 0.025(8) 0.030(8)
N10 0.099(14) 0.021(10) 0.062(12) 0.021(9) -0.014(11) 0.011(9)
N1K 0.19(3) 0.15(3) 0.16(4) 0.03(3) 0.01(3) 0.01(3)
N2K 0.14(2) 0.094(19) 0.091(19) 0.039(15) 0.019(16) 0.040(16)
N1L 0.18(3) 0.13(3) 0.11(2) 0.02(2) 0.03(2) 0.05(2)
N2L 0.129(18) 0.090(17) 0.072(16) 0.018(13) 0.038(14) 0.045(14)
N1M 0.15(2) 0.13(2) 0.13(3) 0.01(2) 0.07(2) 0.06(2)
N2M 0.17(2) 0.13(2) 0.12(2) 0.01(2) 0.07(2) 0.03(2)
N1N 0.14(2) 0.104(19) 0.069(17) -0.010(14) 0.041(15) 0.031(15)
N2N 0.19(3) 0.18(4) 0.17(4) -0.01(3) 0.06(3) 0.03(3)
N1O 0.14(3) 0.13(3) 0.14(3) 0.04(2) 0.03(2) 0.02(2)
N2O 0.19(4) 0.17(4) 0.18(4) 0.01(3) 0.04(3) 0.05(3)
O1 0.048(7) 0.017(6) 0.026(7) 0.014(5) 0.007(6) 0.015(6)
O2 0.078(10) 0.063(10) 0.075(11) 0.045(8) 0.017(8) 0.007(8)
O3 0.048(7) 0.023(7) 0.082(10) 0.017(7) 0.015(7) 0.023(6)
O4 0.076(10) 0.047(9) 0.081(11) 0.020(8) 0.019(9) 0.024(8)
O5 0.074(9) 0.031(8) 0.069(10) 0.016(7) -0.002(8) 0.017(7)
O6 0.066(9) 0.029(8) 0.075(10) 0.011(7) 0.008(8) 0.029(7)
O7 0.035(6) 0.018(6) 0.021(7) 0.013(5) 0.002(5) 0.011(5)
O8 0.069(8) 0.030(7) 0.050(8) 0.032(6) 0.028(7) 0.031(6)
O9 0.084(11) 0.055(10) 0.125(14) 0.035(10) 0.041(10) 0.037(8)
O10 0.134(13) 0.053(10) 0.117(14) 0.032(9) 0.056(11) 0.049(10)
O11 0.105(13) 0.099(15) 0.162(19) 0.001(13) 0.042(13) 0.024(12)
O12 0.106(13) 0.067(12) 0.130(16) 0.024(11) 0.008(11) 0.021(10)
O13 0.090(10) 0.028(8) 0.058(10) -0.002(7) 0.032(8) 0.016(7)
O14 0.140(16) 0.090(14) 0.100(15) -0.004(11) -0.016(12) 0.019(12)
O15 0.065(8) 0.031(8) 0.072(10) 0.015(7) 0.025(8) 0.026(7)
O16 0.070(9) 0.036(8) 0.079(10) 0.019(7) 0.028(8) 0.014(7)
O17 0.096(10) 0.049(9) 0.037(8) 0.020(7) 0.013(7) 0.029(8)
O18 0.124(13) 0.079(12) 0.072(12) 0.020(9) 0.027(10) 0.053(10)
O19 0.076(9) 0.013(7) 0.038(8) 0.014(6) 0.009(7) 0.005(6)
O20 0.128(12) 0.019(8) 0.063(10) 0.004(7) -0.006(9) 0.005(8)
O1K 0.17(2) 0.14(2) 0.23(3) 0.01(2) 0.04(2) 0.072(18)
O2K 0.18(2) 0.20(3) 0.15(2) 0.05(2) 0.005(18) 0.06(2)
O3K 0.161(17) 0.106(16) 0.093(15) 0.006(12) 0.020(13) 0.033(13)
O4K 0.175(19) 0.119(18) 0.14(2) 0.030(15) 0.054(17) 0.057(15)
O1L 0.23(3) 0.20(3) 0.21(3) 0.00(2) 0.03(2) 0.08(2)
O2L 0.22(2) 0.144(18) 0.090(15) -0.001(13) 0.081(15) 0.066(16)
O3L 0.153(17) 0.135(18) 0.095(15) -0.021(13) 0.025(13) 0.033(14)
O4L 0.27(4) 0.24(4) 0.24(4) 0.04(3) 0.02(3) 0.07(3)
O1M 0.19(2) 0.14(2) 0.14(2) -0.008(16) 0.023(18) 0.067(17)
O2M 0.21(3) 0.15(2) 0.16(2) 0.030(19) 0.055(19) 0.08(2)
O3M 0.23(3) 0.20(3) 0.20(3) 0.02(3) 0.03(2) 0.03(3)
O4M 0.20(2) 0.15(2) 0.13(2) 0.009(16) 0.090(17) 0.039(17)
O1N 0.24(3) 0.21(3) 0.18(3) 0.01(2) 0.07(2) 0.03(2)
O2N 0.156(18) 0.142(18) 0.098(15) -0.016(14) 0.061(14) 0.021(14)
O3N 0.133(16) 0.121(16) 0.139(19) 0.007(15) 0.079(16) 0.048(13)
O4N 0.22(3) 0.21(3) 0.22(3) 0.01(3) 0.07(3) 0.06(2)
O1O 0.17(2) 0.116(18) 0.15(2) 0.037(16) 0.005(17) 0.030(15)
O2O 0.20(2) 0.14(2) 0.15(2) 0.044(18) 0.014(18) 0.048(19)
O3O 0.16(2) 0.17(2) 0.14(2) 0.037(18) 0.061(17) 0.043(18)
O4O 0.139(19) 0.15(2) 0.15(2) 0.052(16) 0.037(16) 0.056(16)
C1 0.13(3) 0.12(3) 0.09(3) 0.00(2) 0.03(2) 0.04(2)
C2 0.14(3) 0.13(3) 0.10(3) 0.01(2) 0.03(2) 0.04(2)
C3 0.13(3) 0.12(3) 0.11(3) 0.01(2) 0.04(2) 0.05(2)
C4 0.14(3) 0.12(3) 0.11(3) 0.01(2) 0.02(2) 0.04(2)
C5 0.14(3) 0.12(3) 0.10(3) 0.01(2) 0.03(2) 0.04(2)
C6 0.14(3) 0.12(3) 0.10(3) 0.01(2) 0.03(2) 0.04(2)
C7 0.14(3) 0.12(3) 0.09(2) 0.01(2) 0.03(2) 0.04(2)
C8 0.14(3) 0.13(3) 0.08(2) 0.02(2) 0.04(2) 0.02(2)
C9 0.15(3) 0.12(3) 0.09(2) 0.01(2) 0.05(2) 0.03(2)
C10 0.14(3) 0.12(3) 0.09(2) 0.01(2) 0.05(2) 0.03(2)
C11 0.14(3) 0.12(3) 0.09(2) 0.00(2) 0.05(2) 0.03(2)
C12 0.16(3) 0.13(3) 0.10(3) 0.00(2) 0.05(2) 0.02(2)
C13 0.15(3) 0.12(3) 0.10(3) 0.01(2) 0.06(2) 0.04(2)
C14 0.15(3) 0.12(3) 0.10(2) 0.01(2) 0.05(2) 0.03(2)
C15 0.15(3) 0.12(3) 0.10(3) 0.00(2) 0.06(2) 0.02(2)
C16 0.14(3) 0.13(3) 0.10(3) 0.00(2) 0.05(2) 0.03(2)
C17 0.13(2) 0.12(3) 0.10(3) 0.00(2) 0.05(2) 0.03(2)
C18 0.13(2) 0.13(3) 0.09(2) -0.01(2) 0.052(19) 0.04(2)
C19 0.13(3) 0.13(3) 0.11(3) -0.01(2) 0.05(2) 0.05(2)
C20 0.14(3) 0.13(3) 0.12(3) 0.00(2) 0.03(3) 0.05(2)
C21 0.018(8) 0.014(9) 0.016(9) 0.004(7) 0.006(8) 0.011(7)
C22 0.036(10) 0.015(10) 0.020(10) 0.008(8) 0.016(9) 0.014(8)
C23 0.035(10) 0.008(9) 0.017(10) 0.003(7) 0.007(8) 0.011(8)
C24 0.056(12) 0.022(11) 0.030(11) 0.015(9) 0.023(10) 0.014(9)
C25 0.037(10) 0.011(10) 0.017(9) 0.009(7) 0.014(8) 0.012(8)
C26 0.050(11) 0.017(10) 0.012(9) 0.010(8) 0.012(9) 0.014(9)
C27 0.059(13) 0.027(12) 0.037(12) 0.011(9) 0.025(11) 0.012(10)
C28 0.048(11) 0.018(10) 0.030(11) 0.017(8) 0.017(9) 0.015(9)
C29 0.051(11) 0.018(10) 0.015(10) 0.013(8) 0.016(9) 0.024(9)
C30 0.047(11) 0.022(10) 0.020(10) 0.011(8) 0.018(9) 0.024(9)
C31 0.029(9) 0.006(9) 0.010(9) 0.005(7) 0.008(7) 0.010(7)
C32 0.009(8) 0.006(8) 0.008(8) 0.002(7) 0.004(7) 0.005(7)
C33 0.061(12) 0.010(10) 0.027(11) 0.010(8) 0.022(9) 0.015(9)
C34 0.023(9) 0.013(9) 0.013(9) -0.005(7) 0.008(7) 0.005(7)
C35 0.039(9) 0.003(9) 0.011(9) 0.003(7) 0.013(8) 0.006(7)
C36 0.021(9) 0.010(9) 0.012(9) 0.001(7) 0.005(7) 0.006(7)
C37 0.044(11) 0.016(10) 0.022(10) 0.006(8) 0.015(9) 0.019(9)
C38 0.033(9) 0.004(8) 0.016(9) 0.003(7) 0.011(8) 0.004(7)
C39 0.047(11) 0.026(12) 0.037(12) 0.016(9) 0.011(10) 0.014(9)
C40 0.056(12) 0.030(12) 0.037(12) -0.001(10) 0.009(10) 0.019(10)
C41 0.030(9) 0.008(9) 0.020(10) 0.008(7) 0.004(8) 0.011(7)
C42 0.051(12) 0.030(11) 0.036(12) 0.018(9) 0.010(10) 0.018(10)
C43 0.024(9) 0.009(9) 0.018(9) 0.006(7) -0.002(8) 0.007(7)
C44 0.039(10) 0.021(10) 0.019(10) 0.009(8) 0.017(8) 0.010(8)
C45 0.044(11) 0.017(10) 0.028(10) 0.021(8) 0.021(9) 0.018(9)
C46 0.048(11) 0.008(10) 0.025(10) 0.010(8) 0.005(9) 0.014(8)
C47 0.012(8) 0.007(9) 0.007(8) 0.004(7) 0.005(7) 0.005(7)
C48 0.036(10) 0.021(10) 0.022(10) 0.002(8) 0.002(9) 0.000(8)
C49 0.032(9) 0.009(9) 0.007(8) -0.001(7) 0.003(8) 0.010(7)
C50 0.047(11) 0.004(9) 0.030(11) 0.006(8) 0.014(9) 0.012(8)
C51 0.017(9) 0.005(8) 0.010(9) 0.005(7) 0.001(7) 0.007(7)
C52 0.020(9) 0.007(9) 0.009(9) 0.006(7) 0.006(7) 0.006(7)
C53 0.056(12) 0.033(11) 0.026(11) 0.019(9) 0.022(10) 0.014(10)
C54 0.048(10) 0.021(10) 0.024(10) 0.010(8) 0.015(9) 0.021(9)
C55 0.035(10) 0.016(10) 0.028(10) 0.006(8) 0.004(8) 0.015(8)
C56 0.043(11) 0.024(11) 0.039(11) 0.022(9) 0.028(10) 0.017(9)
C57 0.036(10) 0.020(10) 0.034(11) 0.000(8) 0.010(9) 0.022(9)
C58 0.049(11) 0.016(10) 0.037(11) 0.015(8) 0.025(10) 0.012(9)
C59 0.053(12) 0.013(10) 0.031(11) 0.010(8) 0.007(9) 0.018(9)
C60 0.042(11) 0.019(10) 0.044(12) 0.021(9) 0.020(10) 0.021(9)
C61 0.013(8) 0.009(9) 0.008(8) 0.003(7) 0.006(7) 0.005(7)
C62 0.056(12) 0.020(10) 0.019(10) 0.009(8) 0.020(9) 0.024(9)
C63 0.072(14) 0.031(12) 0.039(13) 0.012(10) 0.021(11) 0.024(10)
C64 0.035(10) 0.011(9) 0.011(9) 0.008(7) 0.012(8) 0.012(8)
C65 0.060(12) 0.020(10) 0.030(11) 0.010(9) 0.011(10) 0.017(10)
C66 0.036(10) 0.010(9) 0.021(10) 0.008(7) 0.011(8) 0.009(8)
C67 0.049(11) 0.031(12) 0.027(11) 0.020(9) 0.015(10) 0.010(9)
C68 0.050(11) 0.013(9) 0.015(10) 0.002(7) 0.014(9) 0.009(8)
C69 0.026(9) 0.010(9) 0.021(9) 0.002(7) 0.008(8) 0.016(8)
C70 0.041(10) 0.017(10) 0.015(9) 0.012(7) 0.010(8) 0.011(8)
C71 0.042(10) 0.020(10) 0.021(10) 0.014(8) 0.023(9) 0.027(8)
C72 0.039(10) 0.014(10) 0.027(10) 0.000(8) 0.011(9) 0.003(8)
C73 0.029(10) 0.016(10) 0.019(9) 0.007(7) 0.006(8) 0.014(8)
C74 0.063(14) 0.034(13) 0.043(13) 0.009(10) 0.016(11) 0.006(11)
C75 0.050(11) 0.033(11) 0.024(11) 0.011(9) 0.013(9) 0.019(9)
C76 0.027(9) 0.011(9) 0.016(9) 0.007(7) 0.002(8) 0.007(8)
C77 0.035(9) 0.008(9) 0.012(9) 0.007(7) 0.009(8) 0.010(7)
C78 0.032(9) 0.018(10) 0.027(10) 0.006(8) 0.011(8) 0.011(8)
C79 0.032(9) 0.012(9) 0.018(9) 0.012(8) 0.016(8) 0.005(7)
C80 0.060(13) 0.025(11) 0.032(12) 0.013(9) 0.021(10) 0.017(10)
C81 0.057(13) 0.038(14) 0.055(14) 0.006(10) 0.028(12) 0.023(10)
C82 0.044(11) 0.020(10) 0.032(11) 0.013(8) 0.015(9) 0.019(9)
C83 0.043(10) 0.013(10) 0.024(10) 0.008(8) 0.016(8) 0.014(8)
C84 0.068(14) 0.031(12) 0.043(13) 0.010(10) 0.018(12) 0.015(11)
C85 0.041(10) 0.016(9) 0.025(10) 0.014(8) 0.015(9) 0.016(8)
C86 0.025(9) 0.012(9) 0.009(9) 0.006(7) 0.011(8) 0.005(7)
C87 0.025(9) 0.011(9) 0.019(9) 0.000(7) 0.011(8) 0.010(7)
C88 0.025(9) 0.011(9) 0.016(9) 0.008(7) 0.005(8) 0.005(7)
C89 0.052(12) 0.022(11) 0.043(12) 0.011(9) 0.017(10) 0.018(9)
C90 0.034(9) 0.013(10) 0.024(10) 0.008(8) 0.010(8) 0.017(8)
C91 0.060(12) 0.013(11) 0.040(12) 0.008(9) 0.007(10) 0.025(9)
C92 0.037(10) 0.018(10) 0.015(9) 0.006(7) 0.016(8) 0.012(8)
C93 0.026(9) 0.020(10) 0.017(10) 0.002(8) 0.015(8) 0.009(8)
C94 0.056(12) 0.019(10) 0.023(11) 0.011(8) 0.018(9) 0.018(10)
C95 0.045(10) 0.006(9) 0.023(10) 0.003(7) 0.010(8) 0.000(8)
C96 0.062(14) 0.048(14) 0.063(15) 0.018(11) 0.015(12) 0.024(11)
C97 0.061(12) 0.010(10) 0.022(10) 0.011(8) 0.010(9) 0.014(9)
C98 0.031(9) 0.018(10) 0.020(10) 0.013(8) 0.012(8) 0.006(8)
C99 0.054(11) 0.007(10) 0.040(12) 0.006(8) 0.006(10) 0.019(9)
C100 0.044(11) 0.021(10) 0.035(11) 0.013(8) 0.019(9) 0.014(9)
C101 0.075(13) 0.016(11) 0.042(12) 0.015(9) 0.021(11) 0.025(10)
C102 0.057(12) 0.016(10) 0.035(12) 0.005(8) 0.010(10) 0.009(9)
C103 0.076(14) 0.024(12) 0.032(12) 0.012(9) 0.024(11) 0.010(10)
C104 0.050(11) 0.019(11) 0.025(11) 0.009(8) 0.020(9) 0.011(9)
C105 0.086(17) 0.048(16) 0.060(16) 0.010(12) 0.016(14) 0.020(13)
C106 0.065(13) 0.046(14) 0.039(13) 0.010(11) 0.038(11) 0.027(11)
C107 0.052(11) 0.013(10) 0.030(11) 0.019(8) 0.016(10) 0.004(8)
C108 0.042(10) 0.021(10) 0.027(10) 0.006(8) 0.020(9) 0.022(8)
C109 0.046(11) 0.024(11) 0.034(11) 0.008(9) 0.007(9) -0.001(9)
C110 0.075(15) 0.037(13) 0.065(16) 0.019(12) -0.001(13) 0.027(12)
C111 0.072(14) 0.027(13) 0.052(14) 0.011(10) 0.000(12) 0.023(11)
C112 0.086(15) 0.027(12) 0.054(14) 0.002(10) 0.026(12) 0.027(11)
C113 0.087(18) 0.055(17) 0.074(19) 0.011(14) 0.014(15) 0.014(14)
C114 0.068(13) 0.015(11) 0.040(12) 0.014(9) 0.032(10) 0.012(10)
C115 0.053(12) 0.034(12) 0.047(13) 0.022(10) 0.011(10) 0.014(10)
C116 0.046(11) 0.020(11) 0.036(11) 0.004(9) 0.003(9) 0.013(9)
C117 0.052(12) 0.024(11) 0.051(13) 0.013(9) 0.018(11) 0.009(9)
C118 0.028(9) 0.012(9) 0.017(9) 0.006(7) 0.009(8) 0.014(8)
C119 0.062(13) 0.045(13) 0.030(12) 0.013(10) 0.030(11) 0.028(11)
C120 0.065(13) 0.014(10) 0.030(11) 0.002(8) 0.021(10) 0.006(9)
C121 0.066(13) 0.022(11) 0.028(11) 0.008(9) 0.012(10) 0.024(10)
C122 0.032(10) 0.019(10) 0.016(9) 0.007(8) 0.009(8) 0.012(8)
C123 0.083(14) 0.023(12) 0.047(13) 0.015(10) 0.019(12) 0.014(10)
C124 0.058(12) 0.028(11) 0.027(11) 0.005(9) 0.003(10) 0.026(10)
C125 0.055(12) 0.034(12) 0.041(12) 0.002(10) 0.010(10) 0.028(10)
C126 0.066(13) 0.026(12) 0.048(13) 0.014(10) 0.019(11) 0.007(10)
C127 0.062(13) 0.027(12) 0.053(14) 0.014(10) 0.020(11) 0.014(10)
C128 0.076(15) 0.020(12) 0.051(14) 0.016(10) -0.001(12) 0.025(10)
C129 0.035(10) 0.016(10) 0.022(10) 0.007(8) 0.010(8) 0.019(8)
C130 0.056(12) 0.040(13) 0.033(12) 0.017(10) 0.028(10) 0.028(10)
C131 0.056(12) 0.025(12) 0.046(13) 0.005(10) 0.009(11) 0.023(10)
C132 0.052(12) 0.025(11) 0.045(12) 0.012(9) 0.011(10) 0.019(9)
C133 0.084(15) 0.036(13) 0.044(13) 0.013(10) 0.029(12) 0.028(11)
C134 0.085(16) 0.049(15) 0.081(17) 0.003(12) 0.036(14) 0.035(13)
C135 0.079(14) 0.039(13) 0.051(14) 0.020(11) 0.013(12) 0.031(11)
C136 0.095(17) 0.037(13) 0.067(16) 0.014(12) 0.000(14) 0.020(12)
C137 0.046(11) 0.022(10) 0.021(10) 0.010(8) 0.013(9) 0.025(9)
C138 0.049(11) 0.032(11) 0.037(12) 0.023(9) 0.018(10) 0.019(9)
C139 0.052(12) 0.038(12) 0.049(13) 0.019(10) 0.023(10) 0.029(10)
C140 0.055(12) 0.026(12) 0.046(13) 0.008(9) 0.001(10) 0.010(10)
C141 0.078(15) 0.039(14) 0.080(16) -0.001(12) 0.038(14) 0.038(12)
C142 0.073(14) 0.042(14) 0.055(15) 0.016(11) 0.023(12) 0.037(11)
C143 0.067(14) 0.033(12) 0.053(14) 0.008(10) 0.017(12) 0.018(11)
C144 0.061(13) 0.029(12) 0.053(14) 0.024(11) -0.004(11) 0.025(11)
C145 0.082(17) 0.057(17) 0.09(2) 0.016(14) 0.021(15) 0.023(14)
C146 0.083(17) 0.042(14) 0.062(16) 0.006(12) 0.008(14) 0.019(13)
C147 0.052(12) 0.035(12) 0.042(12) 0.020(10) 0.012(10) 0.006(10)
C148 0.069(14) 0.055(16) 0.053(15) 0.020(12) 0.026(12) 0.034(12)
C149 0.064(13) 0.036(13) 0.063(15) 0.010(11) 0.021(12) 0.017(11)
C150 0.072(15) 0.049(15) 0.067(16) 0.002(12) 0.016(13) 0.007(12)
C151 0.052(13) 0.037(13) 0.059(14) 0.006(10) 0.019(11) 0.018(10)
C152 0.055(12) 0.037(13) 0.056(14) 0.010(10) 0.013(11) 0.017(10)
C153 0.093(17) 0.033(14) 0.069(17) 0.013(12) -0.008(14) 0.013(13)
C154 0.049(11) 0.039(12) 0.047(13) 0.019(10) 0.008(10) 0.009(10)
C155 0.038(10) 0.023(10) 0.032(11) 0.012(8) 0.011(9) 0.012(9)
C156 0.072(14) 0.045(14) 0.069(16) 0.022(12) 0.010(13) 0.022(11)
C157 0.063(13) 0.031(12) 0.053(14) 0.020(10) 0.023(11) -0.008(10)
C158 0.082(16) 0.050(14) 0.058(15) 0.023(12) 0.014(13) 0.021(12)
C159 0.065(13) 0.030(12) 0.050(14) 0.018(10) 0.018(11) -0.005(10)
C160 0.063(14) 0.050(15) 0.093(18) 0.020(13) 0.039(14) 0.001(12)
C1A 0.28(6) 0.25(6) 0.26(6) 0.04(5) 0.02(5) 0.06(5)
C1B 0.12(2) 0.077(19) 0.081(19) 0.021(15) 0.032(17) 0.044(16)
C2B 0.12(2) 0.09(2) 0.079(19) 0.026(16) 0.020(17) 0.047(17)
C3B 0.10(2) 0.11(2) 0.10(2) 0.009(18) 0.035(17) 0.042(17)
C4B 0.21(4) 0.22(5) 0.18(4) 0.03(4) 0.04(3) 0.05(4)
C7B 0.13(2) 0.09(2) 0.09(2) 0.012(16) 0.038(18) 0.033(17)
C1C 0.20(4) 0.14(4) 0.15(4) 0.02(3) 0.03(3) 0.03(3)
C2C 0.18(4) 0.16(4) 0.16(4) 0.02(3) 0.05(3) 0.07(3)
C3C 0.21(4) 0.20(5) 0.18(4) 0.03(4) 0.02(3) 0.04(4)
C7C 0.20(4) 0.23(5) 0.22(5) 0.01(4) 0.05(4) 0.06(4)
C1D 0.19(4) 0.19(4) 0.19(4) 0.04(3) 0.04(3) 0.04(3)
C1E 0.17(4) 0.16(4) 0.14(3) 0.04(3) 0.06(3) 0.04(3)
C2E 0.18(4) 0.17(4) 0.19(4) 0.04(3) 0.03(3) 0.05(3)
C3E 0.18(4) 0.18(4) 0.17(4) 0.03(3) 0.05(3) 0.06(3)
C4E 0.22(5) 0.23(5) 0.22(5) 0.02(4) 0.07(4) 0.07(4)
C7E 0.23(5) 0.23(5) 0.23(6) 0.04(4) 0.03(4) 0.08(4)
C1F 0.16(3) 0.11(3) 0.13(3) 0.03(2) 0.05(3) 0.02(2)
C2F 0.16(3) 0.12(3) 0.14(3) -0.02(2) 0.07(3) 0.05(2)
C3F 0.15(3) 0.10(2) 0.11(3) 0.006(19) 0.04(2) 0.01(2)
C4F 0.17(4) 0.17(4) 0.16(4) 0.03(3) 0.06(3) 0.03(3)
C5F 0.17(3) 0.11(3) 0.15(3) 0.01(2) 0.03(3) 0.02(2)
C6F 0.17(3) 0.16(4) 0.17(4) 0.03(3) 0.05(3) 0.05(3)
C7F 0.18(3) 0.12(3) 0.11(3) -0.01(2) 0.07(2) 0.05(2)
C8F 0.14(3) 0.10(2) 0.11(3) 0.01(2) 0.06(2) 0.03(2)
C9F 0.17(3) 0.12(3) 0.13(3) 0.02(2) 0.05(3) 0.04(2)
C10F 0.096(19) 0.072(18) 0.082(19) 0.007(15) 0.028(16) 0.012(14)
C11F 0.22(5) 0.21(5) 0.22(5) 0.03(4) 0.03(4) 0.05(4)
C1G 0.14(2) 0.10(2) 0.10(2) -0.003(18) 0.04(2) 0.041(19)
C1H 0.18(5) 0.19(5) 0.17(5) -0.01(4) 0.06(4) 0.03(4)
C2H 0.18(4) 0.19(4) 0.20(5) 0.00(4) 0.05(4) 0.06(4)
C3H 0.19(4) 0.20(5) 0.19(5) 0.01(4) 0.05(4) 0.06(4)
C4H 0.24(6) 0.27(6) 0.24(6) 0.00(5) 0.07(5) 0.06(5)
C7H 0.23(5) 0.23(5) 0.23(5) 0.00(4) 0.06(4) 0.06(4)
C1I 0.15(3) 0.11(3) 0.15(3) 0.05(2) 0.06(3) 0.03(2)
C2I 0.14(3) 0.11(3) 0.15(3) 0.05(2) 0.03(2) 0.04(2)
C3I 0.14(3) 0.12(3) 0.12(3) 0.04(2) 0.06(2) 0.04(2)
C4I 0.22(5) 0.23(5) 0.25(6) 0.03(4) 0.03(4) 0.08(4)
C7I 0.19(4) 0.18(4) 0.20(5) 0.03(3) -0.01(3) 0.04(3)
C1J 0.21(5) 0.23(5) 0.19(5) 0.02(4) 0.03(4) 0.04(4)
C1K 0.15(3) 0.12(3) 0.11(3) 0.01(2) 0.02(2) 0.03(2)
C2K 0.13(3) 0.11(3) 0.11(3) 0.01(2) 0.02(2) 0.05(2)
C3K 0.15(3) 0.13(3) 0.12(3) 0.01(2) 0.03(2) 0.03(3)
C4K 0.13(3) 0.11(3) 0.13(3) 0.02(2) 0.02(2) 0.04(2)
C5K 0.13(3) 0.12(3) 0.12(3) -0.01(3) 0.02(2) 0.04(2)
C6K 0.15(3) 0.12(3) 0.12(3) 0.02(3) 0.01(2) 0.05(3)
C7K 0.15(3) 0.13(3) 0.12(3) 0.01(3) 0.02(2) 0.03(3)
C8K 0.14(3) 0.11(3) 0.10(2) 0.02(2) 0.03(2) 0.04(2)
C9K 0.13(3) 0.13(3) 0.11(3) 0.00(2) 0.02(2) 0.04(2)
C10K 0.16(3) 0.12(3) 0.13(3) 0.02(3) 0.02(3) 0.05(3)
C11K 0.15(3) 0.15(4) 0.13(4) 0.02(3) 0.00(3) 0.04(3)
C12K 0.15(3) 0.14(4) 0.12(3) 0.01(3) 0.03(3) 0.02(3)
C13K 0.14(3) 0.11(3) 0.10(3) 0.01(2) 0.02(2) 0.05(2)
C14K 0.13(2) 0.10(2) 0.10(2) 0.01(2) 0.03(2) 0.06(2)
C15K 0.13(2) 0.11(2) 0.09(2) 0.019(19) 0.034(19) 0.04(2)
C16K 0.12(2) 0.10(2) 0.09(2) 0.018(19) 0.04(2) 0.040(19)
C17K 0.15(3) 0.12(3) 0.11(3) 0.02(3) 0.01(2) 0.03(2)
C18K 0.14(3) 0.11(3) 0.11(3) 0.01(2) 0.02(2) 0.05(2)
C19K 0.13(2) 0.11(3) 0.10(3) 0.01(2) 0.03(2) 0.04(2)
C20K 0.12(2) 0.09(2) 0.09(2) 0.007(18) 0.027(18) 0.049(18)
C21K 0.13(2) 0.11(2) 0.10(2) 0.03(2) 0.027(19) 0.05(2)
C22K 0.13(2) 0.09(2) 0.08(2) 0.030(17) 0.037(18) 0.044(18)
C23K 0.14(2) 0.10(2) 0.08(2) 0.026(19) 0.03(2) 0.05(2)
C24K 0.13(2) 0.10(3) 0.08(2) 0.026(19) 0.03(2) 0.042(19)
C1L 0.13(2) 0.10(2) 0.07(2) 0.018(18) 0.031(18) 0.028(18)
C2L 0.11(2) 0.10(2) 0.063(18) 0.012(16) 0.045(16) 0.040(17)
C3L 0.14(3) 0.10(2) 0.09(2) -0.005(18) 0.04(2) 0.055(19)
C4L 0.15(3) 0.11(3) 0.09(2) 0.02(2) 0.03(2) 0.04(2)
C5L 0.12(2) 0.09(2) 0.071(19) 0.010(16) 0.040(16) 0.057(17)
C6L 0.12(2) 0.081(19) 0.065(19) 0.022(15) 0.041(16) 0.040(16)
C7L 0.13(2) 0.09(2) 0.07(2) 0.024(17) 0.029(18) 0.037(18)
C8L 0.12(2) 0.066(17) 0.08(2) 0.014(15) 0.026(17) 0.057(15)
C9L 0.12(2) 0.09(2) 0.08(2) 0.006(16) 0.042(17) 0.049(17)
C10L 0.14(2) 0.09(2) 0.09(2) 0.026(18) 0.033(19) 0.058(18)
C11L 0.18(3) 0.14(4) 0.13(3) 0.01(3) 0.03(3) 0.06(3)
C12L 0.16(3) 0.12(3) 0.12(3) 0.00(2) 0.04(2) 0.07(2)
C13L 0.13(3) 0.11(2) 0.06(2) 0.019(18) 0.035(18) 0.029(19)
C14L 0.15(3) 0.12(3) 0.08(2) 0.02(2) 0.04(2) 0.01(2)
C15L 0.14(2) 0.11(3) 0.08(2) 0.018(19) 0.037(19) 0.04(2)
C16L 0.14(3) 0.10(3) 0.09(2) 0.02(2) 0.04(2) 0.02(2)
C17L 0.13(2) 0.09(2) 0.08(2) 0.017(18) 0.035(19) 0.042(18)
C18L 0.15(3) 0.10(3) 0.09(3) 0.02(2) 0.02(2) 0.02(2)
C19L 0.15(3) 0.10(3) 0.09(2) 0.01(2) 0.03(2) 0.03(2)
C20L 0.15(3) 0.10(2) 0.09(2) 0.026(19) 0.02(2) 0.05(2)
C21L 0.13(2) 0.10(2) 0.10(2) 0.012(19) 0.03(2) 0.041(18)
C22L 0.14(3) 0.11(3) 0.08(2) 0.03(2) 0.04(2) 0.02(2)
C23L 0.11(2) 0.10(2) 0.08(2) 0.004(17) 0.041(18) 0.050(17)
C24L 0.16(3) 0.13(3) 0.14(3) 0.01(3) 0.02(3) 0.05(3)
C1M 0.16(3) 0.12(3) 0.12(3) 0.01(2) 0.05(2) 0.05(2)
C2M 0.15(3) 0.12(3) 0.10(3) 0.02(2) 0.05(2) 0.04(2)
C3M 0.17(3) 0.12(3) 0.11(3) 0.03(2) 0.03(2) 0.04(2)
C4M 0.16(3) 0.12(3) 0.11(3) 0.02(2) 0.05(2) 0.04(2)
C5M 0.17(3) 0.12(3) 0.12(3) 0.03(3) 0.05(3) 0.05(3)
C6M 0.17(3) 0.14(3) 0.12(3) 0.02(3) 0.04(3) 0.04(3)
C7M 0.17(3) 0.13(3) 0.12(3) 0.02(3) 0.05(3) 0.05(3)
C8M 0.16(3) 0.13(3) 0.12(3) 0.01(2) 0.05(2) 0.06(2)
C9M 0.16(3) 0.13(3) 0.14(3) 0.03(3) 0.04(3) 0.05(2)
C10M 0.16(3) 0.14(3) 0.12(3) 0.02(3) 0.04(3) 0.05(3)
C11M 0.17(3) 0.13(3) 0.13(3) 0.04(3) 0.05(3) 0.04(3)
C12M 0.17(3) 0.14(4) 0.14(4) 0.03(3) 0.05(3) 0.04(3)
C13M 0.17(3) 0.14(3) 0.12(3) 0.02(3) 0.05(3) 0.04(3)
C14M 0.15(3) 0.12(3) 0.11(3) 0.01(2) 0.05(2) 0.04(2)
C15M 0.17(3) 0.13(3) 0.11(3) 0.01(2) 0.06(2) 0.03(2)
C16M 0.17(3) 0.14(3) 0.13(3) 0.01(3) 0.05(3) 0.05(3)
C17M 0.17(3) 0.13(3) 0.13(3) 0.02(3) 0.05(3) 0.04(3)
C18M 0.17(3) 0.12(3) 0.12(3) 0.02(2) 0.06(2) 0.05(2)
C19M 0.18(3) 0.15(4) 0.13(3) 0.01(3) 0.05(3) 0.05(3)
C20M 0.18(4) 0.16(4) 0.15(4) 0.01(3) 0.06(3) 0.05(3)
C21M 0.19(4) 0.16(4) 0.14(4) 0.01(3) 0.05(3) 0.04(3)
C22M 0.18(3) 0.13(3) 0.13(3) 0.00(3) 0.07(3) 0.05(3)
C23M 0.18(4) 0.14(4) 0.14(3) 0.01(3) 0.05(3) 0.04(3)
C24M 0.18(3) 0.13(3) 0.14(3) 0.02(3) 0.05(3) 0.04(3)
C1N 0.15(3) 0.13(3) 0.10(3) -0.01(2) 0.06(3) 0.01(2)
C2N 0.16(3) 0.13(3) 0.11(3) 0.00(2) 0.05(3) 0.01(3)
C3N 0.15(3) 0.12(3) 0.08(2) 0.00(2) 0.07(2) 0.01(2)
C4N 0.16(3) 0.13(3) 0.11(3) 0.01(3) 0.05(3) 0.02(3)
C5N 0.14(3) 0.11(3) 0.07(2) -0.01(2) 0.06(2) 0.02(2)
C6N 0.15(3) 0.13(3) 0.11(3) -0.01(2) 0.06(3) 0.00(2)
C7N 0.14(3) 0.11(3) 0.10(3) -0.01(2) 0.06(2) 0.01(2)
C8N 0.15(3) 0.13(3) 0.11(3) -0.01(2) 0.05(3) 0.00(2)
C9N 0.12(2) 0.069(18) 0.064(18) -0.010(14) 0.037(16) 0.035(15)
C10N 0.15(3) 0.14(3) 0.11(3) -0.01(3) 0.06(3) 0.01(2)
C11N 0.15(3) 0.12(3) 0.09(3) -0.01(2) 0.06(2) 0.03(2)
C12N 0.13(3) 0.10(2) 0.07(2) 0.022(18) 0.06(2) 0.003(19)
C13N 0.14(3) 0.13(3) 0.11(3) -0.01(2) 0.06(3) 0.01(2)
C14N 0.14(3) 0.12(3) 0.09(3) 0.00(2) 0.07(2) 0.01(2)
C15N 0.14(3) 0.13(3) 0.11(3) -0.01(2) 0.07(2) 0.03(2)
C16N 0.16(4) 0.15(4) 0.12(3) 0.00(3) 0.06(3) 0.02(3)
C17N 0.13(3) 0.13(3) 0.11(3) 0.00(3) 0.06(3) 0.03(2)
C18N 0.15(3) 0.13(3) 0.10(3) -0.01(2) 0.07(3) 0.01(2)
C19N 0.16(3) 0.14(3) 0.12(3) -0.01(3) 0.05(3) 0.01(3)
C20N 0.11(2) 0.09(2) 0.07(2) -0.019(15) 0.070(17) 0.018(16)
C21N 0.13(3) 0.13(3) 0.12(3) 0.01(2) 0.05(3) 0.02(2)
C22N 0.15(3) 0.15(4) 0.14(4) 0.00(3) 0.06(3) 0.01(3)
C23N 0.16(3) 0.16(4) 0.14(4) -0.02(3) 0.07(3) 0.04(3)
C24N 0.16(4) 0.16(4) 0.12(3) -0.03(3) 0.08(3) 0.01(3)
C1O 0.15(3) 0.14(3) 0.13(3) 0.00(3) 0.05(3) 0.05(3)
C2O 0.15(3) 0.14(3) 0.12(3) 0.01(3) 0.03(3) 0.04(3)
C3O 0.14(3) 0.13(3) 0.11(3) 0.02(2) 0.05(2) 0.04(2)
C4O 0.14(3) 0.15(4) 0.12(3) 0.03(3) 0.05(3) 0.03(3)
C5O 0.15(4) 0.15(4) 0.14(4) 0.03(3) 0.05(3) 0.04(3)
C6O 0.15(3) 0.15(4) 0.13(3) 0.03(3) 0.04(3) 0.04(3)
C7O 0.15(3) 0.13(3) 0.13(3) 0.01(3) 0.06(3) 0.06(3)
C8O 0.17(4) 0.17(4) 0.14(4) 0.04(3) 0.04(3) 0.04(3)
C9O 0.15(4) 0.16(4) 0.15(4) 0.03(3) 0.06(3) 0.04(3)
C10O 0.14(3) 0.15(4) 0.13(3) 0.04(3) 0.04(3) 0.04(3)
C11O 0.15(3) 0.13(3) 0.15(4) 0.03(3) 0.04(3) 0.04(3)
C12O 0.16(4) 0.14(4) 0.15(4) 0.04(3) 0.05(3) 0.03(3)
C13O 0.14(3) 0.14(3) 0.13(3) 0.01(3) 0.04(3) 0.06(3)
C14O 0.14(3) 0.13(3) 0.12(3) 0.01(2) 0.04(2) 0.06(2)
C15O 0.14(3) 0.13(3) 0.13(3) 0.01(2) 0.04(3) 0.05(2)
C16O 0.16(4) 0.15(4) 0.15(4) 0.02(3) 0.03(3) 0.05(3)
C17O 0.16(4) 0.15(4) 0.15(4) 0.01(3) 0.04(3) 0.07(3)
C18O 0.15(4) 0.14(4) 0.14(4) 0.01(3) 0.04(3) 0.06(3)
C19O 0.15(4) 0.16(4) 0.15(4) 0.02(3) 0.04(3) 0.05(3)
C20O 0.18(4) 0.17(4) 0.17(4) 0.02(3) 0.03(3) 0.05(3)
C21O 0.18(4) 0.17(4) 0.18(5) 0.02(4) 0.02(3) 0.05(3)
C22O 0.17(4) 0.17(4) 0.16(4) 0.01(3) 0.03(3) 0.05(3)
C23O 0.15(4) 0.15(4) 0.15(4) 0.03(3) 0.04(3) 0.06(3)
C24O 0.18(5) 0.18(5) 0.18(5) 0.02(4) 0.04(4) 0.05(4)
C1P 0.088(16) 0.056(15) 0.055(15) 0.022(12) 0.021(13) 0.034(13)
C2P 0.13(2) 0.10(2) 0.10(2) 0.028(19) 0.003(19) 0.030(18)
C3P 0.105(19) 0.069(18) 0.09(2) 0.007(15) 0.009(16) 0.032(15)
C4P 0.17(3) 0.19(4) 0.18(4) 0.03(3) 0.04(3) 0.05(3)
C7P 0.11(2) 0.10(2) 0.11(2) 0.032(19) 0.002(18) 0.030(18)
C8P 0.13(2) 0.10(2) 0.11(2) 0.036(19) 0.02(2) 0.034(19)
C9P 0.22(4) 0.18(4) 0.19(4) 0.04(3) 0.01(3) 0.07(3)
C1Q 0.042(11) 0.032(12) 0.064(14) 0.015(10) 0.015(10) 0.029(9)
C2Q 0.075(14) 0.035(13) 0.081(17) 0.008(12) 0.022(13) 0.031(11)
C3Q 0.082(16) 0.057(15) 0.079(18) 0.007(13) 0.023(14) 0.025(13)
C4Q 0.090(17) 0.080(18) 0.079(18) 0.019(14) 0.038(15) 0.033(14)
C5Q 0.092(18) 0.09(2) 0.10(2) 0.003(16) 0.029(17) 0.027(15)
C6Q 0.12(2) 0.11(2) 0.11(2) 0.04(2) 0.006(19) 0.035(18)
C7Q 0.076(15) 0.041(13) 0.086(18) 0.012(12) 0.031(14) 0.028(11)
C8Q 0.093(18) 0.063(17) 0.10(2) 0.006(15) -0.005(16) 0.012(14)
C9Q 0.13(2) 0.13(3) 0.10(2) 0.006(19) 0.012(19) 0.04(2)
C1R 0.096(18) 0.058(17) 0.09(2) 0.026(15) -0.016(15) 0.016(14)
C2R 0.12(2) 0.072(19) 0.09(2) 0.016(16) 0.008(17) 0.006(16)
C3R 0.11(2) 0.09(2) 0.11(2) 0.039(18) 0.003(18) -0.013(16)
C7R 0.084(17) 0.063(17) 0.081(19) 0.029(14) 0.003(14) 0.009(13)
C8R 0.15(3) 0.12(3) 0.15(3) 0.00(2) 0.03(3) 0.02(2)
C1S 0.054(12) 0.021(11) 0.033(12) 0.007(9) 0.006(9) 0.006(9)
C2S 0.054(11) 0.020(10) 0.020(10) 0.017(8) 0.013(9) 0.018(8)
C3S 0.076(13) 0.026(11) 0.041(13) 0.017(9) 0.010(11) 0.024(10)
C4S 0.076(13) 0.024(11) 0.048(13) 0.018(9) 0.015(11) 0.022(10)
C5S 0.15(3) 0.10(2) 0.09(2) 0.024(18) 0.03(2) 0.02(2)
C6S 0.17(3) 0.17(4) 0.19(4) 0.02(3) 0.02(3) 0.05(3)
C7S 0.060(12) 0.037(12) 0.039(12) 0.017(10) 0.010(10) 0.018(9)
C8S 0.076(14) 0.041(13) 0.049(14) 0.009(10) 0.014(11) 0.016(11)
C9S 0.096(16) 0.045(14) 0.047(14) 0.027(11) 0.011(12) 0.016(12)
C10S 0.092(16) 0.055(15) 0.051(15) 0.015(12) 0.006(12) 0.023(13)
C11S 0.13(2) 0.049(16) 0.084(19) 0.007(14) 0.008(16) -0.019(14)
C1T 0.12(2) 0.09(2) 0.12(3) 0.030(19) 0.04(2) 0.026(18)
C2T 0.14(3) 0.12(3) 0.16(3) 0.01(2) 0.01(3) 0.05(2)
C3T 0.14(3) 0.12(3) 0.15(3) 0.02(2) 0.03(3) 0.03(2)
C4T 0.17(3) 0.16(4) 0.18(4) 0.04(3) 0.03(3) 0.03(3)
C5T 0.18(3) 0.14(3) 0.16(3) 0.02(3) 0.05(3) 0.05(3)
C7T 0.14(3) 0.11(3) 0.15(3) 0.01(2) 0.01(2) 0.04(2)
C8T 0.18(4) 0.20(5) 0.22(5) 0.02(4) 0.01(3) 0.05(3)
C1U 0.068(16) 0.10(2) 0.11(2) 0.019(17) 0.052(17) 0.026(15)
C2U 0.087(18) 0.10(2) 0.14(3) 0.02(2) 0.055(19) 0.022(16)
C3U 0.15(3) 0.16(4) 0.18(4) 0.02(3) 0.02(3) 0.01(3)
C4U 0.17(3) 0.16(3) 0.17(4) 0.03(3) 0.02(3) 0.01(3)
C7U 0.22(4) 0.19(5) 0.22(5) 0.04(4) 0.02(4) 0.03(4)
C1V 0.13(2) 0.08(2) 0.12(3) -0.014(19) 0.01(2) 0.041(18)
C2V 0.14(3) 0.08(2) 0.12(3) 0.008(19) 0.00(2) 0.034(19)
C3V 0.20(4) 0.16(4) 0.18(4) 0.02(3) 0.03(3) 0.06(3)
C7V 0.20(4) 0.17(4) 0.18(4) 0.02(3) 0.03(3) 0.04(3)
C1W 0.071(16) 0.071(18) 0.11(2) 0.023(16) 0.008(15) 0.024(13)
C2W 0.11(2) 0.078(19) 0.11(2) 0.014(17) 0.007(18) 0.024(16)
C3W 0.087(17) 0.066(17) 0.084(19) 0.018(14) 0.007(15) 0.032(13)
C4W 0.14(2) 0.09(2) 0.13(3) 0.01(2) 0.01(2) 0.022(19)
C5W 0.11(2) 0.09(2) 0.11(2) -0.001(18) 0.014(18) 0.015(17)
C6W 0.15(3) 0.08(2) 0.13(3) 0.020(19) 0.03(2) 0.024(19)
C7W 0.10(2) 0.079(19) 0.11(2) -0.019(17) 0.020(17) 0.039(16)
C8W 0.19(4) 0.16(4) 0.18(4) 0.03(3) 0.03(3) 0.02(3)
C1X 0.100(18) 0.087(19) 0.064(17) 0.006(14) 0.021(15) 0.047(15)
C2X 0.16(3) 0.17(4) 0.16(3) -0.02(3) 0.03(3) 0.05(3)
C1Y 0.096(18) 0.054(16) 0.078(19) 0.017(14) -0.009(16) 0.008(14)
C2Y 0.12(2) 0.09(2) 0.10(2) 0.009(18) -0.006(19) 0.012(17)
C3Y 0.12(2) 0.060(16) 0.065(17) -0.004(13) 0.017(15) 0.017(14)
C7Y 0.15(3) 0.11(3) 0.11(3) 0.01(2) -0.01(2) 0.00(2)
C8Y 0.22(4) 0.17(4) 0.19(4) 0.03(3) 0.00(4) 0.03(3)

loop_
_atom_type_symbol
_atom_type_description
_atom_type_scat_dispersion_real
_atom_type_scat_dispersion_imag
_atom_type_scat_source
C C 0.0033 0.0016 'International Tables Vol C Tables 4.2.6.8 and 6.1.1.4'
H H 0.0000 0.0000 'International Tables Vol C Tables 4.2.6.8 and 6.1.1.4'
N N 0.0061 0.0033 'International Tables Vol C Tables 4.2.6.8 and 6.1.1.4'
O O 0.0106 0.0060 'International Tables Vol C Tables 4.2.6.8 and 6.1.1.4'

loop_
_geom_angle_atom_site_label_1
_geom_angle_atom_site_label_2
_geom_angle_atom_site_label_3
_geom_angle
C158 N1 C53 121.0(14)
C158 N1 C1P 121.0(14)
C53 N1 C1P 117.7(13)
C117 N2 C1Q 121.6(13)
C117 N2 C151 118.5(13)
C1Q N2 C151 118.4(12)
C144 N3 C110 122.8(16)
C144 N3 C1R 120.9(16)
C110 N3 C1R 116.2(16)
C42 N4 C1S 115.9(13)
C42 N4 C22 124.7(12)
C1S N4 C22 119.3(13)
C1T N5 C134 122(2)
C1T N5 C141 114.8(19)
C134 N5 C141 122.3(19)
C145 N6 C160 115.7(17)
C145 N6 C1U 126.8(19)
C160 N6 C1U 116.9(16)
C113 N7 C105 125.4(19)
C113 N7 C1V 122.7(19)
C105 N7 C1V 111.8(19)
C81 N8 C96 123.9(15)
C81 N8 C1W 117.6(16)
C96 N8 C1W 118.5(15)
C148 N9 C119 121.6(16)
C148 N9 C1X 119.3(17)
C119 N9 C1X 118.9(16)
C153 N10 C128 126.7(17)
C153 N10 C1Y 118.5(17)
C128 N10 C1Y 114.8(17)
C11K N1K C12K 123(4)
C11K N1K C1A 119(4)
C12K N1K C1A 117(4)
C24K N2K C23K 121(3)
C24K N2K C1B 121(2)
C23K N2K C1B 118(2)
C11L N1L C12L 118(3)
C11L N1L C1C 122(3)
C12L N1L C1C 120(3)
C24L N2L C23L 118(3)
C24L N2L C1D 122(3)
C23L N2L C1D 120(2)
C11M N1M C12M 118(3)
C11M N1M C1E 122(3)
C12M N1M C1E 119(3)
C23M N2M C24M 114(3)
C23M N2M C1F 126(3)
C24M N2M C1F 121(3)
C12N N1N C11N 127(3)
C12N N1N C1G 122(2)
C11N N1N C1G 111(2)
C24N N2N C23N 126(5)
C24N N2N C1H 120(4)
C23N N2N C1H 113(4)
C12O N1O C11O 124(4)
C12O N1O C1I 120(4)
C11O N1O C1I 116(3)
C24O N2O C23O 126(4)
C24O N2O C1J 117(4)
C23O N2O C1J 117(4)
C6 C1 C2 125(3)
C6 C1 C10 116(3)
C2 C1 C10 110(3)
C3 C2 C1 119(3)
C3 C2 C18 115(3)
C1 C2 C18 106(3)
C2 C3 C20 109(3)
C2 C3 C4 111(3)
C20 C3 C4 137(3)
C5 C4 C14K 114(3)
C5 C4 C3 119(3)
C14K C4 C3 127(3)
C4 C5 C6 119(3)
C4 C5 C2K 120(3)
C6 C5 C2K 120(3)
C1 C6 C7 111(3)
C1 C6 C5 114(3)
C7 C6 C5 134(3)
C8 C7 C6 120(3)
C8 C7 C2L 118(3)
C6 C7 C2L 122(3)
C7 C8 C14L 117(3)
C7 C8 C9 116(3)
C14L C8 C9 124(3)
C10 C9 C14 112(3)
C10 C9 C8 113(3)
C14 C9 C8 135(3)
C9 C10 C11 128(3)
C9 C10 C1 125(3)
C11 C10 C1 106(3)
C12 C11 C18 123(3)
C12 C11 C10 125(3)
C18 C11 C10 110(3)
C11 C12 C15 108(3)
C11 C12 C13 111(3)
C15 C12 C13 141(3)
C14 C13 C14M 114(3)
C14 C13 C12 123(3)
C14M C13 C12 119(3)
C13 C14 C2M 122(3)
C13 C14 C9 121(3)
C2M C14 C9 118(3)
C16 C15 C2N 109(3)
C16 C15 C12 125(3)
C2N C15 C12 125(4)
C15 C16 C17 117(3)
C15 C16 C14N 123(3)
C17 C16 C14N 120(3)
C18 C17 C19 113(3)
C18 C17 C16 114(3)
C19 C17 C16 133(3)
C17 C18 C11 128(3)
C17 C18 C2 124(3)
C11 C18 C2 108(3)
C20 C19 C17 114(3)
C20 C19 C2O 120(4)
C17 C19 C2O 126(3)
C19 C20 C14O 116(3)
C19 C20 C3 126(3)
C14O C20 C3 118(3)
C85 C21 C61 126.7(13)
C85 C21 C90 117.4(13)
C61 C21 C90 115.9(12)
O7 C22 N4 122.3(12)
O7 C22 C24 123.4(14)
N4 C22 C24 114.3(13)
C102 C23 C50 123.3(14)
C102 C23 C26 119.3(14)
C50 C23 C26 117.4(12)
C54 C24 C62 121.6(14)
C54 C24 C22 114.5(14)
C62 C24 C22 123.7(14)
C97 C25 C33 120.4(13)
C97 C25 C70 120.2(13)
C33 C25 C70 119.4(13)
C37 C26 C65 120.5(14)
C37 C26 C23 120.7(14)
C65 C26 C23 118.6(13)
C84 C27 C74 125.3(17)
C84 C27 C104 114.9(17)
C74 C27 C104 119.8(15)
C30 C28 C56 122.1(14)
C30 C28 C82 125.5(15)
C56 C28 C82 112.4(14)
C94 C29 C75 119.7(14)
C94 C29 C137 120.2(13)
C75 C29 C137 120.1(14)
C28 C30 C122 120.9(13)
C28 C30 C104 121.1(14)
C122 C30 C104 117.6(13)
C52 C31 C47 126.1(12)
C52 C31 C69 111.1(12)
C47 C31 C69 118.1(11)
C52 C32 C86 117.9(12)
C52 C32 C66 114.3(12)
C86 C32 C66 127.1(11)
C103 C33 C101 122.5(15)
C103 C33 C25 119.6(15)
C101 C33 C25 117.9(14)
C76 C34 C36 114.3(13)
C76 C34 C88 108.3(12)
C36 C34 C88 136.7(12)
C43 C35 C95 126.8(12)
C43 C35 C72 120.4(12)
C95 C35 C72 112.8(11)
C34 C36 C38 126.9(12)
C34 C36 C43 118.1(11)
C38 C36 C43 113.8(10)
C59 C37 C26 122.3(14)
C59 C37 C94 123.0(13)
C26 C37 C94 114.7(14)
C77 C38 C44 114.1(12)
C77 C38 C36 125.6(13)
C44 C38 C36 120.3(11)
C91 C39 C131 124.9(16)
C91 C39 C46 119.8(15)
C131 C39 C46 114.1(15)
C124 C40 C65 125.9(17)
C124 C40 C57 119.7(15)
C65 C40 C57 114.3(15)
C48 C41 C99 118.9(15)
C48 C41 H41 120.5
C99 C41 H41 120.5
O8 C42 N4 127.2(15)
O8 C42 C93 110.5(14)
N4 C42 C93 122.2(14)
C35 C43 C49 119.4(12)
C35 C43 C36 120.1(12)
C49 C43 C36 119.2(11)
C79 C44 C38 125.5(14)
C79 C44 H44 117.3
C38 C44 H44 117.3
C55 C45 C81 123.5(15)
C55 C45 C82 120.3(13)
C81 C45 C82 116.1(14)
C48 C46 C90 122.0(13)
C48 C46 C39 115.3(14)
C90 C46 C39 122.7(14)
C31 C47 C68 113.4(11)
C31 C47 C64 113.0(12)
C68 C47 C64 133.2(12)
C41 C48 C46 124.1(14)
C41 C48 C88 118.4(14)
C46 C48 C88 117.2(13)
C69 C49 C43 119.1(13)
C69 C49 C50 108.6(11)
C43 C49 C50 131.7(11)
C23 C50 C68 125.9(13)
C23 C50 C49 121.5(12)
C68 C50 C49 111.8(12)
C87 C51 C76 128.0(12)
C87 C51 C52 124.7(12)
C76 C51 C52 105.4(11)
C32 C52 C31 126.4(13)
C32 C52 C51 121.4(12)
C31 C52 C51 108.8(11)
O1 C53 N1 117.6(15)
O1 C53 C79 127.5(14)
N1 C53 C79 113.7(13)
C24 C54 C59 119.1(14)
C24 C54 H54 120.4
C59 C54 H54 120.4
C45 C55 C122 128.5(15)
C45 C55 H55 115.8
C122 C55 H55 115.8
C115 C56 C28 119.8(15)
C115 C56 C74 123.8(16)
C28 C56 C74 116.3(15)
C102 C57 C110 124.6(15)
C102 C57 C40 120.2(14)
C110 C57 C40 115.1(14)
C126 C58 C97 119.9(14)
C126 C58 C120 122.7(14)
C97 C58 C120 117.4(14)
C37 C59 C54 119.8(14)
C37 C59 C68 123.2(13)
C54 C59 C68 117.0(14)
C82 C60 C139 123.4(15)
C82 C60 C96 122.5(16)
C139 C60 C96 114.0(15)
C88 C61 C87 117.3(12)
C88 C61 C21 119.2(11)
C87 C61 C21 122.4(12)
C24 C62 C93 120.4(13)
C24 C62 C94 122.1(14)
C93 C62 C94 116.8(14)
C131 C63 C135 126.0(17)
C131 C63 C71 120.6(17)
C135 C63 C71 111.8(16)
C47 C64 C66 121.4(12)
C47 C64 C70 122.7(12)
C66 C64 C70 115.8(12)
C40 C65 C26 123.0(15)
C40 C65 C137 113.7(15)
C26 C65 C137 123.1(14)
C92 C66 C64 121.6(12)
C92 C66 C32 124.0(12)
C64 C66 C32 114.3(11)
C119 C67 C85 121.5(15)
C119 C67 C130 123.4(16)
C85 C67 C130 114.9(15)
C47 C68 C59 123.1(12)
C47 C68 C50 125.8(13)
C59 C68 C50 109.8(13)
C49 C69 C76 121.4(13)
C49 C69 C31 132.6(13)
C76 C69 C31 103.7(11)
C83 C70 C25 119.0(13)
C83 C70 C64 123.3(13)
C25 C70 C64 117.6(12)
C130 C71 C90 119.9(14)
C130 C71 C63 121.4(15)
C90 C71 C63 118.1(15)
C116 C72 C77 127.0(14)
C116 C72 C35 120.1(14)
C77 C72 C35 112.8(12)
C122 C73 C86 118.1(12)
C122 C73 C87 125.5(13)
C86 C73 C87 116.3(12)
C156 C74 C27 117.6(17)
C156 C74 C56 120.2(18)
C27 C74 C56 122.1(16)
C129 C75 C29 121.7(15)
C129 C75 H75 119.1
C29 C75 H75 119.1
C34 C76 C51 121.9(13)
C34 C76 C69 125.4(13)
C51 C76 C69 110.7(11)
C38 C77 C98 124.7(13)
C38 C77 C72 123.6(12)
C98 C77 C72 111.4(11)
C95 C78 C140 121.5(14)
C95 C78 C117 123.0(13)
C140 C78 C117 115.4(13)
C44 C79 C107 120.8(15)
C44 C79 C53 117.9(13)
C107 C79 C53 121.2(13)
C84 C80 C108 114.7(16)
C84 C80 C105 123.5(18)
C108 C80 C105 121.6(17)
O15 C81 N8 122.6(16)
O15 C81 C45 119.0(17)
N8 C81 C45 118.4(16)
C60 C82 C28 126.6(15)
C60 C82 C45 122.2(14)
C28 C82 C45 110.9(13)
C114 C83 C70 127.1(15)
C114 C83 H83 116.4
C70 C83 H83 116.4
C80 C84 C27 126.2(18)
C80 C84 C146 120.5(17)
C27 C84 C146 113.3(18)
C21 C85 C67 124.4(14)
C21 C85 H85 117.8
C67 C85 H85 117.8
C32 C86 C73 119.8(12)
C32 C86 C118 125.9(12)
C73 C86 C118 114.1(12)
C51 C87 C61 112.6(12)
C51 C87 C73 114.0(12)
C61 C87 C73 133.4(13)
C61 C88 C34 125.8(12)
C61 C88 C48 113.8(12)
C34 C88 C48 120.1(12)
C100 C89 C145 119.2(16)
C100 C89 C126 119.2(15)
C145 C89 C126 120.4(16)
C46 C90 C71 120.3(13)
C46 C90 C21 121.1(13)
C71 C90 C21 118.6(13)
C39 C91 C99 122.4(15)
C39 C91 C111 122.5(16)
C99 C91 C111 115.0(16)
C100 C92 C66 122.9(13)
C100 C92 C97 122.4(13)
C66 C92 C97 114.7(12)
C129 C93 C62 121.4(13)
C129 C93 C42 124.0(14)
C62 C93 C42 114.6(13)
C29 C94 C62 120.0(15)
C29 C94 C37 126.7(14)
C62 C94 C37 113.3(14)
C78 C95 C35 125.6(13)
C78 C95 H95 117.2
C35 C95 H95 117.2
O16 C96 N8 117.3(16)
O16 C96 C60 126.1(17)
N8 C96 C60 116.5(16)
C25 C97 C58 120.6(13)
C25 C97 C92 124.2(13)
C58 C97 C92 114.8(14)
C109 C98 C77 123.4(13)
C109 C98 C107 123.6(12)
C77 C98 C107 112.9(12)
C41 C99 C91 119.2(15)
C41 C99 C128 117.1(14)
C91 C99 C128 123.7(14)
C89 C100 C92 120.1(15)
C89 C100 H100 120.0
C92 C100 H100 120.0
C33 C101 C112 119.8(15)
C33 C101 C114 122.4(13)
C112 C101 C114 117.9(15)
C23 C102 C57 124.4(16)
C23 C102 H102 117.8
C57 C102 H102 117.8
C33 C103 C120 123.5(15)
C33 C103 C123 116.9(16)
C120 C103 C123 119.5(15)
C118 C104 C27 121.8(14)
C118 C104 C30 119.9(14)
C27 C104 C30 118.1(15)
O13 C105 N7 125.1(19)
O13 C105 C80 119.7(18)
N7 C105 C80 115(2)
C142 C106 C148 122.2(19)
C142 C106 C130 115.6(18)
C148 C106 C130 121.6(17)
C79 C107 C138 125.7(15)
C79 C107 C98 120.7(13)
C138 C107 C98 113.5(13)
C118 C108 C80 126.5(15)
C118 C108 H108 116.7
C80 C108 H108 116.7
C155 C109 C154 123.0(15)
C155 C109 C98 119.4(13)
C154 C109 C98 117.6(15)
O5 C110 N3 119.4(17)
O5 C110 C57 117.7(17)
N3 C110 C57 121.7(17)
C153 C111 C91 123.1(18)
C153 C111 C136 125.2(17)
C91 C111 C136 109.5(16)
C133 C112 C134 123.6(17)
C133 C112 C101 117.4(17)
C134 C112 C101 118.8(17)
O14 C113 N7 124(2)
O14 C113 C146 116(2)
N7 C113 C146 120(2)
C83 C114 C141 124.9(16)
C83 C114 C101 114.3(15)
C141 C114 C101 120.7(15)
C56 C115 C139 125.2(16)
C56 C115 H115 117.4
C139 C115 H115 117.4
C72 C116 C140 123.4(15)
C72 C116 C155 119.8(14)
C140 C116 C155 116.6(13)
O3 C117 N2 119.5(15)
O3 C117 C78 116.6(14)
N2 C117 C78 122.7(13)
C104 C118 C108 115.6(14)
C104 C118 C86 120.1(12)
C108 C118 C86 124.0(13)
O17 C119 C67 122.1(17)
O17 C119 N9 119.6(16)
C67 C119 N9 118.2(16)
C103 C120 C143 126.3(15)
C103 C120 C58 118.2(14)
C143 C120 C58 115.6(15)
C137 C121 C125 119.3(16)
C137 C121 H121 120.4
C125 C121 H121 120.4
C73 C122 C55 123.8(14)
C73 C122 C30 122.1(13)
C55 C122 C30 113.0(13)
C133 C123 C103 119.0(17)
C133 C123 H123 120.5
C103 C123 H123 120.5
C40 C124 C125 117.6(16)
C40 C124 C144 123.2(16)
C125 C124 C144 119.1(16)
C124 C125 C121 122.0(17)
C124 C125 H125 119.0
C121 C125 H125 119.0
C58 C126 C89 122.5(15)
C58 C126 C149 116.7(16)
C89 C126 C149 120.8(17)
C136 C127 C131 121(2)
C136 C127 H127 119.5
C131 C127 H127 119.5
O19 C128 N10 123.1(18)
O19 C128 C99 125.3(16)
N10 C128 C99 111.5(15)
C93 C129 C75 119.8(15)
C93 C129 H129 120.1
C75 C129 H129 120.1
C71 C130 C67 121.9(16)
C71 C130 C106 121.9(16)
C67 C130 C106 114.2(16)
C127 C131 C63 121.5(18)
C127 C131 C39 115.6(17)
C63 C131 C39 122.6(15)
C152 C132 C151 119.4(15)
C152 C132 C140 121.4(16)
C151 C132 C140 119.0(15)
C112 C133 C123 124.2(18)
C112 C133 H133 117.9
C123 C133 H133 117.9
O10 C134 C112 119.1(18)
O10 C134 N5 120.2(19)
C112 C134 N5 119.8(18)
C142 C135 C63 127.5(19)
C142 C135 H135 116.2
C63 C135 H135 116.2
C127 C136 C111 124.8(19)
C127 C136 H136 117.6
C111 C136 H136 117.6
C121 C137 C65 121.2(15)
C121 C137 C29 124.8(14)
C65 C137 C29 113.7(14)
C157 C138 C158 122.2(15)
C157 C138 C107 123.1(15)
C158 C138 C107 114.6(15)
C115 C139 C60 112.1(15)
C115 C139 H139 123.9
C60 C139 H139 123.9
C132 C140 C78 122.3(15)
C132 C140 C116 122.5(15)
C78 C140 C116 115.2(14)
O9 C141 C114 124.5(17)
O9 C141 N5 117.7(17)
C114 C141 N5 117.3(18)
C135 C142 C106 121(2)
C135 C142 H142 119.5
C106 C142 H142 119.5
C159 C143 C120 119.7(17)
C159 C143 H143 120.1
C120 C143 H143 120.1
O6 C144 N3 125.3(17)
O6 C144 C124 117.7(16)
N3 C144 C124 116.9(16)
O11 C145 N6 109(2)
O11 C145 C89 124(2)
N6 C145 C89 124(2)
C150 C146 C84 121.6(19)
C150 C146 C113 123(2)
C84 C146 C113 115(2)
C155 C147 C152 129.4(15)
C155 C147 H147 115.3
C152 C147 H147 115.3
O18 C148 N9 118.9(19)
O18 C148 C106 120.5(19)
N9 C148 C106 120.5(19)
C159 C149 C126 120.5(17)
C159 C149 C160 125.3(16)
C126 C149 C160 113.1(16)
C146 C150 C156 123(2)
C146 C150 H150 118.3
C156 C150 H150 118.3
O4 C151 C132 125.3(16)
O4 C151 N2 113.1(16)
C132 C151 N2 121.4(14)
C132 C152 C147 114.0(15)
C132 C152 H152 123.0
C147 C152 H152 123.0
O20 C153 N10 123.7(19)
O20 C153 C111 118(2)
N10 C153 C111 118.5(18)
C157 C154 C109 120.1(16)
C157 C154 H154 120.0
C109 C154 H154 120.0
C147 C155 C109 126.9(14)
C147 C155 C116 115.1(14)
C109 C155 C116 118.0(13)
C74 C156 C150 119(2)
C74 C156 H156 120.7
C150 C156 H156 120.7
C138 C157 C154 121.9(15)
C138 C157 H157 119.0
C154 C157 H157 119.0
O2 C158 N1 121.1(18)
O2 C158 C138 115.6(17)
N1 C158 C138 123.3(16)
C143 C159 C149 123.9(17)
C143 C159 H159 118.1
C149 C159 H159 118.1
O12 C160 N6 119.8(18)
O12 C160 C149 115.2(18)
N6 C160 C149 123.8(15)
N1K C1A H1A1 109.5
N1K C1A H1A2 109.5
H1A1 C1A H1A2 109.5
N1K C1A H1A3 109.5
H1A1 C1A H1A3 109.5
H1A2 C1A H1A3 109.5
N2K C1B C7B 114(2)
N2K C1B C2B 100.5(18)
C7B C1B C2B 113(2)
N2K C1B H1B 109.8
C7B C1B H1B 109.8
C2B C1B H1B 109.8
C3B C2B C1B 112.2(19)
C3B C2B H2B1 109.2
C1B C2B H2B1 109.2
C3B C2B H2B2 109.2
C1B C2B H2B2 109.2
H2B1 C2B H2B2 107.9
C2B C3B C4B 114(2)
C2B C3B H3B1 108.8
C4B C3B H3B1 108.8
C2B C3B H3B2 108.8
C4B C3B H3B2 108.8
H3B1 C3B H3B2 107.7
C3B C4B H4B1 109.5
C3B C4B H4B2 109.5
H4B1 C4B H4B2 109.5
C3B C4B H4B3 109.5
H4B1 C4B H4B3 109.5
H4B2 C4B H4B3 109.5
C1B C7B H7B1 109.5
C1B C7B H7B2 109.5
H7B1 C7B H7B2 109.5
C1B C7B H7B3 109.5
H7B1 C7B H7B3 109.5
H7B2 C7B H7B3 109.5
N1L C1C C2C 123(3)
N1L C1C C7C 121(4)
C2C C1C C7C 107(3)
N1L C1C H1C 100.1
C2C C1C H1C 100.1
C7C C1C H1C 100.1
C3C C2C C1C 112(3)
C3C C2C H2C1 109.2
C1C C2C H2C1 109.2
C3C C2C H2C2 109.2
C1C C2C H2C2 109.2
H2C1 C2C H2C2 107.9
C2C C3C H3C1 109.5
C2C C3C H3C2 109.5
H3C1 C3C H3C2 109.5
C2C C3C H3C3 109.5
H3C1 C3C H3C3 109.5
H3C2 C3C H3C3 109.5
C1C C7C H7C1 109.5
C1C C7C H7C2 109.5
H7C1 C7C H7C2 109.5
C1C C7C H7C3 109.5
H7C1 C7C H7C3 109.5
H7C2 C7C H7C3 109.5
N2L C1D H1D1 109.5
N2L C1D H1D2 109.5
H1D1 C1D H1D2 109.5
N2L C1D H1D3 109.5
H1D1 C1D H1D3 109.5
H1D2 C1D H1D3 109.5
N1M C1E C2E 124(4)
N1M C1E C7E 115(4)
C2E C1E C7E 114(3)
N1M C1E H1E 98.8
C2E C1E H1E 98.8
C7E C1E H1E 98.8
C1E C2E C3E 113(3)
C1E C2E H2E1 109.0
C3E C2E H2E1 109.0
C1E C2E H2E2 109.0
C3E C2E H2E2 109.0
H2E1 C2E H2E2 107.8
C2E C3E C4E 111(3)
C2E C3E H3E1 109.4
C4E C3E H3E1 109.4
C2E C3E H3E2 109.4
C4E C3E H3E2 109.4
H3E1 C3E H3E2 108.0
C3E C4E H4E1 109.5
C3E C4E H4E2 109.5
H4E1 C4E H4E2 109.5
C3E C4E H4E3 109.5
H4E1 C4E H4E3 109.5
H4E2 C4E H4E3 109.5
C1E C7E H7E1 109.5
C1E C7E H7E2 109.5
H7E1 C7E H7E2 109.5
C1E C7E H7E3 109.5
H7E1 C7E H7E3 109.5
H7E2 C7E H7E3 109.5
N2M C1F C7F 106(2)
N2M C1F C2F 99(3)
C7F C1F C2F 116(3)
N2M C1F H1F 111.7
C7F C1F H1F 111.7
C2F C1F H1F 111.7
C1F C2F C3F 119(3)
C1F C2F H2F1 107.4
C3F C2F H2F1 107.4
C1F C2F H2F2 107.4
C3F C2F H2F2 107.4
H2F1 C2F H2F2 107.0
C2F C3F C4F 114(3)
C2F C3F H3F1 108.8
C4F C3F H3F1 108.8
C2F C3F H3F2 108.8
C4F C3F H3F2 108.8
H3F1 C3F H3F2 107.7
C5F C4F C3F 118(3)
C5F C4F H4F1 107.8
C3F C4F H4F1 107.8
C5F C4F H4F2 107.8
C3F C4F H4F2 107.8
H4F1 C4F H4F2 107.1
C4F C5F C6F 114(3)
C4F C5F H5F1 108.7
C6F C5F H5F1 108.7
C4F C5F H5F2 108.7
C6F C5F H5F2 108.7
H5F1 C5F H5F2 107.6
C5F C6F H6F1 109.5
C5F C6F H6F2 109.5
H6F1 C6F H6F2 109.5
C5F C6F H6F3 109.5
H6F1 C6F H6F3 109.5
H6F2 C6F H6F3 109.5
C1F C7F C8F 123(3)
C1F C7F H7F1 106.7
C8F C7F H7F1 106.7
C1F C7F H7F2 106.7
C8F C7F H7F2 106.7
H7F1 C7F H7F2 106.6
C7F C8F C9F 118(3)
C7F C8F H8F1 107.9
C9F C8F H8F1 107.9
C7F C8F H8F2 107.9
C9F C8F H8F2 107.9
H8F1 C8F H8F2 107.2
C8F C9F C10F 115(3)
C8F C9F H9F1 108.5
C10F C9F H9F1 108.5
C8F C9F H9F2 108.5
C10F C9F H9F2 108.5
H9F1 C9F H9F2 107.5
C11F C10F C9F 115(3)
C11F C10F H10A 108.6
C9F C10F H10A 108.6
C11F C10F H10B 108.6
C9F C10F H10B 108.6
H10A C10F H10B 107.5
C10F C11F H11A 109.5
C10F C11F H11B 109.5
H11A C11F H11B 109.5
C10F C11F H11C 109.5
H11A C11F H11C 109.5
H11B C11F H11C 109.5
N1N C1G H1G1 109.5
N1N C1G H1G2 109.5
H1G1 C1G H1G2 109.5
N1N C1G H1G3 109.5
H1G1 C1G H1G3 109.5
H1G2 C1G H1G3 109.5
N2N C1H C2H 146(4)
N2N C1H C7H 82(4)
C2H C1H C7H 114(4)
N2N C1H H1H 102.5
C2H C1H H1H 102.5
C7H C1H H1H 102.5
C3H C2H C1H 115(4)
C3H C2H H2H1 108.6
C1H C2H H2H1 108.6
C3H C2H H2H2 108.6
C1H C2H H2H2 108.6
H2H1 C2H H2H2 107.6
C2H C3H C4H 112(4)
C2H C3H H3H1 109.1
C4H C3H H3H1 109.1
C2H C3H H3H2 109.1
C4H C3H H3H2 109.1
H3H1 C3H H3H2 107.9
C3H C4H H4H1 109.5
C3H C4H H4H2 109.5
H4H1 C4H H4H2 109.5
C3H C4H H4H3 109.5
H4H1 C4H H4H3 109.5
H4H2 C4H H4H3 109.5
C1H C7H H7H1 109.5
C1H C7H H7H2 109.5
H7H1 C7H H7H2 109.5
C1H C7H H7H3 109.5
H7H1 C7H H7H3 109.5
H7H2 C7H H7H3 109.5
N1O C1I C2I 128(3)
N1O C1I C7I 114(3)
C2I C1I C7I 116(3)
N1O C1I H1I 94.0
C2I C1I H1I 94.0
C7I C1I H1I 94.0
C1I C2I C3I 113(3)
C1I C2I H2I1 109.0
C3I C2I H2I1 109.0
C1I C2I H2I2 109.0
C3I C2I H2I2 109.0
H2I1 C2I H2I2 107.8
C2I C3I C4I 113(3)
C2I C3I H3I1 109.0
C4I C3I H3I1 109.0
C2I C3I H3I2 109.0
C4I C3I H3I2 109.0
H3I1 C3I H3I2 107.8
C3I C4I H4I1 109.5
C3I C4I H4I2 109.5
H4I1 C4I H4I2 109.5
C3I C4I H4I3 109.5
H4I1 C4I H4I3 109.5
H4I2 C4I H4I3 109.5
C1I C7I H7I1 109.5
C1I C7I H7I2 109.5
H7I1 C7I H7I2 109.5
C1I C7I H7I3 109.5
H7I1 C7I H7I3 109.5
H7I2 C7I H7I3 109.5
N2O C1J H1J1 109.5
N2O C1J H1J2 109.5
H1J1 C1J H1J2 109.5
N2O C1J H1J3 109.5
H1J1 C1J H1J3 109.5
H1J2 C1J H1J3 109.5
C2K C1K C6K 118(4)
C2K C1K C13K 117(3)
C6K C1K C13K 117(4)
C1K C2K C3K 120(3)
C1K C2K C5 118(3)
C3K C2K C5 122(4)
C2K C3K C4K 121(4)
C2K C3K H3K 119.4
C4K C3K H3K 119.4
C5K C4K C3K 117(4)
C5K C4K C11K 129(4)
C3K C4K C11K 113(4)
C6K C5K C4K 122(4)
C6K C5K C10K 121(4)
C4K C5K C10K 113(4)
C5K C6K C7K 119(4)
C5K C6K C1K 120(4)
C7K C6K C1K 121(4)
C8K C7K C6K 117(4)
C8K C7K C19K 125(4)
C6K C7K C19K 118(3)
C9K C8K C7K 120(3)
C9K C8K H8K 119.8
C7K C8K H8K 119.8
C10K C9K C8K 119(3)
C10K C9K H9K 120.3
C8K C9K H9K 120.3
C9K C10K C5K 119(4)
C9K C10K C12K 116(4)
C5K C10K C12K 123(4)
O1K C11K N1K 121(4)
O1K C11K C4K 125(4)
N1K C11K C4K 114(4)
O2K C12K N1K 120(4)
O2K C12K C10K 121(4)
N1K C12K C10K 118(4)
C14K C13K C18K 119(3)
C14K C13K C1K 121(3)
C18K C13K C1K 119(3)
C15K C14K C13K 119(3)
C15K C14K C4 120(3)
C13K C14K C4 121(3)
C16K C15K C14K 123(3)
C16K C15K H15K 118.6
C14K C15K H15K 118.6
C15K C16K C17K 118(3)
C15K C16K C23K 122(3)
C17K C16K C23K 120(3)
C18K C17K C22K 122(3)
C18K C17K C16K 120(4)
C22K C17K C16K 118(3)
C17K C18K C13K 121(3)
C17K C18K C19K 118(4)
C13K C18K C19K 120(3)
C20K C19K C18K 119(3)
C20K C19K C7K 122(3)
C18K C19K C7K 119(3)
C19K C20K C21K 121(3)
C19K C20K H20K 119.3
C21K C20K H20K 119.3
C20K C21K C22K 120(3)
C20K C21K H21K 120.2
C22K C21K H21K 120.2
C17K C22K C21K 119(3)
C17K C22K C24K 122(3)
C21K C22K C24K 119(3)
O3K C23K N2K 118(3)
O3K C23K C16K 122(3)
N2K C23K C16K 120(3)
O4K C24K N2K 124(3)
O4K C24K C22K 118(3)
N2K C24K C22K 118(3)
C6L C1L C2L 120(3)
C6L C1L C13L 120(3)
C2L C1L C13L 120(2)
C3L C2L C1L 116(2)
C3L C2L C7 122(3)
C1L C2L C7 121(3)
C2L C3L C4L 120(3)
C2L C3L H3L 120.0
C4L C3L H3L 120.0
C5L C4L C3L 118(3)
C5L C4L C11L 115(3)
C3L C4L C11L 126(3)
C6L C5L C4L 117(2)
C6L C5L C10L 121(2)
C4L C5L C10L 120(3)
C5L C6L C7L 119(2)
C5L C6L C1L 122(2)
C7L C6L C1L 119(2)
C8L C7L C6L 119(2)
C8L C7L C19L 122(3)
C6L C7L C19L 119(3)
C9L C8L C7L 122(2)
C9L C8L H8L 119.2
C7L C8L H8L 119.2
C8L C9L C10L 119(2)
C8L C9L H9L 120.3
C10L C9L H9L 120.3
C9L C10L C5L 119(3)
C9L C10L C12L 117(2)
C5L C10L C12L 123(2)
O1L C11L N1L 120(4)
O1L C11L C4L 115(4)
N1L C11L C4L 126(4)
O2L C12L N1L 121(3)
O2L C12L C10L 121(3)
N1L C12L C10L 118(3)
C18L C13L C14L 119(3)
C18L C13L C1L 119(3)
C14L C13L C1L 116(3)
C13L C14L C15L 114(3)
C13L C14L C8 121(3)
C15L C14L C8 124(3)
C16L C15L C14L 126(3)
C16L C15L H15L 117.2
C14L C15L H15L 117.2
C15L C16L C17L 119(3)
C15L C16L C23L 128(3)
C17L C16L C23L 112(3)
C18L C17L C22L 123(3)
C18L C17L C16L 114(3)
C22L C17L C16L 121(3)
C17L C18L C19L 118(3)
C17L C18L C13L 125(3)
C19L C18L C13L 118(3)
C18L C19L C20L 120(3)
C18L C19L C7L 121(3)
C20L C19L C7L 116(3)
C21L C20L C19L 122(3)
C21L C20L H20L 118.9
C19L C20L H20L 118.9
C22L C21L C20L 118(3)
C22L C21L H21L 121.1
C20L C21L H21L 121.1
C21L C22L C17L 119(3)
C21L C22L C24L 116(3)
C17L C22L C24L 124(3)
O3L C23L N2L 111(3)
O3L C23L C16L 121(2)
N2L C23L C16L 128(2)
O4L C24L N2L 119(4)
O4L C24L C22L 124(4)
N2L C24L C22L 117(3)
C2M C1M C13M 116(3)
C2M C1M C6M 119(3)
C13M C1M C6M 124(4)
C1M C2M C3M 116(3)
C1M C2M C14 122(3)
C3M C2M C14 120(3)
C2M C3M C4M 121(3)
C2M C3M H3M 119.6
C4M C3M H3M 119.6
C3M C4M C5M 118(3)
C3M C4M C11M 120(3)
C5M C4M C11M 120(3)
C6M C5M C4M 119(4)
C6M C5M C10M 120(4)
C4M C5M C10M 119(3)
C5M C6M C7M 120(4)
C5M C6M C1M 121(4)
C7M C6M C1M 119(3)
C8M C7M C6M 119(3)
C8M C7M C19M 121(3)
C6M C7M C19M 118(4)
C9M C8M C7M 119(3)
C9M C8M H8M 120.3
C7M C8M H8M 120.3
C10M C9M C8M 118(4)
C10M C9M H9M 120.8
C8M C9M H9M 120.8
C9M C10M C5M 117(4)
C9M C10M C12M 124(4)
C5M C10M C12M 119(4)
O1M C11M N1M 117(3)
O1M C11M C4M 122(3)
N1M C11M C4M 121(3)
O2M C12M N1M 113(4)
O2M C12M C10M 125(4)
N1M C12M C10M 122(4)
C14M C13M C18M 119(3)
C14M C13M C1M 122(4)
C18M C13M C1M 117(4)
C13M C14M C15M 117(3)
C13M C14M C13 121(3)
C15M C14M C13 120(3)
C14M C15M C16M 118(4)
C14M C15M H15M 120.9
C16M C15M H15M 120.9
C17M C16M C15M 116(3)
C17M C16M C23M 112(3)
C15M C16M C23M 129(4)
C22M C17M C16M 118(3)
C22M C17M C18M 122(4)
C16M C17M C18M 120(3)
C17M C18M C13M 119(4)
C17M C18M C19M 115(3)
C13M C18M C19M 121(3)
C20M C19M C18M 112(3)
C20M C19M C7M 122(4)
C18M C19M C7M 119(3)
C19M C20M C21M 117(4)
C19M C20M H20M 121.6
C21M C20M H20M 121.6
C22M C21M C20M 118(4)
C22M C21M H21M 120.9
C20M C21M H21M 120.9
C21M C22M C17M 119(3)
C21M C22M C24M 110(4)
C17M C22M C24M 129(4)
O3M C23M N2M 117(3)
O3M C23M C16M 113(4)
N2M C23M C16M 130(4)
O4M C24M N2M 114(3)
O4M C24M C22M 128(4)
N2M C24M C22M 117(3)
C13N C1N C6N 108(3)
C13N C1N C2N 121(4)
C6N C1N C2N 120(4)
C3N C2N C1N 115(3)
C3N C2N C15 109(3)
C1N C2N C15 122(4)
C2N C3N C4N 115(3)
C2N C3N H3N 122.6
C4N C3N H3N 122.6
C5N C4N C3N 125(4)
C5N C4N C11N 121(3)
C3N C4N C11N 114(3)
C4N C5N C10N 123(4)
C4N C5N C6N 119(3)
C10N C5N C6N 118(3)
C1N C6N C5N 114(3)
C1N C6N C7N 123(4)
C5N C6N C7N 118(3)
C8N C7N C19N 110(3)
C8N C7N C6N 119(4)
C19N C7N C6N 124(4)
C7N C8N C9N 117(3)
C7N C8N H8N 121.3
C9N C8N H8N 121.3
C10N C9N C8N 117(3)
C10N C9N H9N 121.6
C8N C9N H9N 121.6
C5N C10N C9N 124(4)
C5N C10N C12N 118(3)
C9N C10N C12N 118(3)
O1N C11N N1N 117(4)
O1N C11N C4N 129(4)
N1N C11N C4N 114(3)
O2N C12N N1N 125(3)
O2N C12N C10N 118(3)
N1N C12N C10N 118(3)
C1N C13N C14N 111(3)
C1N C13N C18N 124(4)
C14N C13N C18N 122(4)
C15N C14N C13N 116(3)
C15N C14N C16 123(3)
C13N C14N C16 121(4)
C14N C15N C16N 122(3)
C14N C15N H15N 119.0
C16N C15N H15N 119.0
C17N C16N C15N 119(4)
C17N C16N C23N 113(4)
C15N C16N C23N 127(4)
C22N C17N C16N 117(4)
C22N C17N C18N 121(4)
C16N C17N C18N 122(4)
C17N C18N C13N 117(3)
C17N C18N C19N 116(3)
C13N C18N C19N 125(4)
C7N C19N C20N 130(3)
C7N C19N C18N 106(3)
C20N C19N C18N 120(4)
C21N C20N C19N 118(3)
C21N C20N H20N 120.9
C19N C20N H20N 120.9
C20N C21N C22N 118(4)
C20N C21N H21N 120.8
C22N C21N H21N 120.8
C17N C22N C21N 123(5)
C17N C22N C24N 134(4)
C21N C22N C24N 103(4)
O3N C23N N2N 113(4)
O3N C23N C16N 126(3)
N2N C23N C16N 121(4)
O4N C24N N2N 135(5)
O4N C24N C22N 117(4)
N2N C24N C22N 108(4)
C2O C1O C13O 115(4)
C2O C1O C6O 118(4)
C13O C1O C6O 127(4)
C1O C2O C3O 116(4)
C1O C2O C19 119(4)
C3O C2O C19 124(4)
C4O C3O C2O 125(4)
C4O C3O H3O 117.7
C2O C3O H3O 117.7
C3O C4O C5O 118(4)
C3O C4O C11O 119(4)
C5O C4O C11O 122(4)
C6O C5O C10O 125(5)
C6O C5O C4O 119(4)
C10O C5O C4O 115(4)
C5O C6O C1O 122(4)
C5O C6O C7O 117(4)
C1O C6O C7O 118(4)
C8O C7O C6O 115(4)
C8O C7O C19O 133(4)
C6O C7O C19O 111(3)
C9O C8O C7O 124(4)
C9O C8O H8O 117.8
C7O C8O H8O 117.8
C8O C9O C10O 118(4)
C8O C9O H9O 120.8
C10O C9O H9O 120.8
C5O C10O C9O 116(4)
C5O C10O C12O 124(4)
C9O C10O C12O 119(4)
O1O C11O N1O 116(4)
O1O C11O C4O 126(4)
N1O C11O C4O 117(4)
O2O C12O N1O 118(4)
O2O C12O C10O 126(4)
N1O C12O C10O 117(4)
C18O C13O C14O 117(4)
C18O C13O C1O 116(4)
C14O C13O C1O 123(3)
C15O C14O C13O 118(4)
C15O C14O C20 116(3)
C13O C14O C20 119(3)
C14O C15O C16O 119(4)
C14O C15O H15O 120.3
C16O C15O H15O 120.3
C15O C16O C17O 119(4)
C15O C16O C23O 119(4)
C17O C16O C23O 122(4)
C16O C17O C18O 119(3)
C16O C17O C22O 121(3)
C18O C17O C22O 120.0
C13O C18O C19O 118(3)
C13O C18O C17O 119(3)
C19O C18O C17O 120.0
C20O C19O C18O 120.0
C20O C19O C7O 112(3)
C18O C19O C7O 128(3)
C19O C20O C21O 120.0
C19O C20O H20O 120.0
C21O C20O H20O 120.0
C22O C21O C20O 120.0
C22O C21O H21O 120.0
C20O C21O H21O 120.0
C21O C22O C17O 120.0
C21O C22O C24O 122(3)
C17O C22O C24O 118(3)
O3O C23O N2O 117(4)
O3O C23O C16O 128(4)
N2O C23O C16O 115(4)
O4O C24O N2O 117(4)
O4O C24O C22O 125(4)
N2O C24O C22O 118(4)
N1 C1P C7P 108.8(17)
N1 C1P C2P 107.7(17)
C7P C1P C2P 111.6(19)
N1 C1P H1P 109.6
C7P C1P H1P 109.6
C2P C1P H1P 109.6
C3P C2P C1P 110(2)
C3P C2P H2P1 109.6
C1P C2P H2P1 109.6
C3P C2P H2P2 109.6
C1P C2P H2P2 109.6
H2P1 C2P H2P2 108.1
C4P C3P C2P 112(2)
C4P C3P H3P1 109.3
C2P C3P H3P1 109.3
C4P C3P H3P2 109.3
C2P C3P H3P2 109.3
H3P1 C3P H3P2 108.0
C3P C4P H4P1 109.5
C3P C4P H4P2 109.5
H4P1 C4P H4P2 109.5
C3P C4P H4P3 109.5
H4P1 C4P H4P3 109.5
H4P2 C4P H4P3 109.5
C1P C7P C8P 110(2)
C1P C7P H7P1 109.6
C8P C7P H7P1 109.6
C1P C7P H7P2 109.6
C8P C7P H7P2 109.6
H7P1 C7P H7P2 108.2
C9P C8P C7P 112(3)
C9P C8P H8P1 109.3
C7P C8P H8P1 109.3
C9P C8P H8P2 109.3
C7P C8P H8P2 109.3
H8P1 C8P H8P2 107.9
C8P C9P H9P1 109.5
C8P C9P H9P2 109.5
H9P1 C9P H9P2 109.5
C8P C9P H9P3 109.5
H9P1 C9P H9P3 109.5
H9P2 C9P H9P3 109.5
N2 C1Q C7Q 116.3(15)
N2 C1Q C2Q 109.7(14)
C7Q C1Q C2Q 110.8(15)
N2 C1Q H1Q 106.5
C7Q C1Q H1Q 106.5
C2Q C1Q H1Q 106.5
C3Q C2Q C1Q 111.8(16)
C3Q C2Q H2Q1 109.3
C1Q C2Q H2Q1 109.3
C3Q C2Q H2Q2 109.3
C1Q C2Q H2Q2 109.3
H2Q1 C2Q H2Q2 107.9
C2Q C3Q C4Q 112.6(17)
C2Q C3Q H3Q1 109.1
C4Q C3Q H3Q1 109.1
C2Q C3Q H3Q2 109.1
C4Q C3Q H3Q2 109.1
H3Q1 C3Q H3Q2 107.8
C5Q C4Q C3Q 110.7(19)
C5Q C4Q H4Q1 109.5
C3Q C4Q H4Q1 109.5
C5Q C4Q H4Q2 109.5
C3Q C4Q H4Q2 109.5
H4Q1 C4Q H4Q2 108.1
C6Q C5Q C4Q 113(2)
C6Q C5Q H5Q1 108.9
C4Q C5Q H5Q1 108.9
C6Q C5Q H5Q2 108.9
C4Q C5Q H5Q2 108.9
H5Q1 C5Q H5Q2 107.7
C5Q C6Q H6Q1 109.5
C5Q C6Q H6Q2 109.5
H6Q1 C6Q H6Q2 109.5
C5Q C6Q H6Q3 109.5
H6Q1 C6Q H6Q3 109.5
H6Q2 C6Q H6Q3 109.5
C8Q C7Q C1Q 115.4(16)
C8Q C7Q H7Q1 108.4
C1Q C7Q H7Q1 108.4
C8Q C7Q H7Q2 108.4
C1Q C7Q H7Q2 108.4
H7Q1 C7Q H7Q2 107.5
C7Q C8Q C9Q 112(2)
C7Q C8Q H8Q1 109.1
C9Q C8Q H8Q1 109.1
C7Q C8Q H8Q2 109.1
C9Q C8Q H8Q2 109.1
H8Q1 C8Q H8Q2 107.9
C8Q C9Q H9Q1 109.5
C8Q C9Q H9Q2 109.5
H9Q1 C9Q H9Q2 109.5
C8Q C9Q H9Q3 109.5
H9Q1 C9Q H9Q3 109.5
H9Q2 C9Q H9Q3 109.5
N3 C1R C2R 115.7(19)
N3 C1R C7R 113.9(17)
C2R C1R C7R 111.0(19)
N3 C1R H1R 105.0
C2R C1R H1R 105.0
C7R C1R H1R 105.0
C3R C2R C1R 111(2)
C3R C2R H2R1 109.5
C1R C2R H2R1 109.5
C3R C2R H2R2 109.5
C1R C2R H2R2 109.5
H2R1 C2R H2R2 108.0
C2R C3R H3R1 109.5
C2R C3R H3R2 109.5
H3R1 C3R H3R2 109.5
C2R C3R H3R3 109.5
H3R1 C3R H3R3 109.5
H3R2 C3R H3R3 109.5
C8R C7R C1R 113(2)
C8R C7R H7R1 109.0
C1R C7R H7R1 109.0
C8R C7R H7R2 109.0
C1R C7R H7R2 109.0
H7R1 C7R H7R2 107.8
C7R C8R H8R1 109.5
C7R C8R H8R2 109.5
H8R1 C8R H8R2 109.5
C7R C8R H8R3 109.5
H8R1 C8R H8R3 109.5
H8R2 C8R H8R3 109.5
N4 C1S C2S 115.5(13)
N4 C1S C7S 113.6(13)
C2S C1S C7S 112.2(13)
N4 C1S H1S 104.7
C2S C1S H1S 104.7
C7S C1S H1S 104.7
C3S C2S C1S 115.0(13)
C3S C2S H2S1 108.5
C1S C2S H2S1 108.5
C3S C2S H2S2 108.5
C1S C2S H2S2 108.5
H2S1 C2S H2S2 107.5
C2S C3S C4S 111.9(14)
C2S C3S H3S1 109.2
C4S C3S H3S1 109.2
C2S C3S H3S2 109.2
C4S C3S H3S2 109.2
H3S1 C3S H3S2 107.9
C3S C4S C5S 112.7(16)
C3S C4S H4S1 109.1
C5S C4S H4S1 109.1
C3S C4S H4S2 109.1
C5S C4S H4S2 109.1
H4S1 C4S H4S2 107.8
C6S C5S C4S 112(2)
C6S C5S H5S1 109.2
C4S C5S H5S1 109.2
C6S C5S H5S2 109.2
C4S C5S H5S2 109.2
H5S1 C5S H5S2 107.9
C5S C6S H6S1 109.5
C5S C6S H6S2 109.5
H6S1 C6S H6S2 109.5
C5S C6S H6S3 109.5
H6S1 C6S H6S3 109.5
H6S2 C6S H6S3 109.5
C8S C7S C1S 113.2(13)
C8S C7S H7S1 108.9
C1S C7S H7S1 108.9
C8S C7S H7S2 108.9
C1S C7S H7S2 108.9
H7S1 C7S H7S2 107.7
C7S C8S C9S 111.3(15)
C7S C8S H8S1 109.4
C9S C8S H8S1 109.4
C7S C8S H8S2 109.4
C9S C8S H8S2 109.4
H8S1 C8S H8S2 108.0
C10S C9S C8S 111.0(17)
C10S C9S H9S1 109.4
C8S C9S H9S1 109.4
C10S C9S H9S2 109.4
C8S C9S H9S2 109.4
H9S1 C9S H9S2 108.0
C9S C10S C11S 112.5(17)
C9S C10S H10C 109.1
C11S C10S H10C 109.1
C9S C10S H10D 109.1
C11S C10S H10D 109.1
H10C C10S H10D 107.8
C10S C11S H11D 109.5
C10S C11S H11E 109.5
H11D C11S H11E 109.5
C10S C11S H11F 109.5
H11D C11S H11F 109.5
H11E C11S H11F 109.5
N5 C1T C2T 113(2)
N5 C1T C7T 126(3)
C2T C1T C7T 118(3)
N5 C1T H1T 96.3
C2T C1T H1T 96.3
C7T C1T H1T 96.3
C1T C2T C3T 117(3)
C1T C2T H2T1 108.1
C3T C2T H2T1 108.1
C1T C2T H2T2 108.1
C3T C2T H2T2 108.1
H2T1 C2T H2T2 107.3
C2T C3T C4T 109(3)
C2T C3T H3T1 109.9
C4T C3T H3T1 109.9
C2T C3T H3T2 109.9
C4T C3T H3T2 109.9
H3T1 C3T H3T2 108.3
C5T C4T C3T 114(3)
C5T C4T H4T1 108.6
C3T C4T H4T1 108.6
C5T C4T H4T2 108.6
C3T C4T H4T2 108.6
H4T1 C4T H4T2 107.6
C4T C5T H5T1 109.5
C4T C5T H5T2 109.5
H5T1 C5T H5T2 109.5
C4T C5T H5T3 109.5
H5T1 C5T H5T3 109.5
H5T2 C5T H5T3 109.5
C1T C7T C8T 112(3)
C1T C7T H7T1 109.2
C8T C7T H7T1 109.2
C1T C7T H7T2 109.2
C8T C7T H7T2 109.2
H7T1 C7T H7T2 107.9
C7T C8T H8T1 109.5
C7T C8T H8T2 109.5
H8T1 C8T H8T2 109.5
C7T C8T H8T3 109.5
H8T1 C8T H8T3 109.5
H8T2 C8T H8T3 109.5
N6 C1U C7U 132(3)
N6 C1U C2U 109.8(17)
C7U C1U C2U 114(2)
N6 C1U H1U 96.4
C7U C1U H1U 96.4
C2U C1U H1U 96.4
C1U C2U C3U 110(3)
C1U C2U H2U1 109.6
C3U C2U H2U1 109.6
C1U C2U H2U2 109.6
C3U C2U H2U2 109.6
H2U1 C2U H2U2 108.1
C4U C3U C2U 112(3)
C4U C3U H3U1 109.2
C2U C3U H3U1 109.2
C4U C3U H3U2 109.2
C2U C3U H3U2 109.2
H3U1 C3U H3U2 107.9
C3U C4U H4U1 109.5
C3U C4U H4U2 109.5
H4U1 C4U H4U2 109.5
C3U C4U H4U3 109.5
H4U1 C4U H4U3 109.5
H4U2 C4U H4U3 109.5
C1U C7U H7U1 109.5
C1U C7U H7U2 109.5
H7U1 C7U H7U2 109.5
C1U C7U H7U3 109.5
H7U1 C7U H7U3 109.5
H7U2 C7U H7U3 109.5
C7V C1V C2V 113(3)
C7V C1V N7 107(2)
C2V C1V N7 98(2)
C7V C1V H1V 112.8
C2V C1V H1V 112.8
N7 C1V H1V 112.8
C1V C2V C3V 111(3)
C1V C2V H2V1 109.4
C3V C2V H2V1 109.4
C1V C2V H2V2 109.4
C3V C2V H2V2 109.4
H2V1 C2V H2V2 108.0
C2V C3V H3V1 109.5
C2V C3V H3V2 109.5
H3V1 C3V H3V2 109.5
C2V C3V H3V3 109.5
H3V1 C3V H3V3 109.5
H3V2 C3V H3V3 109.5
C1V C7V H7V1 109.5
C1V C7V H7V2 109.5
H7V1 C7V H7V2 109.5
C1V C7V H7V3 109.5
H7V1 C7V H7V3 109.5
H7V2 C7V H7V3 109.5
C7W C1W C2W 114(2)
C7W C1W N8 114.6(18)
C2W C1W N8 112(2)
C7W C1W H1W 104.9
C2W C1W H1W 104.9
N8 C1W H1W 104.9
C1W C2W C3W 111(2)
C1W C2W H2W1 109.5
C3W C2W H2W1 109.5
C1W C2W H2W2 109.5
C3W C2W H2W2 109.5
H2W1 C2W H2W2 108.1
C2W C3W C4W 113(2)
C2W C3W H3W1 109.0
C4W C3W H3W1 109.0
C2W C3W H3W2 109.0
C4W C3W H3W2 109.0
H3W1 C3W H3W2 107.8
C3W C4W C5W 114(2)
C3W C4W H4W1 108.8
C5W C4W H4W1 108.8
C3W C4W H4W2 108.8
C5W C4W H4W2 108.8
H4W1 C4W H4W2 107.6
C6W C5W C4W 110(2)
C6W C5W H5W1 109.7
C4W C5W H5W1 109.7
C6W C5W H5W2 109.7
C4W C5W H5W2 109.7
H5W1 C5W H5W2 108.2
C5W C6W H6W1 109.5
C5W C6W H6W2 109.5
H6W1 C6W H6W2 109.5
C5W C6W H6W3 109.5
H6W1 C6W H6W3 109.5
H6W2 C6W H6W3 109.5
C1W C7W C8W 112(2)
C1W C7W H7W1 109.3
C8W C7W H7W1 109.3
C1W C7W H7W2 109.3
C8W C7W H7W2 109.3
H7W1 C7W H7W2 107.9
C7W C8W H8W1 109.5
C7W C8W H8W2 109.5
H8W1 C8W H8W2 109.5
C7W C8W H8W3 109.5
H8W1 C8W H8W3 109.5
H8W2 C8W H8W3 109.5
N9 C1X C2X 131(2)
N9 C1X H1X1 104.6
C2X C1X H1X1 104.6
N9 C1X H1X2 104.6
C2X C1X H1X2 104.6
H1X1 C1X H1X2 105.7
C1X C2X H2X1 109.5
C1X C2X H2X2 109.5
H2X1 C2X H2X2 109.5
C1X C2X H2X3 109.5
H2X1 C2X H2X3 109.5
H2X2 C2X H2X3 109.5
N10 C1Y C2Y 114.6(19)
N10 C1Y C7Y 114(2)
C2Y C1Y C7Y 113(2)
N10 C1Y H1Y 104.7
C2Y C1Y H1Y 104.7
C7Y C1Y H1Y 104.7
C1Y C2Y C3Y 114(2)
C1Y C2Y H2Y1 108.8
C3Y C2Y H2Y1 108.8
C1Y C2Y H2Y2 108.8
C3Y C2Y H2Y2 108.8
H2Y1 C2Y H2Y2 107.7
C2Y C3Y H3Y1 109.5
C2Y C3Y H3Y2 109.5
H3Y1 C3Y H3Y2 109.5
C2Y C3Y H3Y3 109.5
H3Y1 C3Y H3Y3 109.5
H3Y2 C3Y H3Y3 109.5
C1Y C7Y C8Y 114(3)
C1Y C7Y H7Y1 108.7
C8Y C7Y H7Y1 108.7
C1Y C7Y H7Y2 108.7
C8Y C7Y H7Y2 108.7
H7Y1 C7Y H7Y2 107.6
C7Y C8Y H8Y1 109.5
C7Y C8Y H8Y2 109.5
H8Y1 C8Y H8Y2 109.5
C7Y C8Y H8Y3 109.5
H8Y1 C8Y H8Y3 109.5
H8Y2 C8Y H8Y3 109.5

loop_
_geom_bond_atom_site_label_1
_geom_bond_atom_site_label_2
_geom_bond_distance
N1 C158 1.37(2)
N1 C53 1.479(19)
N1 C1P 1.50(2)
N2 C117 1.341(18)
N2 C1Q 1.452(19)
N2 C151 1.48(2)
N3 C144 1.32(2)
N3 C110 1.41(2)
N3 C1R 1.51(2)
N4 C42 1.282(18)
N4 C1S 1.375(17)
N4 C22 1.409(17)
N5 C1T 1.37(3)
N5 C134 1.40(2)
N5 C141 1.42(2)
N6 C145 1.37(2)
N6 C160 1.42(2)
N6 C1U 1.47(2)
N7 C113 1.33(3)
N7 C105 1.35(2)
N7 C1V 1.66(3)
N8 C81 1.33(2)
N8 C96 1.45(2)
N8 C1W 1.56(2)
N9 C148 1.37(2)
N9 C119 1.41(2)
N9 C1X 1.48(2)
N10 C153 1.35(2)
N10 C128 1.42(2)
N10 C1Y 1.46(2)
N1K C11K 1.35(4)
N1K C12K 1.40(4)
N1K C1A 1.48(5)
N2K C24K 1.33(3)
N2K C23K 1.39(3)
N2K C1B 1.49(3)
N1L C11L 1.36(4)
N1L C12L 1.37(3)
N1L C1C 1.47(4)
N2L C24L 1.36(4)
N2L C23L 1.40(3)
N2L C1D 1.48(4)
N1M C11M 1.37(3)
N1M C12M 1.40(4)
N1M C1E 1.48(4)
N2M C23M 1.37(4)
N2M C24M 1.37(4)
N2M C1F 1.50(3)
N1N C12N 1.30(3)
N1N C11N 1.39(3)
N1N C1G 1.47(3)
N2N C24N 1.29(4)
N2N C23N 1.41(4)
N2N C1H 1.48(5)
N1O C12O 1.33(4)
N1O C11O 1.38(4)
N1O C1I 1.48(4)
N2O C24O 1.36(5)
N2O C23O 1.36(4)
N2O C1J 1.48(4)
O1 C53 1.115(17)
O2 C158 1.28(2)
O3 C117 1.241(17)
O4 C151 1.181(17)
O5 C110 1.26(2)
O6 C144 1.177(18)
O7 C22 1.168(15)
O8 C42 1.228(17)
O9 C141 1.18(2)
O10 C134 1.30(2)
O11 C145 1.26(2)
O12 C160 1.30(2)
O13 C105 1.25(2)
O14 C113 1.26(2)
O15 C81 1.175(18)
O16 C96 1.27(2)
O17 C119 1.275(18)
O18 C148 1.26(2)
O19 C128 1.124(18)
O20 C153 1.28(2)
O1K C11K 1.28(4)
O2K C12K 1.20(3)
O3K C23K 1.26(3)
O4K C24K 1.22(3)
O1L C11L 1.24(4)
O2L C12L 1.23(3)
O3L C23L 1.27(2)
O4L C24L 1.25(4)
O1M C11M 1.25(3)
O2M C12M 1.26(4)
O3M C23M 1.26(4)
O4M C24M 1.25(3)
O1N C11N 1.23(4)
O2N C12N 1.24(3)
O3N C23N 1.25(4)
O4N C24N 1.25(3)
O1O C11O 1.24(4)
O2O C12O 1.24(4)
O3O C23O 1.24(4)
O4O C24O 1.25(4)
C1 C6 1.39(3)
C1 C2 1.40(4)
C1 C10 1.41(4)
C2 C3 1.38(4)
C2 C18 1.44(4)
C3 C20 1.46(4)
C3 C4 1.47(4)
C4 C5 1.40(4)
C4 C14K 1.43(4)
C5 C6 1.42(4)
C5 C2K 1.44(4)
C6 C7 1.42(4)
C7 C8 1.40(4)
C7 C2L 1.45(3)
C8 C14L 1.40(4)
C8 C9 1.52(4)
C9 C10 1.36(4)
C9 C14 1.51(4)
C10 C11 1.39(3)
C11 C12 1.36(4)
C11 C18 1.38(4)
C12 C15 1.52(4)
C12 C13 1.53(4)
C13 C14 1.39(3)
C13 C14M 1.46(4)
C14 C2M 1.45(4)
C15 C16 1.38(4)
C15 C2N 1.41(4)
C16 C17 1.45(4)
C16 C14N 1.45(4)
C17 C18 1.37(3)
C17 C19 1.41(4)
C19 C20 1.38(4)
C19 C2O 1.45(4)
C20 C14O 1.40(4)
C21 C85 1.360(19)
C21 C61 1.446(18)
C21 C90 1.458(18)
C22 C24 1.53(2)
C23 C102 1.347(19)
C23 C50 1.381(19)
C23 C26 1.439(19)
C24 C54 1.37(2)
C24 C62 1.39(2)
C25 C97 1.380(19)
C25 C33 1.430(19)
C25 C70 1.442(19)
C26 C37 1.408(19)
C26 C65 1.44(2)
C27 C84 1.38(2)
C27 C74 1.41(2)
C27 C104 1.42(2)
C28 C30 1.38(2)
C28 C56 1.44(2)
C28 C82 1.45(2)
C29 C94 1.278(19)
C29 C75 1.42(2)
C29 C137 1.52(2)
C30 C122 1.440(19)
C30 C104 1.46(2)
C31 C52 1.317(17)
C31 C47 1.352(17)
C31 C69 1.471(18)
C32 C52 1.301(16)
C32 C86 1.457(18)
C32 C66 1.528(18)
C33 C103 1.35(2)
C33 C101 1.39(2)
C34 C76 1.342(18)
C34 C36 1.452(17)
C34 C88 1.478(19)
C35 C43 1.389(17)
C35 C95 1.413(19)
C35 C72 1.540(19)
C36 C38 1.461(18)
C36 C43 1.487(18)
C37 C59 1.35(2)
C37 C94 1.49(2)
C38 C77 1.284(17)
C38 C44 1.419(19)
C39 C91 1.28(2)
C39 C131 1.45(2)
C39 C46 1.50(2)
C40 C124 1.30(2)
C40 C65 1.41(2)
C40 C57 1.52(2)
C41 C48 1.348(19)
C41 C99 1.387(18)
C41 H41 0.9300
C42 C93 1.62(2)
C43 C49 1.400(18)
C44 C79 1.282(18)
C44 H44 0.9300
C45 C55 1.303(19)
C45 C81 1.47(2)
C45 C82 1.53(2)
C46 C48 1.37(2)
C46 C90 1.39(2)
C47 C68 1.411(19)
C47 C64 1.427(18)
C48 C88 1.596(19)
C49 C69 1.272(16)
C49 C50 1.631(19)
C50 C68 1.523(19)
C51 C87 1.344(18)
C51 C76 1.404(17)
C51 C52 1.475(17)
C53 C79 1.52(2)
C54 C59 1.46(2)
C54 H54 0.9300
C55 C122 1.424(19)
C55 H55 0.9300
C56 C115 1.37(2)
C56 C74 1.46(2)
C57 C102 1.35(2)
C57 C110 1.44(2)
C58 C126 1.32(2)
C58 C97 1.44(2)
C58 C120 1.47(2)
C59 C68 1.52(2)
C60 C82 1.237(19)
C60 C139 1.45(2)
C60 C96 1.46(2)
C61 C88 1.389(17)
C61 C87 1.439(18)
C62 C93 1.398(19)
C62 C94 1.46(2)
C63 C131 1.39(2)
C63 C135 1.41(2)
C63 C71 1.47(2)
C64 C66 1.450(19)
C64 C70 1.497(19)
C65 C137 1.44(2)
C66 C92 1.436(19)
C67 C119 1.40(2)
C67 C85 1.40(2)
C67 C130 1.45(2)
C69 C76 1.424(18)
C70 C83 1.355(18)
C71 C130 1.32(2)
C71 C90 1.427(19)
C72 C116 1.303(19)
C72 C77 1.46(2)
C73 C122 1.359(19)
C73 C86 1.458(18)
C73 C87 1.511(19)
C74 C156 1.36(2)
C75 C129 1.329(19)
C75 H75 0.9300
C77 C98 1.448(18)
C78 C95 1.305(18)
C78 C140 1.45(2)
C78 C117 1.47(2)
C79 C107 1.283(18)
C80 C84 1.28(2)
C80 C108 1.37(2)
C80 C105 1.53(2)
C83 C114 1.331(19)
C83 H83 0.9300
C84 C146 1.49(3)
C85 H85 0.9300
C86 C118 1.503(19)
C89 C100 1.322(19)
C89 C145 1.41(2)
C89 C126 1.43(2)
C91 C99 1.41(2)
C91 C111 1.43(2)
C92 C100 1.363(18)
C92 C97 1.450(19)
C93 C129 1.323(18)
C95 H95 0.9300
C98 C109 1.42(2)
C98 C107 1.46(2)
C99 C128 1.54(2)
C100 H100 0.9300
C101 C112 1.44(2)
C101 C114 1.51(2)
C102 H102 0.9300
C103 C120 1.39(2)
C103 C123 1.48(2)
C104 C118 1.338(19)
C106 C142 1.38(2)
C106 C148 1.40(2)
C106 C130 1.46(2)
C107 C138 1.45(2)
C108 C118 1.347(18)
C108 H108 0.9300
C109 C155 1.40(2)
C109 C154 1.42(2)
C111 C153 1.42(3)
C111 C136 1.52(3)
C112 C133 1.34(2)
C112 C134 1.39(2)
C113 C146 1.51(3)
C114 C141 1.33(2)
C115 C139 1.42(2)
C115 H115 0.9300
C116 C140 1.46(2)
C116 C155 1.47(2)
C120 C143 1.45(2)
C121 C137 1.33(2)
C121 C125 1.39(2)
C121 H121 0.9300
C123 C133 1.35(2)
C123 H123 0.9300
C124 C125 1.36(2)
C124 C144 1.52(2)
C125 H125 0.9300
C126 C149 1.45(2)
C127 C136 1.32(2)
C127 C131 1.34(2)
C127 H127 0.9300
C129 H129 0.9300
C132 C152 1.35(2)
C132 C151 1.37(2)
C132 C140 1.42(2)
C133 H133 0.9300
C135 C142 1.29(2)
C135 H135 0.9300
C136 H136 0.9300
C138 C157 1.36(2)
C138 C158 1.43(2)
C139 H139 0.9300
C142 H142 0.9300
C143 C159 1.28(2)
C143 H143 0.9300
C146 C150 1.27(3)
C147 C155 1.34(2)
C147 C152 1.48(2)
C147 H147 0.9300
C149 C159 1.35(2)
C149 C160 1.56(3)
C150 C156 1.44(3)
C150 H150 0.9300
C152 H152 0.9300
C154 C157 1.40(2)
C154 H154 0.9300
C156 H156 0.9300
C157 H157 0.9300
C159 H159 0.9300
C1A H1A1 0.9600
C1A H1A2 0.9600
C1A H1A3 0.9600
C1B C7B 1.52(3)
C1B C2B 1.53(3)
C1B H1B 0.9800
C2B C3B 1.52(3)
C2B H2B1 0.9700
C2B H2B2 0.9700
C3B C4B 1.53(4)
C3B H3B1 0.9700
C3B H3B2 0.9700
C4B H4B1 0.9600
C4B H4B2 0.9600
C4B H4B3 0.9600
C7B H7B1 0.9600
C7B H7B2 0.9600
C7B H7B3 0.9600
C1C C2C 1.53(4)
C1C C7C 1.54(5)
C1C H1C 0.9800
C2C C3C 1.53(4)
C2C H2C1 0.9700
C2C H2C2 0.9700
C3C H3C1 0.9600
C3C H3C2 0.9600
C3C H3C3 0.9600
C7C H7C1 0.9600
C7C H7C2 0.9600
C7C H7C3 0.9600
C1D H1D1 0.9600
C1D H1D2 0.9600
C1D H1D3 0.9600
C1E C2E 1.52(4)
C1E C7E 1.52(5)
C1E H1E 0.9800
C2E C3E 1.53(5)
C2E H2E1 0.9700
C2E H2E2 0.9700
C3E C4E 1.53(5)
C3E H3E1 0.9700
C3E H3E2 0.9700
C4E H4E1 0.9600
C4E H4E2 0.9600
C4E H4E3 0.9600
C7E H7E1 0.9600
C7E H7E2 0.9600
C7E H7E3 0.9600
C1F C7F 1.51(4)
C1F C2F 1.51(4)
C1F H1F 0.9800
C2F C3F 1.52(3)
C2F H2F1 0.9700
C2F H2F2 0.9700
C3F C4F 1.53(4)
C3F H3F1 0.9700
C3F H3F2 0.9700
C4F C5F 1.52(4)
C4F H4F1 0.9700
C4F H4F2 0.9700
C5F C6F 1.53(4)
C5F H5F1 0.9700
C5F H5F2 0.9700
C6F H6F1 0.9600
C6F H6F2 0.9600
C6F H6F3 0.9600
C7F C8F 1.51(4)
C7F H7F1 0.9700
C7F H7F2 0.9700
C8F C9F 1.51(4)
C8F H8F1 0.9700
C8F H8F2 0.9700
C9F C10F 1.52(4)
C9F H9F1 0.9700
C9F H9F2 0.9700
C10F C11F 1.52(4)
C10F H10A 0.9700
C10F H10B 0.9700
C11F H11A 0.9600
C11F H11B 0.9600
C11F H11C 0.9600
C1G H1G1 0.9600
C1G H1G2 0.9600
C1G H1G3 0.9600
C1H C2H 1.52(5)
C1H C7H 1.53(5)
C1H H1H 0.9800
C2H C3H 1.52(5)
C2H H2H1 0.9700
C2H H2H2 0.9700
C3H C4H 1.53(6)
C3H H3H1 0.9700
C3H H3H2 0.9700
C4H H4H1 0.9600
C4H H4H2 0.9600
C4H H4H3 0.9600
C7H H7H1 0.9600
C7H H7H2 0.9600
C7H H7H3 0.9600
C1I C2I 1.50(4)
C1I C7I 1.52(4)
C1I H1I 0.9800
C2I C3I 1.52(3)
C2I H2I1 0.9700
C2I H2I2 0.9700
C3I C4I 1.53(5)
C3I H3I1 0.9700
C3I H3I2 0.9700
C4I H4I1 0.9600
C4I H4I2 0.9600
C4I H4I3 0.9600
C7I H7I1 0.9600
C7I H7I2 0.9600
C7I H7I3 0.9600
C1J H1J1 0.9600
C1J H1J2 0.9600
C1J H1J3 0.9600
C1K C2K 1.37(4)
C1K C6K 1.40(4)
C1K C13K 1.41(4)
C2K C3K 1.37(4)
C3K C4K 1.41(4)
C3K H3K 0.9300
C4K C5K 1.35(4)
C4K C11K 1.51(4)
C5K C6K 1.35(4)
C5K C10K 1.39(4)
C6K C7K 1.40(4)
C7K C8K 1.40(4)
C7K C19K 1.45(4)
C8K C9K 1.36(4)
C8K H8K 0.9300
C9K C10K 1.35(4)
C9K H9K 0.9300
C10K C12K 1.48(4)
C13K C14K 1.38(4)
C13K C18K 1.39(4)
C14K C15K 1.37(3)
C15K C16K 1.36(3)
C15K H15K 0.9300
C16K C17K 1.39(4)
C16K C23K 1.47(3)
C17K C18K 1.36(4)
C17K C22K 1.38(4)
C18K C19K 1.41(4)
C19K C20K 1.36(3)
C20K C21K 1.38(3)
C20K H20K 0.9300
C21K C22K 1.38(3)
C21K H21K 0.9300
C22K C24K 1.50(3)
C1L C6L 1.39(3)
C1L C2L 1.39(3)
C1L C13L 1.40(3)
C2L C3L 1.37(3)
C3L C4L 1.39(3)
C3L H3L 0.9300
C4L C5L 1.37(3)
C4L C11L 1.53(4)
C5L C6L 1.36(3)
C5L C10L 1.38(3)
C6L C7L 1.39(3)
C7L C8L 1.36(3)
C7L C19L 1.41(3)
C8L C9L 1.35(3)
C8L H8L 0.9300
C9L C10L 1.38(3)
C9L H9L 0.9300
C10L C12L 1.52(4)
C13L C18L 1.38(4)
C13L C14L 1.39(3)
C14L C15L 1.40(4)
C15L C16L 1.33(3)
C15L H15L 0.9300
C16L C17L 1.41(3)
C16L C23L 1.49(4)
C17L C18L 1.36(4)
C17L C22L 1.39(3)
C18L C19L 1.37(3)
C19L C20L 1.38(3)
C20L C21L 1.38(3)
C20L H20L 0.9300
C21L C22L 1.36(3)
C21L H21L 0.9300
C22L C24L 1.51(4)
C1M C2M 1.38(4)
C1M C13M 1.40(4)
C1M C6M 1.40(4)
C2M C3M 1.39(4)
C3M C4M 1.39(4)
C3M H3M 0.9300
C4M C5M 1.39(4)
C4M C11M 1.50(4)
C5M C6M 1.35(4)
C5M C10M 1.40(4)
C6M C7M 1.38(4)
C7M C8M 1.38(4)
C7M C19M 1.46(4)
C8M C9M 1.37(4)
C8M H8M 0.9300
C9M C10M 1.37(4)
C9M H9M 0.9300
C10M C12M 1.49(4)
C13M C14M 1.37(4)
C13M C18M 1.40(4)
C14M C15M 1.40(4)
C15M C16M 1.40(4)
C15M H15M 0.9300
C16M C17M 1.37(4)
C16M C23M 1.58(4)
C17M C22M 1.37(4)
C17M C18M 1.37(4)
C18M C19M 1.42(4)
C19M C20M 1.39(4)
C20M C21M 1.41(4)
C20M H20M 0.9300
C21M C22M 1.36(4)
C21M H21M 0.9300
C22M C24M 1.49(4)
C1N C13N 1.36(4)
C1N C6N 1.37(4)
C1N C2N 1.38(4)
C2N C3N 1.36(4)
C3N C4N 1.38(4)
C3N H3N 0.9300
C4N C5N 1.34(4)
C4N C11N 1.44(4)
C5N C10N 1.35(4)
C5N C6N 1.38(4)
C6N C7N 1.39(4)
C7N C8N 1.36(4)
C7N C19N 1.39(4)
C8N C9N 1.39(4)
C8N H8N 0.9300
C9N C10N 1.36(3)
C9N H9N 0.9300
C10N C12N 1.45(4)
C13N C14N 1.38(4)
C13N C18N 1.40(4)
C14N C15N 1.37(4)
C15N C16N 1.39(4)
C15N H15N 0.9300
C16N C17N 1.36(4)
C16N C23N 1.51(5)
C17N C22N 1.34(4)
C17N C18N 1.36(4)
C18N C19N 1.40(4)
C19N C20N 1.40(4)
C20N C21N 1.36(4)
C20N H20N 0.9300
C21N C22N 1.36(4)
C21N H21N 0.9300
C22N C24N 1.42(5)
C1O C2O 1.38(4)
C1O C13O 1.40(4)
C1O C6O 1.42(4)
C2O C3O 1.39(4)
C3O C4O 1.34(4)
C3O H3O 0.9300
C4O C5O 1.41(4)
C4O C11O 1.50(4)
C5O C6O 1.34(4)
C5O C10O 1.37(4)
C6O C7O 1.42(4)
C7O C8O 1.38(4)
C7O C19O 1.46(4)
C8O C9O 1.35(4)
C8O H8O 0.9300
C9O C10O 1.40(4)
C9O H9O 0.9300
C10O C12O 1.52(4)
C13O C18O 1.35(4)
C13O C14O 1.39(4)
C14O C15O 1.37(4)
C15O C16O 1.38(4)
C15O H15O 0.9300
C16O C17O 1.38(4)
C16O C23O 1.50(4)
C17O C18O 1.3900
C17O C22O 1.3900
C18O C19O 1.3900
C19O C20O 1.3900
C20O C21O 1.3900
C20O H20O 0.9300
C21O C22O 1.3900
C21O H21O 0.9300
C22O C24O 1.52(5)
C1P C7P 1.53(3)
C1P C2P 1.53(3)
C1P H1P 0.9800
C2P C3P 1.53(3)
C2P H2P1 0.9700
C2P H2P2 0.9700
C3P C4P 1.52(4)
C3P H3P1 0.9700
C3P H3P2 0.9700
C4P H4P1 0.9600
C4P H4P2 0.9600
C4P H4P3 0.9600
C7P C8P 1.53(3)
C7P H7P1 0.9700
C7P H7P2 0.9700
C8P C9P 1.53(4)
C8P H8P1 0.9700
C8P H8P2 0.9700
C9P H9P1 0.9600
C9P H9P2 0.9600
C9P H9P3 0.9600
C1Q C7Q 1.52(2)
C1Q C2Q 1.53(2)
C1Q H1Q 0.9800
C2Q C3Q 1.53(3)
C2Q H2Q1 0.9700
C2Q H2Q2 0.9700
C3Q C4Q 1.53(3)
C3Q H3Q1 0.9700
C3Q H3Q2 0.9700
C4Q C5Q 1.52(3)
C4Q H4Q1 0.9700
C4Q H4Q2 0.9700
C5Q C6Q 1.52(3)
C5Q H5Q1 0.9700
C5Q H5Q2 0.9700
C6Q H6Q1 0.9600
C6Q H6Q2 0.9600
C6Q H6Q3 0.9600
C7Q C8Q 1.51(3)
C7Q H7Q1 0.9700
C7Q H7Q2 0.9700
C8Q C9Q 1.53(3)
C8Q H8Q1 0.9700
C8Q H8Q2 0.9700
C9Q H9Q1 0.9600
C9Q H9Q2 0.9600
C9Q H9Q3 0.9600
C1R C2R 1.53(3)
C1R C7R 1.53(3)
C1R H1R 0.9800
C2R C3R 1.52(3)
C2R H2R1 0.9700
C2R H2R2 0.9700
C3R H3R1 0.9600
C3R H3R2 0.9600
C3R H3R3 0.9600
C7R C8R 1.52(3)
C7R H7R1 0.9700
C7R H7R2 0.9700
C8R H8R1 0.9600
C8R H8R2 0.9600
C8R H8R3 0.9600
C1S C2S 1.53(2)
C1S C7S 1.53(2)
C1S H1S 0.9800
C2S C3S 1.52(2)
C2S H2S1 0.9700
C2S H2S2 0.9700
C3S C4S 1.53(2)
C3S H3S1 0.9700
C3S H3S2 0.9700
C4S C5S 1.53(3)
C4S H4S1 0.9700
C4S H4S2 0.9700
C5S C6S 1.52(4)
C5S H5S1 0.9700
C5S H5S2 0.9700
C6S H6S1 0.9600
C6S H6S2 0.9600
C6S H6S3 0.9600
C7S C8S 1.53(2)
C7S H7S1 0.9700
C7S H7S2 0.9700
C8S C9S 1.54(2)
C8S H8S1 0.9700
C8S H8S2 0.9700
C9S C10S 1.53(2)
C9S H9S1 0.9700
C9S H9S2 0.9700
C10S C11S 1.53(3)
C10S H10C 0.9700
C10S H10D 0.9700
C11S H11D 0.9600
C11S H11E 0.9600
C11S H11F 0.9600
C1T C2T 1.50(4)
C1T C7T 1.52(4)
C1T H1T 0.9800
C2T C3T 1.53(4)
C2T H2T1 0.9700
C2T H2T2 0.9700
C3T C4T 1.54(4)
C3T H3T1 0.9700
C3T H3T2 0.9700
C4T C5T 1.52(4)
C4T H4T1 0.9700
C4T H4T2 0.9700
C5T H5T1 0.9600
C5T H5T2 0.9600
C5T H5T3 0.9600
C7T C8T 1.53(4)
C7T H7T1 0.9700
C7T H7T2 0.9700
C8T H8T1 0.9600
C8T H8T2 0.9600
C8T H8T3 0.9600
C1U C7U 1.52(4)
C1U C2U 1.53(3)
C1U H1U 0.9800
C2U C3U 1.54(4)
C2U H2U1 0.9700
C2U H2U2 0.9700
C3U C4U 1.53(4)
C3U H3U1 0.9700
C3U H3U2 0.9700
C4U H4U1 0.9600
C4U H4U2 0.9600
C4U H4U3 0.9600
C7U H7U1 0.9600
C7U H7U2 0.9600
C7U H7U3 0.9600
C1V C7V 1.52(4)
C1V C2V 1.53(4)
C1V H1V 0.9800
C2V C3V 1.53(4)
C2V H2V1 0.9700
C2V H2V2 0.9700
C3V H3V1 0.9600
C3V H3V2 0.9600
C3V H3V3 0.9600
C7V H7V1 0.9600
C7V H7V2 0.9600
C7V H7V3 0.9600
C1W C7W 1.52(3)
C1W C2W 1.52(3)
C1W H1W 0.9800
C2W C3W 1.52(3)
C2W H2W1 0.9700
C2W H2W2 0.9700
C3W C4W 1.53(3)
C3W H3W1 0.9700
C3W H3W2 0.9700
C4W C5W 1.53(3)
C4W H4W1 0.9700
C4W H4W2 0.9700
C5W C6W 1.53(3)
C5W H5W1 0.9700
C5W H5W2 0.9700
C6W H6W1 0.9600
C6W H6W2 0.9600
C6W H6W3 0.9600
C7W C8W 1.53(4)
C7W H7W1 0.9700
C7W H7W2 0.9700
C8W H8W1 0.9600
C8W H8W2 0.9600
C8W H8W3 0.9600
C1X C2X 1.52(3)
C1X H1X1 0.9700
C1X H1X2 0.9700
C2X H2X1 0.9600
C2X H2X2 0.9600
C2X H2X3 0.9600
C1Y C2Y 1.52(3)
C1Y C7Y 1.52(3)
C1Y H1Y 0.9800
C2Y C3Y 1.52(3)
C2Y H2Y1 0.9700
C2Y H2Y2 0.9700
C3Y H3Y1 0.9600
C3Y H3Y2 0.9600
C3Y H3Y3 0.9600
C7Y C8Y 1.53(4)
C7Y H7Y1 0.9700
C7Y H7Y2 0.9700
C8Y H8Y1 0.9600
C8Y H8Y2 0.9600
C8Y H8Y3 0.9600

loop_
_platon_squeeze_void_nr
_platon_squeeze_void_average_x
_platon_squeeze_void_average_y
_platon_squeeze_void_average_z
_platon_squeeze_void_volume
_platon_squeeze_void_count_electrons
1 -0.432 0.437 0.028 9105.2 1574.1
